data_7135070
loop_
_publ_author_name
'Liu, Chun-Yan'
'Mu, Yun-Jing'
'Chen, Wu-Ji'
'Liu, Cheng-Shuai'
'Lin, Chang-Gen'
'Song, Yu-Fei'

_publ_section_title
;
 Size-matched supramolecular assembly between an asymmetric Anderson-type
 polyoxometalate hybrid and &#x3b1;-/&#x3b3;-cyclodextrins.
;
_journal_issue 91
_journal_name_full 'Chemical communications (Cambridge, England)'
_journal_page_first 17886
_journal_page_last 17889
_journal_paper_doi 10.1039/d5cc04781a
_journal_volume 61
_journal_year 2025
_chemical_absolute_configuration rmad
_chemical_formula_moiety 'C68 H69.5 Al I Mo6 N Na3 O60.25, 34[H2O]'
_chemical_formula_sum 'C68 H137.5 Al I Mo6 N Na3 O94.25'
_chemical_formula_weight 3275.77
_space_group_crystal_system monoclinic
_space_group_IT_number 4
_space_group_name_Hall 'P 2yb'
_space_group_name_H-M_alt 'P 1 21 1'
_atom_sites_solution_hydrogens geom
_atom_sites_solution_primary dual
_audit_creation_date 2025-04-18
_audit_creation_method
;
Olex2 1.5
(compiled 2025.03.04 svn.red2d20d0 for OlexSys, GUI svn.r7188)
;
_audit_update_record
;
2025-10-05 deposited with the CCDC.	2025-10-14 downloaded from the CCDC.
;
_cell_angle_alpha 90
_cell_angle_beta 105.154(2)
_cell_angle_gamma 90
_cell_formula_units_Z 4
_cell_length_a 14.6954(4)
_cell_length_b 34.3474(11)
_cell_length_c 25.0640(8)
_cell_measurement_reflns_used 9238
_cell_measurement_temperature 200.0
_cell_measurement_theta_max 56.986
_cell_measurement_theta_min 3.599
_cell_volume 12211.1(7)
_computing_cell_refinement 'SAINT V8.40B (?, 2016)'
_computing_data_collection 'Bruker BIS V6.2.16/2021-10-22 && APEX4 2021.10-0'
_computing_data_reduction 'SAINT V8.40B (?, 2016)'
_computing_molecular_graphics 'Olex2 1.5 (Dolomanov et al., 2009)'
_computing_publication_material 'Olex2 1.5 (Dolomanov et al., 2009)'
_computing_structure_refinement 'SHELXL 2018/3 (Sheldrick, 2015)'
_computing_structure_solution 'SHELXT 2018/2 (Sheldrick, 2018)'
_diffrn_ambient_temperature 200.0
_diffrn_measured_fraction_theta_full 0.998
_diffrn_measured_fraction_theta_max 0.993
_diffrn_measurement_device_type 'Bruker APEX-II CCD'
_diffrn_measurement_method '\f and \w scans'
_diffrn_radiation_type GaK\a
_diffrn_radiation_wavelength 1.34139
_diffrn_reflns_av_R_equivalents 0.0480
_diffrn_reflns_av_unetI/netI 0.0643
_diffrn_reflns_Laue_measured_fraction_full 0.998
_diffrn_reflns_Laue_measured_fraction_max 0.993
_diffrn_reflns_limit_h_max 13
_diffrn_reflns_limit_h_min -18
_diffrn_reflns_limit_k_max 42
_diffrn_reflns_limit_k_min -42
_diffrn_reflns_limit_l_max 31
_diffrn_reflns_limit_l_min -31
_diffrn_reflns_number 111372
_diffrn_reflns_point_group_measured_fraction_full 0.958
_diffrn_reflns_point_group_measured_fraction_max 0.937
_diffrn_reflns_theta_full 53.594
_diffrn_reflns_theta_max 57.136
_diffrn_reflns_theta_min 2.710
_diffrn_source_current 2.86
_diffrn_source_power 0.19977099999999998
_diffrn_source_voltage 69.85
_diffrn_standards_number 0
_exptl_absorpt_coefficient_mu 5.491
_exptl_absorpt_correction_T_max 0.7512
_exptl_absorpt_correction_T_min 0.4941
_exptl_absorpt_correction_type multi-scan
_exptl_absorpt_process_details
;
SADABS-2016/2 (Bruker,2016/2) was used for absorption correction.
wR2(int) was 0.0933 before and 0.0683 after correction.
The Ratio of minimum to maximum transmission is 0.6577.
The \l/2 correction factor is Not present.
;
_exptl_crystal_colour 'clear colourless'
_exptl_crystal_colour_lustre clear
_exptl_crystal_colour_primary colourless
_exptl_crystal_density_diffrn 1.782
_exptl_crystal_description needle
_exptl_crystal_F_000 6630
_exptl_crystal_size_max 0.15
_exptl_crystal_size_mid 0.12
_exptl_crystal_size_min 0.11
_refine_diff_density_max 1.228
_refine_diff_density_min -0.951
_refine_diff_density_rms 0.103
_refine_ls_abs_structure_details
;
 Refined as an inversion twin.
;
_refine_ls_abs_structure_Flack 0.222(7)
_refine_ls_extinction_method none
_refine_ls_goodness_of_fit_ref 1.102
_refine_ls_hydrogen_treatment constr
_refine_ls_matrix_type full
_refine_ls_number_parameters 2733
_refine_ls_number_reflns 47070
_refine_ls_number_restraints 5294
_refine_ls_restrained_S_all 1.088
_refine_ls_R_factor_all 0.0762
_refine_ls_R_factor_gt 0.0616
_refine_ls_shift/su_max 0.002
_refine_ls_shift/su_mean 0.000
_refine_ls_structure_factor_coef Fsqd
_refine_ls_weighting_details 'w=1/[\s^2^(Fo^2^)+(0.1121P)^2^+1.2496P] where P=(Fo^2^+2Fc^2^)/3'
_refine_ls_weighting_scheme calc
_refine_ls_wR_factor_gt 0.1777
_refine_ls_wR_factor_ref 0.1898
_reflns_Friedel_coverage 0.855
_reflns_Friedel_fraction_full 0.917
_reflns_Friedel_fraction_max 0.879
_reflns_number_gt 36542
_reflns_number_total 47070
_reflns_threshold_expression 'I > 2\s(I)'
_cod_data_source_file d5cc04781a2.cif
_cod_data_source_block 20240509_3_0m_sx
_cod_depositor_comments 'Adding full bibliography for 7135070--7135071.cif.'
_cod_original_formula_sum 'C68 H137.50 Al I Mo6 N Na3 O94.25'
_cod_database_code 7135070
_shelx_shelxl_version_number 2018/3
_shelx_space_group_comment
;
The symmetry employed for this shelxl refinement is uniquely defined
by the following loop, which should always be used as a source of
symmetry information in preference to the above space-group names.
They are only intended as comments.
;
_shelx_estimated_absorpt_t_max 0.583
_shelx_estimated_absorpt_t_min 0.493
_olex2_refinement_description
;
1. Twinned data refinement
 Scales: 0.778(7)
 0.222(7)
2. Fixed Uiso
 At 1.2 times of:
  All C(H) groups, All C(H,H) groups, All N(H) groups
3. Restrained distances
 C136-C93 = C135-C134 = C134-C133 = C133-C132 = C132-C131 = C131-C130 = C128-
 C127 = C129-C128 = C127-C126 = C126-C125 = C124-C125 = C101-C102
 1.54 with sigma of 0.01
 O115-C136 = C133-O83 = O119-C130 = O119-C127 = O105-C126 = O104-C125 = O106-
 C124 = O106-C128 = O107-C129 = O103-C124 = O103-C121
 1.42 with sigma of 0.01
 O115-C93 = O104-C124 = C130-C127 = O111-C131 = O105-C125 = C128-C124
 2.39 with sigma of 0.02
 C126-C124 = C127-C129 = C127-C125 = C133-C131 = C128-C126 = C132-C130 = C134-
 C132 = C135-C133
 2.56 with sigma of 0.02
 O109-C130 = C124-C121 = C131-O119 = O105-C127 = O104-C126 = O107-C128 = O110-
 C133 = O106-C125 = O110-C131 = O109-C132
 2.39 with sigma of 0.02
 I2-C40 \\sim I2A-C40
 with sigma of 0.02
4. Uiso/Uaniso restraints and constraints
All non-hydrogen atoms have similar U: within 2A with sigma of 0.01 and sigma
for terminal atoms of 0.02 within 2A
Uanis(Na2A) \\sim Ueq, Uanis(Na2) \\sim Ueq, Uanis(Na2B) \\sim Ueq, Uanis(O126)
\\sim Ueq, Uanis(O37) \\sim Ueq, Uanis(O108) \\sim Ueq, Uanis(O113) \\sim Ueq,
Uanis(O114) \\sim Ueq, Uanis(O117) \\sim Ueq, Uanis(O118) \\sim Ueq: with sigma
of 0.005 and sigma for terminal atoms of 0.01
5. Rigid body (RIGU) restrains
 All non-hydrogen atoms
 with sigma for 1-2 distances of 0.01 and sigma for 1-3 distances of 0.02
6. Same fragment restrains
{Mo9A, Mo13, Mo14, Mo15, Al2, O31A, O32A, O33A, O34A, O35A, O36A, O38A, O39A,
O40A, O41A, O42A} sigma for 1-2: 0.02, 1-3: 0.04
as in
{Mo9, Mo10, Mo11, Mo12, Al2, O31, O32, O33, O34, O35, O36, O38, O39, O40, O41,
O42}
7. Others
 1*[Sof(Na2)+Sof(O126)]+1*[Sof(Na2A)+Sof(O37)]+1*[Sof(Na2B)+Sof(O108)]=1 with
 esd of 0.00001
 Sof(I2A)=Sof(Mo9A)=Sof(Mo13)=Sof(Mo14)=Sof(Mo15)=Sof(O31A)=Sof(O32A)=
 Sof(O33A)=Sof(O34A)=Sof(O35A)=Sof(O36A)=Sof(O38A)=Sof(O39A)=Sof(O40A)=
 Sof(O41A)=Sof(O42A)=1-FVAR(1)
 Sof(I2)=Sof(Mo9)=Sof(Mo10)=Sof(Mo11)=Sof(Mo12)=Sof(O31)=Sof(O32)=Sof(O33)=
 Sof(O34)=Sof(O35)=Sof(O36)=Sof(O38)=Sof(O39)=Sof(O40)=Sof(O41)=Sof(O42)=FVAR(1)
 Sof(Na2)=Sof(O126)=FVAR(2)
 Sof(Na2A)=Sof(O37)=FVAR(3)
 Sof(Na2B)=Sof(O108)=FVAR(4)
 Sof(Na4A)=1-FVAR(5)
 Sof(Na4)=FVAR(5)
 Fixed Sof: O118(0.5) O116(0.5) O113(0.5)
 Fixed Y: I1(0.59779)
8.a Ternary CH refined with riding coordinates:
 C65(H65), C66(H66), C67(H67), C68(H68), C69(H69), C71(H71), C72(H72),
 C73(H73), C74(H74), C75(H75), C77(H77), C78(H78), C79(H79), C80(H80), C81(H81),
  C83(H83), C84(H84), C85(H85), C86(H86), C87(H87), C89(H89), C90(H90),
 C91(H91), C92(H92), C93(H93), C94(H94), C95(H95), C96(H96), C97(H97), C98(H98),
  C100(H100), C101(H101), C102(H102), C103(H103), C104(H104), C106(H106),
 C107(H107), C108(H108), C109(H109), C110(H110), C112(H112), C113(H113),
 C115(H115), C116(H116), C118(H118), C119(H119), C120(H120), C121(H121),
 C122(H122), C124(H124), C125(H125), C126(H126), C127(H127), C128(H128),
 C130(H130), C131(H131), C132(H132), C133(H133), C134(H134)
8.b Secondary CH2 refined with riding coordinates:
 C2(H2A,H2B), C3(H3A,H3B), C4(H4A,H4B), C12(H12A,H12B), C13(H13A,H13B),
 C14(H14A,H14B), C16(H16A,H16B), C34(H34A,H34B), C35(H35A,H35B), C36(H36A,H36B),
  C44(H44A,H44B), C45(H45A,H45B), C46(H46A,H46B), C48(H48A,H48B), C70(H70A,
 H70B), C76(H76A,H76B), C82(H82A,H82B), C88(H88A,H88B), C99(H99A,H99B),
 C105(H10A,H10B), C111(H11A,H11B), C117(H11C,H11D), C123(H12C,H12D), C129(H12E,
 H12F), C135(H13C,H13D), C136(H13E,H13F)
8.c Aromatic/amide H refined with riding coordinates:
 N1(H1), N2(H2), C6(H6), C7(H7), C9(H9), C10(H10), C18(H18), C19(H19),
 C21(H21), C22(H22), C24(H24), C25(H25), C26(H26), C28(H28), C29(H29), C38(H38),
  C39(H39), C41(H41), C42(H42), C50(H50), C51(H51), C53(H53), C54(H54),
 C56(H56), C57(H57), C58(H58), C60(H60), C61(H61)
;
_smtbx_masks_special_details
;
A solvent mask was calculated and 1368 electrons were 
found in a volume of 3406\%A^3^ in 1 void per unit cell. 
This is consistent with the presence of 
34[H2O] per Asymmetric Unit 
which account for 1360 electrons 
per unit cell.
;
_smtbx_masks_void_probe_radius 1.2
_smtbx_masks_void_truncation_radius 1.2
_olex2_submission_special_instructions 'No special instructions were received'

loop_
_space_group_symop_operation_xyz
'x, y, z'
'-x, y+1/2, -z'

loop_
_atom_site_label
_atom_site_type_symbol
_atom_site_fract_x
_atom_site_fract_y
_atom_site_fract_z
_atom_site_U_iso_or_equiv
_atom_site_adp_type
_atom_site_occupancy
_atom_site_site_symmetry_order
_atom_site_calc_flag
_atom_site_refinement_flags_posn
_atom_site_refinement_flags_adp
_atom_site_refinement_flags_occupancy
_atom_site_disorder_assembly
_atom_site_disorder_group
I1 I 1.43783(5) 0.597790 0.93621(3) 0.0641(2) Uani 1 1 d . . . . .
I2 I 0.9243(4) 0.75043(16) 0.4233(2) 0.0654(10) Uani 0.523(5) 1 d D U P A 1
I2A I 0.9304(5) 0.7588(2) 0.4314(3) 0.093(2) Uani 0.477(5) 1 d D U P A 2
Mo1 Mo 1.28682(8) 0.75308(4) 1.25169(4) 0.0731(3) Uani 1 1 d . U . . .
Mo2 Mo 1.39400(6) 0.82240(4) 1.19739(5) 0.0712(3) Uani 1 1 d . U . . .
Mo3 Mo 1.29371(7) 0.85743(3) 1.07231(5) 0.0645(3) Uani 1 1 d . U . . .
Mo4 Mo 1.09003(6) 0.82212(3) 1.00041(4) 0.0539(2) Uani 1 1 d . U . . .
Mo5 Mo 0.98450(5) 0.75147(3) 1.05311(4) 0.0536(2) Uani 1 1 d . U . . .
Mo6 Mo 1.08294(8) 0.71767(3) 1.17912(5) 0.0650(3) Uani 1 1 d . U . . .
Mo7 Mo 0.47630(6) 0.59482(4) 0.54796(4) 0.0705(3) Uani 1 1 d . U . . .
Mo8 Mo 0.56091(8) 0.63531(4) 0.66956(5) 0.0701(3) Uani 1 1 d . U . . .
Mo9 Mo 0.7781(2) 0.59974(14) 0.74640(13) 0.0672(9) Uani 0.523(5) 1 d D U P A 1
Mo10 Mo 0.89043(14) 0.53062(13) 0.69124(17) 0.0713(11) Uani 0.523(5) 1 d D U P A 1
Mo11 Mo 0.78558(19) 0.49366(8) 0.56920(16) 0.0649(8) Uani 0.523(5) 1 d D U P A 1
Mo12 Mo 0.5773(2) 0.52672(10) 0.49709(13) 0.0610(7) Uani 0.523(5) 1 d D U P A 1
Al2 Al 0.6836(2) 0.56624(13) 0.62623(14) 0.0615(9) Uani 1 1 d D U . . .
O31 O 0.8206(12) 0.6433(6) 0.7627(7) 0.071(4) Uani 0.523(5) 1 d D U P A 1
O32 O 0.8050(15) 0.5713(7) 0.8085(7) 0.084(6) Uani 0.523(5) 1 d D U P A 1
O33 O 0.8782(10) 0.5834(6) 0.7151(7) 0.064(3) Uani 0.523(5) 1 d D U P A 1
O34 O 0.9885(10) 0.5324(7) 0.6676(10) 0.095(6) Uani 0.523(5) 1 d D U P A 1
O35 O 0.9177(12) 0.5061(7) 0.7553(9) 0.088(5) Uani 0.523(5) 1 d D U P A 1
O36 O 0.8250(11) 0.4854(5) 0.6454(8) 0.069(3) Uani 0.523(5) 1 d D U P A 1
O38 O 0.7419(13) 0.4469(4) 0.5548(9) 0.074(4) Uani 0.523(5) 1 d D U P A 1
O39 O 0.8886(11) 0.4906(6) 0.5507(8) 0.076(3) Uani 0.523(5) 1 d D U P A 1
O40 O 0.7093(11) 0.5216(5) 0.5069(7) 0.063(3) Uani 0.523(5) 1 d D U P A 1
O41 O 0.5421(13) 0.5491(6) 0.4336(7) 0.071(4) Uani 0.523(5) 1 d D U P A 1
O42 O 0.5448(15) 0.4774(6) 0.4816(10) 0.087(5) Uani 0.523(5) 1 d D U P A 1
Mo9A Mo 0.7556(2) 0.61559(11) 0.75278(14) 0.0516(7) Uani 0.477(5) 1 d D U P A 2
Mo13 Mo 0.89355(15) 0.54837(10) 0.71684(15) 0.0569(7) Uani 0.477(5) 1 d D U P A 2
Mo14 Mo 0.8244(3) 0.50321(10) 0.59686(17) 0.0782(9) Uani 0.477(5) 1 d D U P A 2
Mo15 Mo 0.6184(4) 0.52476(14) 0.51011(15) 0.0827(11) Uani 0.477(5) 1 d D U P A 2
O31A O 0.7785(11) 0.6615(5) 0.7645(7) 0.057(4) Uani 0.477(5) 1 d D U P A 2
O32A O 0.7747(14) 0.5907(7) 0.8162(7) 0.066(5) Uani 0.477(5) 1 d D U P A 2
O33A O 0.8678(10) 0.6016(6) 0.7329(7) 0.060(3) Uani 0.477(5) 1 d D U P A 2
O34A O 0.9997(10) 0.5531(7) 0.7041(10) 0.080(5) Uani 0.477(5) 1 d D U P A 2
O35A O 0.9147(11) 0.5286(6) 0.7843(8) 0.068(5) Uani 0.477(5) 1 d D U P A 2
O36A O 0.8443(12) 0.5001(6) 0.6734(8) 0.067(3) Uani 0.477(5) 1 d D U P A 2
O38A O 0.7948(17) 0.4532(5) 0.5878(11) 0.090(5) Uani 0.477(5) 1 d D U P A 2
O39A O 0.9333(12) 0.5055(6) 0.5884(8) 0.079(4) Uani 0.477(5) 1 d D U P A 2
O40A O 0.7535(14) 0.5240(6) 0.5290(8) 0.076(3) Uani 0.477(5) 1 d D U P A 2
O41A O 0.5994(19) 0.5457(7) 0.4467(8) 0.089(5) Uani 0.477(5) 1 d D U P A 2
O42A O 0.5907(17) 0.4752(6) 0.4997(8) 0.082(5) Uani 0.477(5) 1 d D U P A 2
Al1 Al 1.18891(17) 0.78603(8) 1.12564(12) 0.0371(5) Uani 1 1 d . U . . .
Na1 Na 0.8092(3) 0.83386(15) 1.0115(3) 0.094(2) Uani 1 1 d . . . . .
Na2 Na 1.5657(5) 0.8206(3) 1.0742(4) 0.0408(19) Uani 0.384(4) 1 d . U P B 1
Na2A Na 1.5457(4) 0.8500(2) 1.0093(3) 0.0374(16) Uani 0.447(4) 1 d . U P B 2
Na2B Na 1.5922(15) 0.7880(7) 1.1041(10) 0.050(4) Uani 0.169(4) 1 d . U P B 3
Na3 Na 0.5349(11) 0.7085(5) 0.5421(5) 0.228(7) Uani 1 1 d . . . . .
Na4 Na 1.0725(5) 0.5295(3) 0.5643(5) 0.128(4) Uani 0.835(16) 1 d . U P A 1
Na4A Na 1.059(2) 0.4981(16) 0.522(3) 0.123(8) Uani 0.165(16) 1 d . U P A 2
Na5 Na 0.3079(17) 0.5065(6) 0.5042(7) 0.275(11) Uani 1 1 d . . . . .
Na6 Na 0.8108(3) 0.70517(17) 0.8605(3) 0.0827(17) Uani 1 1 d . . . . .
O1 O 1.3226(9) 0.7056(3) 1.2677(4) 0.098(3) Uani 1 1 d . U . . .
O2 O 1.3080(9) 0.7766(4) 1.3093(4) 0.110(4) Uani 1 1 d . U . . .
O3 O 1.3878(6) 0.7681(3) 1.2204(4) 0.082(2) Uani 1 1 d . U . . .
O4 O 1.4953(5) 0.8188(3) 1.1761(4) 0.088(3) Uani 1 1 d . U . . .
O5 O 1.4213(5) 0.8463(3) 1.2563(4) 0.090(3) Uani 1 1 d . U . . .
O6 O 1.3292(5) 0.8631(3) 1.1517(4) 0.072(2) Uani 1 1 d . U . . .
O7 O 1.4012(6) 0.8542(3) 1.0582(4) 0.078(2) Uani 1 1 d . U . . .
O8 O 1.2511(7) 0.9020(2) 1.0538(5) 0.084(3) Uani 1 1 d . U . . .
O9 O 1.2212(5) 0.8261(2) 1.0101(4) 0.0630(18) Uani 1 1 d . U . . .
O10 O 1.0624(6) 0.7950(2) 0.9406(3) 0.066(2) Uani 1 1 d . U . . .
O11 O 1.0477(7) 0.8669(3) 0.9829(4) 0.075(2) Uani 1 1 d . U . . .
O12 O 0.9890(5) 0.8048(2) 1.0305(3) 0.0546(17) Uani 1 1 d . U . . .
O13 O 0.9622(5) 0.7277(2) 0.9922(4) 0.064(2) Uani 1 1 d . U . . .
O14 O 0.8806(5) 0.7535(3) 1.0698(4) 0.070(2) Uani 1 1 d . U . . .
O15 O 1.0464(5) 0.7087(2) 1.0984(3) 0.0553(17) Uani 1 1 d . U . . .
O16 O 1.1258(8) 0.6716(3) 1.1960(5) 0.090(3) Uani 1 1 d . U . . .
O17 O 0.9740(7) 0.7194(3) 1.1911(5) 0.090(3) Uani 1 1 d . U . . .
O18 O 1.1516(6) 0.7459(3) 1.2396(3) 0.070(2) Uani 1 1 d . U . . .
O19 O 1.2233(5) 0.7372(2) 1.1574(3) 0.0492(15) Uani 1 1 d . U . . .
O20 O 1.1391(4) 0.76596(19) 1.0533(3) 0.0407(13) Uani 1 1 d . U . . .
O21 O 1.3063(4) 0.7930(2) 1.1131(3) 0.0479(15) Uani 1 1 d . U . . .
O22 O 1.1551(4) 0.8363(2) 1.0937(3) 0.0459(14) Uani 1 1 d . U . . .
O23 O 1.0670(4) 0.77831(19) 1.1380(3) 0.0432(14) Uani 1 1 d . U . . .
O24 O 1.2374(4) 0.8085(2) 1.1969(3) 0.0531(17) Uani 1 1 d . U . . .
O25 O 0.4502(7) 0.6135(4) 0.4823(4) 0.101(4) Uani 1 1 d . U . . .
O26 O 0.3708(6) 0.5891(4) 0.5631(5) 0.097(3) Uani 1 1 d . U . . .
O27 O 0.5262(5) 0.6370(3) 0.5912(3) 0.068(2) Uani 1 1 d . U . . .
O28 O 0.5926(9) 0.6820(3) 0.6820(4) 0.096(3) Uani 1 1 d . U . . .
O29 O 0.4502(7) 0.6299(3) 0.6793(5) 0.090(3) Uani 1 1 d . U . . .
O30 O 0.6321(6) 0.6088(3) 0.7345(3) 0.074(2) Uani 1 1 d . U . . .
O43 O 0.4875(6) 0.5412(3) 0.5318(3) 0.072(2) Uani 1 1 d . U . . .
O44 O 0.6339(4) 0.5835(2) 0.5518(3) 0.0551(17) Uani 1 1 d . U . . .
O45 O 0.8061(5) 0.5604(3) 0.6164(4) 0.081(2) Uani 1 1 d . U . . .
O46 O 0.7075(5) 0.6166(3) 0.6548(3) 0.0578(18) Uani 1 1 d . U . . .
O47 O 0.5642(4) 0.5725(2) 0.6357(3) 0.0513(16) Uani 1 1 d . U . . .
O48 O 0.7305(5) 0.5476(3) 0.6997(3) 0.072(2) Uani 1 1 d . U . . .
O49 O 0.6580(6) 0.5155(3) 0.5984(4) 0.069(2) Uani 1 1 d . U . . .
O50 O 0.8973(6) 0.8733(3) 1.1366(5) 0.079(2) Uani 1 1 d . U . . .
O51 O 0.8234(5) 0.9240(2) 1.1914(4) 0.0608(19) Uani 1 1 d . U . . .
O52 O 0.4047(6) 0.4709(3) 0.6345(4) 0.071(2) Uani 1 1 d . U . . .
O53 O 0.3289(5) 0.4251(3) 0.6921(4) 0.071(2) Uani 1 1 d . U . . .
O54 O 0.6539(5) 0.7007(3) 0.9862(4) 0.074(2) Uani 1 1 d . U . . .
O55 O 0.6590(7) 0.7804(3) 1.0048(5) 0.096(3) Uani 1 1 d . U . . .
O56 O 0.4669(6) 0.7929(3) 0.9384(5) 0.100(3) Uani 1 1 d . U . . .
O57 O 0.6439(6) 0.7091(3) 0.8956(4) 0.075(2) Uani 1 1 d . U . . .
O58 O 0.5308(10) 0.7106(5) 0.7822(5) 0.117(4) Uani 1 1 d . U . . .
O59 O 0.3912(6) 0.7246(3) 0.8799(4) 0.078(2) Uani 1 1 d . U . . .
O60 O 0.2644(7) 0.7772(3) 0.8982(5) 0.093(3) Uani 1 1 d . U . . .
O61 O 0.1063(5) 0.7276(3) 0.8913(4) 0.079(3) Uani 1 1 d . U . . .
O62 O 0.2899(6) 0.7032(3) 0.7965(4) 0.071(2) Uani 1 1 d . U . . .
O63 O 0.1670(8) 0.6485(4) 0.7288(5) 0.109(4) Uani 1 1 d . U . . .
O64 O 0.1435(4) 0.6506(2) 0.8706(3) 0.0557(17) Uani 1 1 d . U . . .
O65 O -0.0307(6) 0.6676(3) 0.8899(4) 0.074(2) Uani 1 1 d . U . . .
O66 O -0.0262(6) 0.6069(3) 0.9723(3) 0.079(3) Uani 1 1 d . U . . .
O67 O 0.0892(6) 0.5899(3) 0.8400(3) 0.075(2) Uani 1 1 d . U . . .
O68 O 0.0777(8) 0.5069(3) 0.8534(4) 0.090(3) Uani 1 1 d . U . . .
O69 O 0.1480(6) 0.5612(3) 0.9877(4) 0.074(2) Uani 1 1 d . U . . .
O70 O 0.0977(8) 0.5526(4) 1.0873(5) 0.110(4) Uani 1 1 d . U . . .
O71 O 0.2861(10) 0.5390(6) 1.1550(5) 0.140(5) Uani 1 1 d . U . . .
O72 O 0.2028(8) 0.4975(3) 0.9979(5) 0.100(3) Uani 1 1 d . U . . .
O73 O 0.3544(13) 0.4433(5) 1.0107(8) 0.157(6) Uani 1 1 d . U . . .
O74 O 0.4157(7) 0.5355(3) 1.0922(5) 0.095(3) Uani 1 1 d . U . . .
O75 O 0.4844(10) 0.5483(6) 1.2035(5) 0.138(5) Uani 1 1 d . U . . .
O76 O 0.6346(11) 0.5990(6) 1.1953(5) 0.143(5) Uani 1 1 d . U . . .
O77 O 0.5686(10) 0.5041(5) 1.0943(6) 0.130(4) Uani 1 1 d . U . . .
O78 O 0.6654(6) 0.6001(4) 1.0899(4) 0.089(3) Uani 1 1 d . U . . .
O79 O 0.7511(11) 0.6529(6) 1.1700(5) 0.148(6) Uani 1 1 d . U . . .
O80 O 0.7271(7) 0.7213(4) 1.0957(5) 0.108(4) Uani 1 1 d . U . . .
O81 O 0.7814(6) 0.6125(3) 1.0408(4) 0.086(2) Uani 1 1 d . U . . .
O82 O 0.8072(5) 0.6500(3) 0.9355(4) 0.074(2) Uani 1 1 d . U . . .
O83 O 0.5945(9) 0.7633(4) 0.4446(4) 0.109(3) Uani 1 1 d D U . . .
O84 O 0.4308(8) 0.7140(5) 0.4426(4) 0.115(4) Uani 1 1 d . U . . .
O85 O 0.5070(9) 0.6470(5) 0.3974(4) 0.116(4) Uani 1 1 d . U . . .
O86 O 0.5462(8) 0.7580(4) 0.3456(5) 0.106(3) Uani 1 1 d . U . . .
O87 O 0.5594(7) 0.7308(4) 0.2394(4) 0.101(4) Uani 1 1 d . U . . .
O88 O 0.6657(6) 0.6658(3) 0.3594(4) 0.082(2) Uani 1 1 d . U . . .
O89 O 0.6409(10) 0.5832(5) 0.3613(6) 0.136(5) Uani 1 1 d . U . . .
O90 O 0.8297(12) 0.5594(4) 0.3900(8) 0.159(6) Uani 1 1 d . U . . .
O91 O 0.7455(7) 0.6563(4) 0.2902(4) 0.094(3) Uani 1 1 d . U . . .
O92 O 0.9043(8) 0.6579(5) 0.2497(5) 0.121(4) Uani 1 1 d . U . . .
O93 O 0.9607(9) 0.6207(4) 0.3861(6) 0.120(4) Uani 1 1 d . U . . .
O94 O 1.0303(12) 0.5517(5) 0.4357(9) 0.183(6) Uani 1 1 d . U . . .
O95 O 1.1689(10) 0.5800(5) 0.5256(8) 0.168(6) Uani 1 1 d . U . . .
O96 O 1.0989(9) 0.6333(4) 0.3700(6) 0.119(4) Uani 1 1 d . U . . .
O97 O 1.2748(9) 0.6707(5) 0.3936(6) 0.139(5) Uani 1 1 d . U . . .
O98 O 1.1783(6) 0.6664(4) 0.5125(5) 0.095(3) Uani 1 1 d . U . . .
O99 O 1.2643(6) 0.6444(3) 0.6221(4) 0.090(3) Uani 1 1 d . U . . .
O100 O 1.2135(11) 0.7113(5) 0.6735(5) 0.138(5) Uani 1 1 d . U . . .
O101 O 1.2663(10) 0.7215(4) 0.5220(5) 0.112(3) Uani 1 1 d . U . . .
O102 O 1.2922(17) 0.8003(6) 0.5325(8) 0.188(8) Uani 1 1 d . U . . .
O103 O 1.1064(12) 0.7650(4) 0.5939(6) 0.154(5) Uani 1 1 d D U . . .
O104 O 1.0774(15) 0.7686(5) 0.6982(6) 0.183(7) Uani 1 1 d D U . . .
O105 O 0.8926(14) 0.7971(6) 0.6646(8) 0.192(8) Uani 1 1 d D U . . .
O106 O 1.0876(14) 0.8341(5) 0.5842(7) 0.195(6) Uani 1 1 d D U . . .
O107 O 0.982(2) 0.8985(5) 0.5405(10) 0.237(11) Uani 1 1 d D U . . .
O109 O 0.7169(14) 0.8221(6) 0.6212(7) 0.176(7) Uani 1 1 d D U . . .
O110 O 0.5631(12) 0.7846(5) 0.5506(7) 0.156(5) Uani 1 1 d D U . . .
O111 O 0.7277(13) 0.8526(5) 0.4840(7) 0.161(5) Uani 1 1 d D U . . .
O112 O 0.5894(14) 0.8633(6) 0.3884(9) 0.184(7) Uani 1 1 d . U . . .
O114 O 0.8153(10) 0.9135(4) 1.0326(7) 0.140(5) Uani 1 1 d . U . . .
O115 O 0.7398(14) 0.5168(7) 1.0452(11) 0.216(9) Uani 1 1 d D U . . .
O117 O 0.8246(8) 0.7912(5) 0.9127(6) 0.119(4) Uani 1 1 d . U . . .
O118 O 0.6799(16) 0.7472(7) 0.7779(11) 0.106(7) Uani 0.5 1 d . U P A .
O119 O 0.8341(12) 0.8155(5) 0.5540(8) 0.175(5) Uani 1 1 d D U . . .
O122 O 0.2999(13) 0.4293(4) 0.5538(6) 0.153(7) Uani 1 1 d . . . . .
O125 O 1.1009(11) 0.5971(6) 0.6233(8) 0.165(7) Uani 1 1 d . . . . .
O126 O 1.722(2) 0.8417(10) 1.1035(13) 0.080(6) Uani 0.384(4) 1 d . U P B 1
O127 O 1.2558(13) 0.5179(8) 0.5971(11) 0.214(12) Uani 1 1 d . . . . .
N1 N 1.0395(6) 0.8741(2) 1.1986(4) 0.0485(18) Uani 1 1 d . U . . .
H1 H 1.071726 0.884330 1.230129 0.058 Uiso 1 1 calc R U . . .
N2 N 0.5429(6) 0.4763(3) 0.7045(4) 0.060(2) Uani 1 1 d . U . . .
H2 H 0.574867 0.467808 0.737140 0.071 Uiso 1 1 calc R U . . .
C1 C 1.2869(6) 0.7251(3) 1.0775(4) 0.0429(18) Uani 1 1 d . U . . .
C2 C 1.2701(8) 0.7098(3) 1.1307(4) 0.054(2) Uani 1 1 d . U . . .
H2A H 1.231614 0.685789 1.122578 0.064 Uiso 1 1 calc R U . . .
H2B H 1.331452 0.702773 1.156275 0.064 Uiso 1 1 calc R U . . .
C3 C 1.3514(6) 0.7621(3) 1.0897(4) 0.047(2) Uani 1 1 d . U . . .
H3A H 1.412264 0.755303 1.115964 0.057 Uiso 1 1 calc R U . . .
H3B H 1.364425 0.771321 1.055036 0.057 Uiso 1 1 calc R U . . .
C4 C 1.1969(6) 0.7358(3) 1.0359(4) 0.045(2) Uani 1 1 d . U . . .
H4A H 1.212643 0.744971 1.001928 0.054 Uiso 1 1 calc R U . . .
H4B H 1.158145 0.712013 1.026172 0.054 Uiso 1 1 calc R U . . .
C5 C 1.3317(5) 0.6939(3) 1.0498(4) 0.0358(17) Uani 1 1 d . U . . .
C6 C 1.4195(7) 0.6942(4) 1.0392(5) 0.060(3) Uani 1 1 d . U . . .
H6 H 1.461822 0.714357 1.055685 0.072 Uiso 1 1 calc R U . . .
C7 C 1.4502(6) 0.6681(4) 1.0071(6) 0.063(3) Uani 1 1 d . U . . .
H7 H 1.508033 0.671860 0.997566 0.075 Uiso 1 1 calc R U . . .
C8 C 1.3948(7) 0.6359(3) 0.9889(5) 0.052(2) Uani 1 1 d . U . . .
C9 C 1.3127(7) 0.6311(3) 1.0043(4) 0.053(2) Uani 1 1 d . U . . .
H9 H 1.277787 0.607717 0.994286 0.063 Uiso 1 1 calc R U . . .
C10 C 1.2793(7) 0.6585(3) 1.0334(4) 0.051(2) Uani 1 1 d . U . . .
H10 H 1.221545 0.654377 1.042983 0.061 Uiso 1 1 calc R U . . .
C11 C 1.0882(6) 0.8453(3) 1.1746(5) 0.048(2) Uani 1 1 d . U . . .
C12 C 1.1832(7) 0.8366(3) 1.2167(5) 0.057(2) Uani 1 1 d . U . . .
H12A H 1.219950 0.861022 1.225120 0.069 Uiso 1 1 calc R U . . .
H12B H 1.171141 0.827022 1.251436 0.069 Uiso 1 1 calc R U . . .
C13 C 1.0246(6) 0.8082(3) 1.1614(4) 0.045(2) Uani 1 1 d . U . . .
H13A H 1.011731 0.798518 1.195959 0.054 Uiso 1 1 calc R U . . .
H13B H 0.963595 0.815188 1.135532 0.054 Uiso 1 1 calc R U . . .
C14 C 1.1036(7) 0.8635(3) 1.1194(4) 0.046(2) Uani 1 1 d . U . . .
H14A H 1.041683 0.869394 1.093507 0.055 Uiso 1 1 calc R U . . .
H14B H 1.139292 0.888177 1.127943 0.055 Uiso 1 1 calc R U . . .
C15 C 0.9525(7) 0.8872(3) 1.1792(5) 0.054(2) Uani 1 1 d . U . . .
C16 C 0.9257(6) 0.9199(3) 1.2106(4) 0.050(2) Uani 1 1 d . U . . .
H16A H 0.944784 0.914224 1.250746 0.060 Uiso 1 1 calc R U . . .
H16B H 0.957127 0.944183 1.203862 0.060 Uiso 1 1 calc R U . . .
C17 C 0.7868(7) 0.9559(3) 1.2074(5) 0.057(2) Uani 1 1 d . U . . .
C18 C 0.8324(7) 0.9825(3) 1.2468(5) 0.055(2) Uani 1 1 d . U . . .
H18 H 0.896672 0.978489 1.265837 0.067 Uiso 1 1 calc R U . . .
C19 C 0.7829(8) 1.0163(3) 1.2593(5) 0.060(2) Uani 1 1 d . U . . .
H19 H 0.816701 1.035228 1.284426 0.072 Uiso 1 1 calc R U . . .
C20 C 0.6932(7) 1.0214(3) 1.2369(5) 0.051(2) Uani 1 1 d . U . . .
C21 C 0.6481(9) 1.0577(4) 1.2463(5) 0.063(3) Uani 1 1 d . U . . .
H21 H 0.682668 1.076984 1.270510 0.076 Uiso 1 1 calc R U . . .
C22 C 0.5571(8) 1.0635(4) 1.2202(5) 0.062(2) Uani 1 1 d . U . . .
H22 H 0.526475 1.086002 1.229157 0.074 Uiso 1 1 calc R U . . .
C23 C 0.5026(8) 1.0366(4) 1.1783(6) 0.067(3) Uani 1 1 d . U . . .
C24 C 0.4096(10) 1.0435(5) 1.1526(7) 0.086(3) Uani 1 1 d . U . . .
H24 H 0.380227 1.066570 1.160704 0.103 Uiso 1 1 calc R U . . .
C25 C 0.3564(10) 1.0160(5) 1.1136(7) 0.089(4) Uani 1 1 d . U . . .
H25 H 0.291639 1.020256 1.096066 0.107 Uiso 1 1 calc R U . . .
C26 C 0.4041(9) 0.9816(5) 1.1018(8) 0.091(4) Uani 1 1 d . U . . .
H26 H 0.373226 0.963653 1.074207 0.109 Uiso 1 1 calc R U . . .
C27 C 0.4986(8) 0.9756(4) 1.1329(6) 0.072(3) Uani 1 1 d . U . . .
C28 C 0.5438(9) 0.9403(4) 1.1211(7) 0.082(3) Uani 1 1 d . U . . .
H28 H 0.508205 0.921231 1.097018 0.098 Uiso 1 1 calc R U . . .
C29 C 0.6389(9) 0.9344(4) 1.1450(6) 0.077(3) Uani 1 1 d . U . . .
H29 H 0.669789 0.911983 1.136133 0.092 Uiso 1 1 calc R U . . .
C30 C 0.6898(7) 0.9623(3) 1.1831(5) 0.055(2) Uani 1 1 d . U . . .
C31 C 0.6429(7) 0.9958(3) 1.1945(5) 0.055(2) Uani 1 1 d . U . . .
C32 C 0.5469(7) 1.0022(4) 1.1681(5) 0.060(2) Uani 1 1 d . U . . .
C33 C 0.7760(7) 0.6236(4) 0.5708(5) 0.065(2) Uani 1 1 d . U . . .
C34 C 0.8411(8) 0.5903(5) 0.5901(7) 0.086(3) Uani 1 1 d . U . . .
H34A H 0.858886 0.579230 0.557732 0.103 Uiso 1 1 calc R U . . .
H34B H 0.899375 0.600423 0.615767 0.103 Uiso 1 1 calc R U . . .
C35 C 0.7541(8) 0.6434(4) 0.6239(5) 0.065(3) Uani 1 1 d . U . . .
H35A H 0.813950 0.652674 0.648961 0.077 Uiso 1 1 calc R U . . .
H35B H 0.713094 0.666362 0.611995 0.077 Uiso 1 1 calc R U . . .
C36 C 0.6863(7) 0.6119(4) 0.5310(5) 0.061(3) Uani 1 1 d . U . . .
H36A H 0.646448 0.635289 0.520128 0.074 Uiso 1 1 calc R U . . .
H36B H 0.700696 0.601428 0.497307 0.074 Uiso 1 1 calc R U . . .
C37 C 0.8184(8) 0.6561(4) 0.5411(5) 0.072(3) Uani 1 1 d . U . . .
C38 C 0.9064(8) 0.6527(5) 0.5302(6) 0.080(3) Uani 1 1 d . U . . .
H38 H 0.943995 0.630088 0.541214 0.095 Uiso 1 1 calc R U . . .
C39 C 0.9358(10) 0.6810(5) 0.5047(7) 0.086(3) Uani 1 1 d . U . . .
H39 H 0.999082 0.680118 0.502112 0.104 Uiso 1 1 calc R U . . .
C40 C 0.8848(9) 0.7105(5) 0.4826(6) 0.078(3) Uani 1 1 d D U . . .
C41 C 0.7984(9) 0.7165(4) 0.4914(6) 0.072(3) Uani 1 1 d . U . . .
H41 H 0.761877 0.738667 0.476471 0.087 Uiso 1 1 calc R U . . .
C42 C 0.7647(8) 0.6889(4) 0.5233(5) 0.071(3) Uani 1 1 d . U . . .
H42 H 0.706502 0.692799 0.532306 0.085 Uiso 1 1 calc R U . . .
C43 C 0.5859(7) 0.5079(4) 0.6755(5) 0.058(2) Uani 1 1 d . U . . .
C44 C 0.6122(9) 0.4882(4) 0.6277(5) 0.068(3) Uani 1 1 d . U . . .
H44A H 0.655320 0.466193 0.641752 0.082 Uiso 1 1 calc R U . . .
H44B H 0.554735 0.477631 0.601839 0.082 Uiso 1 1 calc R U . . .
C45 C 0.6763(8) 0.5195(4) 0.7203(5) 0.070(3) Uani 1 1 d . U . . .
H45A H 0.658438 0.530513 0.752668 0.085 Uiso 1 1 calc R U . . .
H45B H 0.715168 0.496052 0.732682 0.085 Uiso 1 1 calc R U . . .
C46 C 0.5243(7) 0.5410(4) 0.6616(4) 0.058(2) Uani 1 1 d . U . . .
H46A H 0.510274 0.550959 0.695687 0.069 Uiso 1 1 calc R U . . .
H46B H 0.464009 0.532519 0.636169 0.069 Uiso 1 1 calc R U . . .
C47 C 0.4570(8) 0.4612(4) 0.6810(6) 0.069(3) Uani 1 1 d . U . . .
C48 C 0.4290(8) 0.4289(4) 0.7155(6) 0.072(3) Uani 1 1 d . U . . .
H48A H 0.462020 0.404247 0.711999 0.087 Uiso 1 1 calc R U . . .
H48B H 0.443449 0.436278 0.754986 0.087 Uiso 1 1 calc R U . . .
C49 C 0.2856(8) 0.3940(3) 0.7111(5) 0.058(2) Uani 1 1 d . U . . .
C50 C 0.3359(9) 0.3679(4) 0.7492(6) 0.071(3) Uani 1 1 d . U . . .
H50 H 0.400364 0.372136 0.767510 0.085 Uiso 1 1 calc R U . . .
C51 C 0.2882(9) 0.3350(4) 0.7596(6) 0.065(3) Uani 1 1 d . U . . .
H51 H 0.322071 0.316650 0.785698 0.078 Uiso 1 1 calc R U . . .
C52 C 0.1901(9) 0.3270(4) 0.7332(6) 0.067(3) Uani 1 1 d . U . . .
C53 C 0.1405(9) 0.2930(4) 0.7424(6) 0.072(3) Uani 1 1 d . U . . .
H53 H 0.172416 0.274103 0.768254 0.086 Uiso 1 1 calc R U . . .
C54 C 0.0514(10) 0.2872(5) 0.7160(6) 0.078(3) Uani 1 1 d . U . . .
H54 H 0.022388 0.263521 0.722299 0.094 Uiso 1 1 calc R U . . .
C55 C -0.0003(10) 0.3131(5) 0.6807(7) 0.082(3) Uani 1 1 d . U . . .
C56 C -0.0908(10) 0.3083(6) 0.6547(7) 0.093(4) Uani 1 1 d . U . . .
H56 H -0.120587 0.284313 0.658836 0.111 Uiso 1 1 calc R U . . .
C57 C -0.1405(11) 0.3358(6) 0.6233(8) 0.101(4) Uani 1 1 d . U . . .
H57 H -0.206491 0.331511 0.610305 0.121 Uiso 1 1 calc R U . . .
C58 C -0.1064(11) 0.3699(6) 0.6075(8) 0.101(4) Uani 1 1 d . U . . .
H58 H -0.145891 0.387976 0.583399 0.121 Uiso 1 1 calc R U . . .
C59 C -0.0033(10) 0.3769(5) 0.6307(7) 0.086(3) Uani 1 1 d . U . . .
C60 C 0.0431(11) 0.4101(5) 0.6174(8) 0.095(4) Uani 1 1 d . U . . .
H60 H 0.011373 0.428022 0.589932 0.114 Uiso 1 1 calc R U . . .
C61 C 0.1345(9) 0.4155(4) 0.6453(6) 0.079(3) Uani 1 1 d . U . . .
H61 H 0.162719 0.439466 0.639526 0.094 Uiso 1 1 calc R U . . .
C62 C 0.1904(8) 0.3893(3) 0.6814(5) 0.057(2) Uani 1 1 d . U . . .
C63 C 0.1456(7) 0.3537(4) 0.6965(5) 0.059(2) Uani 1 1 d . U . . .
C64 C 0.0452(8) 0.3481(4) 0.6663(6) 0.066(3) Uani 1 1 d . U . . .
C65 C 0.6718(8) 0.7272(4) 0.9476(6) 0.070(3) Uani 1 1 d . U . . .
H65 H 0.741397 0.731621 0.956640 0.084 Uiso 1 1 calc R U . . .
C66 C 0.6247(8) 0.7659(5) 0.9493(7) 0.083(3) Uani 1 1 d . U . . .
H66 H 0.636309 0.784471 0.921028 0.100 Uiso 1 1 calc R U . . .
C67 C 0.5200(8) 0.7552(5) 0.9390(8) 0.089(3) Uani 1 1 d . U . . .
H67 H 0.509915 0.737352 0.968366 0.107 Uiso 1 1 calc R U . . .
C68 C 0.4826(9) 0.7382(5) 0.8837(7) 0.087(3) Uani 1 1 d . U . . .
H68 H 0.482427 0.757815 0.854185 0.104 Uiso 1 1 calc R U . . .
C69 C 0.5434(9) 0.7028(4) 0.8781(7) 0.081(3) Uani 1 1 d . U . . .
H69 H 0.529636 0.682587 0.903646 0.098 Uiso 1 1 calc R U . . .
C70 C 0.5270(11) 0.6825(6) 0.8206(7) 0.095(4) Uani 1 1 d . U . . .
H70A H 0.576177 0.662623 0.821796 0.114 Uiso 1 1 calc R U . . .
H70B H 0.464662 0.669533 0.810578 0.114 Uiso 1 1 calc R U . . .
C71 C 0.3186(9) 0.7361(4) 0.8342(7) 0.077(3) Uani 1 1 d . U . . .
H71 H 0.340833 0.757932 0.814420 0.093 Uiso 1 1 calc R U . . .
C72 C 0.2335(8) 0.7491(4) 0.8536(6) 0.070(3) Uani 1 1 d . U . . .
H72 H 0.184424 0.760856 0.822356 0.084 Uiso 1 1 calc R U . . .
C73 C 0.1932(7) 0.7163(3) 0.8786(5) 0.057(2) Uani 1 1 d . U . . .
H73 H 0.239819 0.708336 0.913662 0.068 Uiso 1 1 calc R U . . .
C74 C 0.1691(7) 0.6808(3) 0.8406(4) 0.055(2) Uani 1 1 d . U . . .
H74 H 0.115015 0.687247 0.808261 0.066 Uiso 1 1 calc R U . . .
C75 C 0.2555(8) 0.6705(4) 0.8201(5) 0.064(2) Uani 1 1 d . U . . .
H75 H 0.306449 0.661499 0.852538 0.077 Uiso 1 1 calc R U . . .
C76 C 0.2354(10) 0.6367(4) 0.7751(6) 0.074(3) Uani 1 1 d . U . . .
H76A H 0.294128 0.630293 0.764685 0.089 Uiso 1 1 calc R U . . .
H76B H 0.213954 0.613047 0.790817 0.089 Uiso 1 1 calc R U . . .
C77 C 0.0637(8) 0.6278(4) 0.8469(5) 0.068(3) Uani 1 1 d . U . . .
H77 H 0.031942 0.638869 0.809820 0.081 Uiso 1 1 calc R U . . .
C78 C -0.0068(8) 0.6286(4) 0.8830(5) 0.069(3) Uani 1 1 d . U . . .
H78 H -0.064703 0.613445 0.864604 0.083 Uiso 1 1 calc R U . . .
C79 C 0.0464(8) 0.6080(5) 0.9398(5) 0.072(3) Uani 1 1 d . U . . .
H79 H 0.099389 0.625280 0.959591 0.087 Uiso 1 1 calc R U . . .
C80 C 0.0829(8) 0.5713(5) 0.9341(5) 0.069(3) Uani 1 1 d . U . . .
H80 H 0.030767 0.551759 0.923934 0.083 Uiso 1 1 calc R U . . .
C81 C 0.1444(9) 0.5707(4) 0.8892(5) 0.073(3) Uani 1 1 d . U . . .
H81 H 0.205455 0.584685 0.904045 0.088 Uiso 1 1 calc R U . . .
C82 C 0.1628(9) 0.5290(5) 0.8714(6) 0.083(3) Uani 1 1 d . U . . .
H82A H 0.194129 0.530476 0.841002 0.099 Uiso 1 1 calc R U . . .
H82B H 0.205963 0.515511 0.902920 0.099 Uiso 1 1 calc R U . . .
C83 C 0.1412(12) 0.5257(5) 1.0081(7) 0.096(4) Uani 1 1 d . U . . .
H83 H 0.075389 0.516256 0.991891 0.115 Uiso 1 1 calc R U . . .
C84 C 0.1559(13) 0.5295(7) 1.0718(8) 0.106(4) Uani 1 1 d . U . . .
H84 H 0.149460 0.502954 1.086864 0.127 Uiso 1 1 calc R U . . .
C85 C 0.2585(12) 0.5419(6) 1.0928(7) 0.099(4) Uani 1 1 d . U . . .
H85 H 0.265346 0.569528 1.081712 0.119 Uiso 1 1 calc R U . . .
C86 C 0.3273(12) 0.5166(5) 1.0736(7) 0.095(4) Uani 1 1 d . U . . .
H86 H 0.330711 0.490606 1.091954 0.114 Uiso 1 1 calc R U . . .
C87 C 0.3049(11) 0.5109(5) 1.0131(7) 0.093(3) Uani 1 1 d . U . . .
H87 H 0.309206 0.536473 0.994913 0.112 Uiso 1 1 calc R U . . .
C88 C 0.3559(12) 0.4822(6) 0.9911(8) 0.100(4) Uani 1 1 d . U . . .
H88A H 0.330454 0.481945 0.950370 0.120 Uiso 1 1 calc R U . . .
H88B H 0.422462 0.490724 0.998979 0.120 Uiso 1 1 calc R U . . .
C89 C 0.5049(13) 0.5122(6) 1.1254(8) 0.111(4) Uani 1 1 d . U . . .
H89 H 0.484918 0.487475 1.140170 0.133 Uiso 1 1 calc R U . . .
C90 C 0.5471(14) 0.5372(7) 1.1692(8) 0.115(4) Uani 1 1 d . U . . .
H90 H 0.601021 0.522587 1.193635 0.138 Uiso 1 1 calc R U . . .
C91 C 0.5902(13) 0.5762(7) 1.1498(7) 0.109(4) Uani 1 1 d . U . . .
H91 H 0.536054 0.591677 1.127282 0.131 Uiso 1 1 calc R U . . .
C92 C 0.6479(12) 0.5660(6) 1.1144(7) 0.100(4) Uani 1 1 d . U . . .
H92 H 0.708886 0.555242 1.137253 0.120 Uiso 1 1 calc R U . . .
C93 C 0.6016(13) 0.5367(8) 1.0757(9) 0.127(5) Uani 1 1 d D U . . .
H93 H 0.543717 0.550006 1.053112 0.152 Uiso 1 1 calc R U . . .
C94 C 0.7631(9) 0.6123(5) 1.0941(6) 0.088(3) Uani 1 1 d . U . . .
H94 H 0.807836 0.594108 1.119090 0.106 Uiso 1 1 calc R U . . .
C95 C 0.7769(11) 0.6553(6) 1.1195(6) 0.093(3) Uani 1 1 d . U . . .
H95 H 0.844305 0.663532 1.126474 0.111 Uiso 1 1 calc R U . . .
C96 C 0.7173(9) 0.6818(5) 1.0823(6) 0.084(3) Uani 1 1 d . U . . .
H96 H 0.650668 0.674488 1.080479 0.100 Uiso 1 1 calc R U . . .
C97 C 0.7309(9) 0.6768(5) 1.0228(6) 0.078(3) Uani 1 1 d . U . . .
H97 H 0.794570 0.685972 1.020984 0.093 Uiso 1 1 calc R U . . .
C98 C 0.7118(8) 0.6364(4) 1.0006(6) 0.070(3) Uani 1 1 d . U . . .
H98 H 0.645827 0.628235 0.999079 0.084 Uiso 1 1 calc R U . . .
C99 C 0.7339(8) 0.6303(4) 0.9445(6) 0.073(3) Uani 1 1 d . U . . .
H99A H 0.745437 0.602159 0.940484 0.088 Uiso 1 1 calc R U . . .
H99B H 0.676985 0.637324 0.915053 0.088 Uiso 1 1 calc R U . . .
C100 C 0.5156(13) 0.7571(7) 0.3943(7) 0.113(4) Uani 1 1 d . U . . .
H100 H 0.464738 0.776752 0.392423 0.135 Uiso 1 1 calc R U . . .
C101 C 0.4774(13) 0.7146(7) 0.4001(7) 0.121(4) Uani 1 1 d D U . . .
H101 H 0.426551 0.710256 0.365259 0.145 Uiso 1 1 calc R U . . .
C102 C 0.5495(12) 0.6837(6) 0.3996(6) 0.110(4) Uani 1 1 d D U . . .
H102 H 0.602530 0.685789 0.433921 0.131 Uiso 1 1 calc R U . . .
C103 C 0.5848(10) 0.6927(6) 0.3500(6) 0.090(3) Uani 1 1 d . U . . .
H103 H 0.536257 0.684992 0.315651 0.108 Uiso 1 1 calc R U . . .
C104 C 0.6208(10) 0.7326(6) 0.3432(6) 0.095(3) Uani 1 1 d . U . . .
H104 H 0.678519 0.738583 0.373499 0.114 Uiso 1 1 calc R U . . .
C105 C 0.6391(10) 0.7403(7) 0.2841(7) 0.104(4) Uani 1 1 d . U . . .
H10A H 0.655287 0.768077 0.281277 0.125 Uiso 1 1 calc R U . . .
H10B H 0.693788 0.724551 0.280719 0.125 Uiso 1 1 calc R U . . .
C106 C 0.6781(10) 0.6401(6) 0.3142(7) 0.095(3) Uani 1 1 d . U . . .
H106 H 0.616673 0.638353 0.285415 0.114 Uiso 1 1 calc R U . . .
C107 C 0.7056(11) 0.5981(6) 0.3388(8) 0.109(4) Uani 1 1 d . U . . .
H107 H 0.709179 0.580789 0.307305 0.131 Uiso 1 1 calc R U . . .
C108 C 0.8029(12) 0.5996(6) 0.3779(9) 0.117(5) Uani 1 1 d . U . . .
H108 H 0.800661 0.613387 0.412673 0.140 Uiso 1 1 calc R U . . .
C109 C 0.8713(13) 0.6200(6) 0.3512(9) 0.116(4) Uani 1 1 d . U . . .
H109 H 0.875351 0.603271 0.319226 0.140 Uiso 1 1 calc R U . . .
C110 C 0.8373(10) 0.6584(5) 0.3274(7) 0.094(3) Uani 1 1 d . U . . .
H110 H 0.833701 0.676091 0.358572 0.112 Uiso 1 1 calc R U . . .
C111 C 0.9022(10) 0.6773(6) 0.2964(6) 0.091(4) Uani 1 1 d . U . . .
H11A H 0.880794 0.704348 0.286606 0.109 Uiso 1 1 calc R U . . .
H11B H 0.966819 0.678554 0.321090 0.109 Uiso 1 1 calc R U . . .
C112 C 1.0371(15) 0.6108(7) 0.3772(11) 0.130(5) Uani 1 1 d . U . . .
H112 H 1.022112 0.592301 0.345281 0.157 Uiso 1 1 calc R U . . .
C113 C 1.0864(15) 0.5809(8) 0.4418(12) 0.149(5) Uani 1 1 d . U . . .
H113 H 1.144452 0.569228 0.434670 0.179 Uiso 1 1 calc R U . . .
C114 C 1.1183(12) 0.6035(7) 0.4791(10) 0.131(5) Uani 1 1 d . U . . .
C115 C 1.1732(11) 0.6388(6) 0.4730(8) 0.104(4) Uani 1 1 d . U . . .
H115 H 1.238293 0.630930 0.472104 0.125 Uiso 1 1 calc R U . . .
C116 C 1.1222(12) 0.6627(6) 0.4156(8) 0.104(4) Uani 1 1 d . U . . .
H116 H 1.064050 0.676315 0.419288 0.125 Uiso 1 1 calc R U . . .
C117 C 1.1821(13) 0.6889(6) 0.3956(9) 0.113(5) Uani 1 1 d . U . . .
H11C H 1.194863 0.712079 0.419860 0.136 Uiso 1 1 calc R U . . .
H11D H 1.148450 0.697703 0.358028 0.136 Uiso 1 1 calc R U . . .
C118 C 1.2691(11) 0.6835(6) 0.5423(6) 0.095(3) Uani 1 1 d . U . . .
H118 H 1.322716 0.668689 0.534413 0.114 Uiso 1 1 calc R U . . .
C119 C 1.2749(13) 0.6831(6) 0.6011(6) 0.098(4) Uani 1 1 d . U . . .
H119 H 1.338311 0.693241 0.621367 0.117 Uiso 1 1 calc R U . . .
C120 C 1.1980(15) 0.7093(6) 0.6164(7) 0.112(4) Uani 1 1 d . U . . .
H120 H 1.135338 0.696683 0.600917 0.135 Uiso 1 1 calc R U . . .
C121 C 1.1941(15) 0.7475(6) 0.5939(8) 0.136(5) Uani 1 1 d D U . . .
H121 H 1.247404 0.763540 0.615989 0.163 Uiso 1 1 calc R U . . .
C122 C 1.1923(19) 0.7488(7) 0.5303(8) 0.134(5) Uani 1 1 d . U . . .
H122 H 1.130989 0.736681 0.510414 0.161 Uiso 1 1 calc R U . . .
C123 C 1.190(2) 0.7899(8) 0.5065(10) 0.154(6) Uani 1 1 d . U . . .
H12C H 1.174217 0.789827 0.465598 0.185 Uiso 1 1 calc R U . . .
H12D H 1.145654 0.807126 0.519168 0.185 Uiso 1 1 calc R U . . .
C124 C 1.1155(14) 0.8018(5) 0.6209(7) 0.180(6) Uani 1 1 d D U . . .
H124 H 1.182273 0.805423 0.642921 0.216 Uiso 1 1 calc R U . . .
C125 C 1.0518(12) 0.7994(6) 0.6599(8) 0.179(6) Uani 1 1 d D U . . .
H125 H 1.057405 0.824369 0.680997 0.215 Uiso 1 1 calc R U . . .
C126 C 0.9485(12) 0.7945(6) 0.6266(8) 0.174(6) Uani 1 1 d D U . . .
H126 H 0.938936 0.768815 0.607032 0.209 Uiso 1 1 calc R U . . .
C127 C 0.9233(13) 0.8283(6) 0.5850(8) 0.179(6) Uani 1 1 d D U . . .
H127 H 0.919964 0.853819 0.603636 0.215 Uiso 1 1 calc R U . . .
C128 C 0.9950(14) 0.8290(6) 0.5497(8) 0.189(6) Uani 1 1 d D U . . .
H128 H 0.991126 0.804099 0.528497 0.227 Uiso 1 1 calc R U . . .
C129 C 0.980(2) 0.8638(6) 0.5099(8) 0.204(8) Uani 1 1 d D U . . .
H12E H 1.030505 0.864391 0.490247 0.245 Uiso 1 1 calc R U . . .
H12F H 0.918690 0.861426 0.482038 0.245 Uiso 1 1 calc R U . . .
C130 C 0.7666(13) 0.8459(6) 0.5427(10) 0.177(6) Uani 1 1 d D U . . .
H130 H 0.792950 0.870483 0.562210 0.212 Uiso 1 1 calc R U . . .
C131 C 0.6852(14) 0.8299(6) 0.5649(8) 0.166(6) Uani 1 1 d D U . . .
H131 H 0.635560 0.850486 0.559679 0.199 Uiso 1 1 calc R U . . .
C132 C 0.6401(17) 0.7933(6) 0.5329(6) 0.157(5) Uani 1 1 d D U . . .
H132 H 0.685861 0.771204 0.541827 0.188 Uiso 1 1 calc R U . . .
C133 C 0.6122(14) 0.8003(5) 0.4694(5) 0.135(5) Uani 1 1 d D U . . .
H133 H 0.553254 0.816260 0.458935 0.162 Uiso 1 1 calc R U . . .
C134 C 0.6906(14) 0.8208(7) 0.4492(8) 0.150(5) Uani 1 1 d D U . . .
H134 H 0.743090 0.801541 0.454206 0.180 Uiso 1 1 calc R U . . .
C135 C 0.6556(19) 0.8282(8) 0.3860(8) 0.159(7) Uani 1 1 d D U . . .
H13C H 0.620729 0.805589 0.366068 0.190 Uiso 1 1 calc R U . . .
H13D H 0.707676 0.835352 0.369621 0.190 Uiso 1 1 calc R U . . .
C136 C 0.6420(15) 0.5160(9) 1.0328(10) 0.163(7) Uani 1 1 d D U . . .
H13E H 0.620885 0.488507 1.029916 0.196 Uiso 1 1 calc R U . . .
H13F H 0.616173 0.528342 0.996312 0.196 Uiso 1 1 calc R U . . .
O37 O 1.7042(18) 0.8573(8) 1.0838(11) 0.086(6) Uani 0.447(4) 1 d . U P B 2
O108 O 1.733(4) 0.8220(19) 1.124(2) 0.074(9) Uani 0.169(4) 1 d . U P B 3
O116 O 1.5965(17) 0.7570(9) 1.1372(12) 0.118(7) Uani 0.5 1 d . U P B 1
O113 O 0.6613(18) 0.8642(8) 0.9340(11) 0.110(7) Uani 0.5 1 d . U P . .
O120 O 0.1448(13) 0.4788(6) 0.4221(8) 0.161(7) Uani 1 1 d . . . . .

loop_
_atom_site_aniso_label
_atom_site_aniso_U_11
_atom_site_aniso_U_22
_atom_site_aniso_U_33
_atom_site_aniso_U_23
_atom_site_aniso_U_13
_atom_site_aniso_U_12
I1 0.0466(3) 0.0704(5) 0.0771(4) -0.0338(4) 0.0196(3) -0.0026(3)
I2 0.0701(16) 0.0596(13) 0.0596(13) 0.0271(11) 0.0045(12) -0.0150(11)
I2A 0.089(3) 0.116(5) 0.087(3) 0.044(3) 0.048(3) 0.017(3)
Mo1 0.0779(6) 0.0928(8) 0.0446(4) -0.0015(5) 0.0092(4) 0.0402(6)
Mo2 0.0301(4) 0.0902(7) 0.0880(7) -0.0479(6) 0.0061(4) 0.0013(4)
Mo3 0.0561(5) 0.0525(5) 0.0981(7) -0.0163(5) 0.0439(5) -0.0149(4)
Mo4 0.0549(5) 0.0510(5) 0.0555(5) 0.0060(4) 0.0140(4) 0.0075(4)
Mo5 0.0287(3) 0.0513(4) 0.0795(6) -0.0100(4) 0.0120(3) -0.0042(3)
Mo6 0.0799(6) 0.0504(5) 0.0794(6) 0.0098(5) 0.0471(5) 0.0037(5)
Mo7 0.0381(4) 0.1092(8) 0.0556(5) 0.0227(6) -0.0029(4) -0.0026(5)
Mo8 0.0685(6) 0.0830(7) 0.0657(6) 0.0050(5) 0.0299(5) -0.0107(5)
Mo9 0.0483(15) 0.098(2) 0.0459(12) 0.0248(15) -0.0044(10) -0.0222(15)
Mo10 0.0282(8) 0.099(2) 0.0844(19) 0.0546(18) 0.0111(11) 0.0098(11)
Mo11 0.0481(12) 0.0705(14) 0.0847(19) 0.0243(13) 0.0329(12) 0.0127(10)
Mo12 0.0449(13) 0.0849(14) 0.0525(14) 0.0096(11) 0.0117(11) -0.0045(12)
Al2 0.0286(13) 0.095(2) 0.0592(17) 0.0311(17) 0.0083(12) 0.0024(14)
O31 0.052(8) 0.092(10) 0.067(8) 0.000(8) 0.010(7) -0.031(7)
O32 0.070(12) 0.118(14) 0.043(8) 0.025(10) -0.019(7) -0.035(10)
O33 0.038(5) 0.091(7) 0.059(6) 0.035(6) 0.003(5) -0.005(6)
O34 0.037(7) 0.128(14) 0.111(13) 0.057(11) 0.005(9) 0.011(9)
O35 0.047(8) 0.118(12) 0.088(11) 0.041(10) 0.000(8) 0.015(9)
O36 0.051(6) 0.081(7) 0.083(7) 0.021(6) 0.032(6) 0.031(6)
O38 0.065(9) 0.059(9) 0.114(12) 0.008(9) 0.053(9) 0.001(7)
O39 0.058(6) 0.090(7) 0.084(7) 0.012(6) 0.028(6) 0.022(6)
O40 0.050(5) 0.092(6) 0.054(6) 0.006(5) 0.030(5) -0.013(5)
O41 0.063(9) 0.104(11) 0.057(9) 0.009(8) 0.035(8) -0.003(9)
O42 0.067(10) 0.102(11) 0.087(12) -0.022(10) 0.010(9) -0.016(9)
Mo9A 0.0280(11) 0.0728(18) 0.0507(11) 0.0024(12) 0.0046(8) -0.0090(10)
Mo13 0.0280(8) 0.0737(17) 0.0692(16) 0.0196(13) 0.0132(10) 0.0049(10)
Mo14 0.079(2) 0.0923(19) 0.0739(18) 0.0037(15) 0.0391(17) 0.0163(16)
Mo15 0.086(3) 0.117(2) 0.0467(15) -0.0122(15) 0.0193(17) -0.023(2)
O31A 0.039(7) 0.080(9) 0.052(7) 0.012(7) 0.012(6) -0.006(7)
O32A 0.045(9) 0.099(12) 0.048(8) -0.006(9) -0.001(6) -0.017(8)
O33A 0.041(5) 0.081(6) 0.055(6) 0.022(5) 0.006(5) -0.009(5)
O34A 0.032(7) 0.097(11) 0.105(12) 0.039(10) 0.004(8) 0.022(8)
O35A 0.034(7) 0.079(11) 0.077(10) 0.037(9) -0.007(7) 0.002(8)
O36A 0.048(6) 0.090(7) 0.075(7) 0.022(6) 0.036(6) 0.019(6)
O38A 0.080(10) 0.077(10) 0.116(12) 0.008(10) 0.031(9) 0.031(9)
O39A 0.074(8) 0.103(9) 0.070(8) 0.003(7) 0.036(7) 0.019(7)
O40A 0.073(6) 0.098(6) 0.067(6) 0.001(6) 0.036(6) 0.000(6)
O41A 0.094(12) 0.120(12) 0.058(9) -0.017(9) 0.026(10) -0.009(12)
O42A 0.077(12) 0.100(11) 0.058(9) -0.006(9) -0.004(9) -0.027(10)
Al1 0.0255(10) 0.0392(12) 0.0488(13) -0.0046(10) 0.0137(10) 0.0035(9)
Na1 0.0276(19) 0.061(3) 0.184(6) 0.000(3) 0.014(3) 0.0107(18)
Na2 0.023(3) 0.055(4) 0.052(4) -0.013(3) 0.024(3) -0.011(3)
Na2A 0.014(3) 0.052(4) 0.050(3) -0.005(3) 0.015(2) 0.006(2)
Na2B 0.042(6) 0.058(7) 0.054(6) -0.007(5) 0.021(5) -0.003(5)
Na3 0.238(15) 0.271(17) 0.134(8) 0.083(10) -0.024(9) 0.039(12)
Na4 0.059(4) 0.128(8) 0.194(11) 0.060(7) 0.027(5) -0.016(4)
Na4A 0.042(11) 0.133(15) 0.195(17) 0.064(14) 0.029(12) -0.019(12)
Na5 0.38(3) 0.245(17) 0.203(14) 0.002(13) 0.084(15) -0.176(18)
Na6 0.048(2) 0.101(4) 0.120(4) 0.044(3) 0.058(3) 0.043(2)
O1 0.129(8) 0.103(7) 0.058(5) 0.015(5) 0.017(5) 0.063(7)
O2 0.106(8) 0.159(10) 0.054(5) -0.002(6) 0.004(5) 0.046(7)
O3 0.061(4) 0.102(6) 0.070(5) -0.020(4) -0.003(4) 0.034(4)
O4 0.034(3) 0.121(7) 0.107(6) -0.062(6) 0.016(4) -0.002(4)
O5 0.037(4) 0.110(7) 0.114(7) -0.063(6) 0.000(4) 0.008(4)
O6 0.044(4) 0.078(5) 0.099(5) -0.029(4) 0.029(4) -0.009(3)
O7 0.074(5) 0.073(5) 0.102(6) -0.020(5) 0.052(5) -0.021(4)
O8 0.094(6) 0.045(4) 0.128(8) 0.003(5) 0.056(6) -0.008(4)
O9 0.057(4) 0.059(4) 0.084(5) -0.010(4) 0.038(4) -0.008(3)
O10 0.075(5) 0.061(5) 0.054(4) 0.004(4) 0.003(4) 0.018(4)
O11 0.096(6) 0.056(5) 0.075(5) 0.003(4) 0.027(5) 0.014(4)
O12 0.042(3) 0.058(4) 0.057(4) -0.009(3) 0.000(3) 0.003(3)
O13 0.047(4) 0.068(5) 0.074(5) -0.018(4) 0.009(3) -0.004(3)
O14 0.036(3) 0.072(5) 0.096(6) -0.014(5) 0.008(4) -0.003(3)
O15 0.042(3) 0.053(4) 0.082(4) -0.003(3) 0.036(3) -0.003(3)
O16 0.103(7) 0.055(5) 0.130(8) 0.019(5) 0.065(6) 0.012(5)
O17 0.090(6) 0.079(6) 0.126(8) 0.034(6) 0.075(6) -0.004(5)
O18 0.080(5) 0.082(5) 0.052(4) 0.011(4) 0.027(3) 0.034(4)
O19 0.049(3) 0.061(4) 0.039(3) -0.005(3) 0.015(3) 0.004(3)
O20 0.029(3) 0.044(3) 0.050(3) 0.000(3) 0.013(2) 0.000(2)
O21 0.027(3) 0.057(4) 0.059(4) -0.018(3) 0.010(3) 0.002(3)
O22 0.032(3) 0.052(3) 0.056(3) -0.006(3) 0.016(3) 0.000(3)
O23 0.035(3) 0.039(3) 0.060(4) 0.003(3) 0.021(3) -0.002(2)
O24 0.033(3) 0.058(4) 0.065(4) -0.022(3) 0.007(3) 0.010(3)
O25 0.066(5) 0.128(8) 0.083(6) 0.039(6) -0.028(5) -0.011(6)
O26 0.050(5) 0.137(9) 0.101(7) 0.042(7) 0.012(5) 0.002(5)
O27 0.034(3) 0.098(5) 0.068(4) 0.028(4) 0.007(3) 0.000(3)
O28 0.135(9) 0.085(6) 0.076(6) -0.012(5) 0.043(6) -0.035(6)
O29 0.080(6) 0.104(7) 0.105(7) 0.013(6) 0.059(6) 0.000(5)
O30 0.070(4) 0.097(5) 0.055(4) -0.001(4) 0.016(3) -0.023(4)
O43 0.065(4) 0.096(5) 0.047(4) -0.004(4) 0.000(3) -0.023(4)
O44 0.034(3) 0.078(5) 0.051(3) 0.024(3) 0.009(3) 0.004(3)
O45 0.038(3) 0.108(6) 0.103(6) 0.059(5) 0.032(4) 0.024(4)
O46 0.038(3) 0.091(5) 0.042(3) 0.014(3) 0.004(3) -0.024(3)
O47 0.030(3) 0.083(4) 0.042(3) 0.019(3) 0.009(2) -0.003(3)
O48 0.032(3) 0.113(6) 0.067(4) 0.045(4) 0.007(3) -0.007(4)
O49 0.063(4) 0.078(5) 0.080(5) 0.020(4) 0.046(4) 0.008(4)
O50 0.062(5) 0.063(5) 0.108(7) -0.011(5) 0.018(5) 0.022(4)
O51 0.037(3) 0.052(4) 0.094(5) -0.015(4) 0.017(3) 0.004(3)
O52 0.052(4) 0.076(5) 0.078(5) 0.012(4) 0.006(4) -0.014(4)
O53 0.048(4) 0.063(4) 0.109(6) 0.025(4) 0.031(4) -0.002(3)
O54 0.038(3) 0.088(5) 0.105(6) -0.034(5) 0.033(4) -0.022(3)
O55 0.064(5) 0.100(7) 0.122(7) -0.054(6) 0.022(5) -0.012(5)
O56 0.054(5) 0.084(6) 0.153(9) -0.044(6) 0.010(5) 0.014(4)
O57 0.045(4) 0.087(5) 0.097(5) -0.013(5) 0.026(4) 0.004(4)
O58 0.114(9) 0.143(11) 0.100(8) 0.000(8) 0.042(7) 0.009(8)
O59 0.048(4) 0.083(5) 0.110(6) -0.020(5) 0.034(4) 0.000(4)
O60 0.065(5) 0.075(6) 0.148(9) -0.027(6) 0.041(6) -0.002(4)
O61 0.033(3) 0.117(7) 0.088(6) -0.047(5) 0.019(4) -0.006(4)
O62 0.053(4) 0.084(5) 0.080(5) -0.001(4) 0.022(4) -0.005(4)
O63 0.088(7) 0.145(10) 0.094(7) -0.046(7) 0.024(6) -0.044(7)
O64 0.033(3) 0.088(5) 0.043(3) -0.006(3) 0.004(3) -0.005(3)
O65 0.051(4) 0.090(6) 0.082(5) -0.008(5) 0.023(4) -0.006(4)
O66 0.052(4) 0.128(8) 0.065(5) -0.012(5) 0.027(4) -0.017(5)
O67 0.054(4) 0.110(6) 0.058(4) -0.022(4) 0.009(3) -0.010(4)
O68 0.101(7) 0.084(6) 0.085(6) -0.020(5) 0.023(5) -0.024(5)
O69 0.055(4) 0.089(5) 0.065(4) 0.011(4) -0.007(3) -0.013(4)
O70 0.085(7) 0.137(10) 0.112(8) 0.038(7) 0.033(6) -0.011(7)
O71 0.103(8) 0.237(16) 0.082(7) 0.008(9) 0.027(6) -0.027(10)
O72 0.089(6) 0.083(6) 0.110(7) 0.001(5) -0.005(5) -0.016(5)
O73 0.162(13) 0.134(11) 0.153(13) -0.016(10) 0.001(10) -0.001(10)
O74 0.080(5) 0.102(6) 0.094(6) 0.038(5) 0.005(5) -0.002(5)
O75 0.113(9) 0.211(14) 0.092(8) 0.025(9) 0.030(7) -0.051(9)
O76 0.125(10) 0.212(14) 0.094(8) -0.049(9) 0.032(7) -0.060(10)
O77 0.104(7) 0.147(9) 0.121(8) 0.016(7) -0.002(6) -0.011(7)
O78 0.062(4) 0.128(7) 0.074(5) 0.009(5) 0.013(4) -0.012(5)
O79 0.131(10) 0.247(16) 0.064(6) -0.043(8) 0.022(6) -0.037(11)
O80 0.076(6) 0.144(9) 0.112(8) -0.065(7) 0.039(6) -0.051(6)
O81 0.053(4) 0.107(6) 0.091(5) -0.014(5) 0.008(4) -0.002(4)
O82 0.049(4) 0.086(5) 0.101(6) -0.016(5) 0.043(4) 0.004(4)
O83 0.109(7) 0.148(8) 0.065(5) 0.038(5) 0.014(5) 0.049(6)
O84 0.075(6) 0.196(11) 0.068(5) 0.006(7) 0.011(5) -0.002(7)
O85 0.113(8) 0.164(11) 0.068(6) -0.001(7) 0.022(6) -0.057(8)
O86 0.086(6) 0.135(8) 0.090(6) 0.027(6) 0.011(5) 0.040(6)
O87 0.084(6) 0.162(10) 0.059(5) 0.043(6) 0.020(4) 0.050(6)
O88 0.050(4) 0.128(7) 0.059(4) 0.018(5) -0.002(4) -0.012(4)
O89 0.101(8) 0.167(12) 0.116(9) 0.005(9) -0.015(7) -0.036(8)
O90 0.143(12) 0.103(9) 0.201(15) 0.049(10) -0.006(11) -0.014(8)
O91 0.078(5) 0.121(7) 0.074(5) 0.021(5) 0.003(4) -0.026(5)
O92 0.083(7) 0.188(13) 0.093(7) -0.008(8) 0.025(6) -0.019(8)
O93 0.085(6) 0.104(7) 0.140(8) 0.036(6) -0.026(6) -0.004(6)
O94 0.123(10) 0.134(10) 0.227(13) 0.048(10) -0.069(10) -0.008(8)
O95 0.094(8) 0.163(11) 0.204(12) 0.068(10) -0.039(8) 0.023(8)
O96 0.093(7) 0.124(8) 0.125(8) -0.017(7) 0.004(6) 0.014(6)
O97 0.076(7) 0.181(13) 0.155(11) 0.071(10) 0.019(7) -0.025(8)
O98 0.051(4) 0.138(8) 0.090(6) 0.031(6) 0.010(4) 0.005(5)
O99 0.065(5) 0.115(7) 0.100(7) 0.061(6) 0.041(5) 0.027(5)
O100 0.152(11) 0.168(12) 0.084(7) 0.039(8) 0.015(7) 0.054(10)
O101 0.124(7) 0.124(7) 0.084(6) 0.046(6) 0.020(6) -0.014(6)
O102 0.237(18) 0.140(12) 0.161(14) 0.075(11) 0.008(13) -0.002(13)
O103 0.190(10) 0.119(8) 0.117(8) 0.006(7) -0.023(8) 0.045(8)
O104 0.256(18) 0.175(14) 0.088(8) 0.010(9) -0.007(11) 0.065(13)
O105 0.27(2) 0.154(14) 0.139(13) 0.029(12) 0.027(13) 0.050(14)
O106 0.249(12) 0.131(9) 0.152(10) 0.012(8) -0.041(9) 0.049(9)
O107 0.29(2) 0.120(12) 0.230(19) -0.014(13) -0.065(17) 0.007(14)
O109 0.203(15) 0.174(14) 0.141(12) -0.018(11) 0.029(12) 0.079(13)
O110 0.187(12) 0.169(11) 0.128(9) 0.012(9) 0.073(9) 0.064(10)
O111 0.195(10) 0.123(8) 0.139(9) 0.014(7) -0.002(8) 0.088(8)
O112 0.173(15) 0.147(13) 0.208(16) 0.062(13) 0.006(13) 0.019(11)
O114 0.122(9) 0.096(7) 0.167(10) 0.048(7) -0.023(7) 0.015(6)
O115 0.176(15) 0.197(17) 0.25(2) -0.042(17) 0.022(16) 0.021(15)
O117 0.080(6) 0.152(9) 0.132(8) -0.005(8) 0.042(6) -0.009(6)
O118 0.096(11) 0.087(10) 0.132(12) 0.014(10) 0.023(10) -0.016(9)
O119 0.223(11) 0.130(9) 0.147(9) -0.001(8) 0.002(9) 0.071(9)
O122 0.216(17) 0.099(9) 0.100(9) -0.023(7) -0.039(10) -0.031(10)
O125 0.112(10) 0.173(15) 0.213(17) 0.060(13) 0.046(11) -0.067(10)
O126 0.076(7) 0.082(8) 0.082(8) 0.001(6) 0.021(6) -0.001(6)
O127 0.118(13) 0.24(2) 0.28(3) 0.14(2) 0.050(15) 0.027(14)
N1 0.044(4) 0.046(4) 0.059(4) -0.015(4) 0.018(3) 0.001(3)
N2 0.040(4) 0.077(5) 0.059(4) 0.023(4) 0.008(4) -0.009(4)
C1 0.041(4) 0.046(4) 0.044(4) -0.011(3) 0.015(3) 0.002(3)
C2 0.055(5) 0.064(5) 0.044(4) -0.003(4) 0.016(4) 0.017(4)
C3 0.031(4) 0.047(5) 0.067(5) -0.032(4) 0.021(4) 0.000(3)
C4 0.031(4) 0.056(5) 0.046(4) -0.006(4) 0.006(3) 0.011(4)
C5 0.022(3) 0.044(4) 0.045(4) -0.008(3) 0.015(3) 0.009(3)
C6 0.028(4) 0.074(6) 0.079(6) -0.023(5) 0.015(4) -0.012(4)
C7 0.018(3) 0.075(6) 0.100(7) -0.031(5) 0.026(4) -0.013(4)
C8 0.036(4) 0.057(5) 0.064(5) -0.029(5) 0.016(4) -0.005(4)
C9 0.040(4) 0.056(5) 0.064(5) -0.029(4) 0.015(4) -0.007(4)
C10 0.035(4) 0.062(5) 0.055(5) -0.010(4) 0.011(4) 0.002(4)
C11 0.034(4) 0.050(4) 0.065(5) -0.015(4) 0.021(4) -0.009(3)
C12 0.046(5) 0.060(5) 0.067(5) -0.019(5) 0.019(4) 0.007(4)
C13 0.037(4) 0.043(4) 0.065(5) -0.003(4) 0.028(4) 0.006(3)
C14 0.041(4) 0.044(5) 0.053(5) -0.009(4) 0.015(4) -0.008(4)
C15 0.045(4) 0.054(5) 0.068(5) -0.006(5) 0.024(4) -0.004(4)
C16 0.032(4) 0.060(5) 0.063(5) -0.005(4) 0.023(4) 0.003(4)
C17 0.038(4) 0.047(5) 0.087(6) -0.015(4) 0.016(4) 0.001(4)
C18 0.039(4) 0.047(5) 0.086(6) -0.011(5) 0.027(4) 0.008(4)
C19 0.052(5) 0.050(5) 0.085(6) -0.012(5) 0.033(5) 0.004(4)
C20 0.046(4) 0.045(4) 0.072(5) 0.006(4) 0.031(4) 0.008(4)
C21 0.069(6) 0.055(5) 0.072(6) -0.007(5) 0.029(5) 0.022(5)
C22 0.069(6) 0.059(6) 0.069(6) 0.008(5) 0.040(5) 0.022(5)
C23 0.053(5) 0.079(6) 0.081(6) 0.039(5) 0.039(4) 0.021(4)
C24 0.067(6) 0.093(7) 0.101(8) 0.044(6) 0.029(6) 0.027(6)
C25 0.060(6) 0.093(8) 0.112(8) 0.030(7) 0.018(6) 0.014(6)
C26 0.043(5) 0.090(7) 0.123(8) 0.029(7) -0.006(6) 0.001(5)
C27 0.042(5) 0.065(6) 0.106(7) 0.017(5) 0.014(5) -0.002(4)
C28 0.058(6) 0.062(6) 0.116(8) 0.009(6) 0.008(6) -0.008(5)
C29 0.064(6) 0.055(6) 0.101(7) 0.001(6) 0.002(6) -0.005(5)
C30 0.035(4) 0.052(5) 0.078(6) -0.008(4) 0.016(4) -0.002(4)
C31 0.047(4) 0.058(5) 0.068(5) 0.007(4) 0.028(4) 0.006(4)
C32 0.042(4) 0.065(5) 0.082(6) 0.021(5) 0.032(4) 0.005(4)
C33 0.030(4) 0.100(6) 0.069(5) 0.027(5) 0.020(4) 0.009(4)
C34 0.040(5) 0.118(8) 0.105(7) 0.045(7) 0.028(5) 0.029(5)
C35 0.042(5) 0.099(7) 0.054(5) 0.023(5) 0.014(4) -0.014(5)
C36 0.048(5) 0.085(6) 0.054(5) 0.018(5) 0.019(4) 0.001(5)
C37 0.043(5) 0.093(7) 0.074(6) 0.034(5) 0.008(4) 0.003(5)
C38 0.045(5) 0.101(8) 0.097(7) 0.049(6) 0.027(5) 0.015(5)
C39 0.062(6) 0.102(8) 0.102(8) 0.045(7) 0.032(6) -0.001(6)
C40 0.054(5) 0.099(8) 0.085(7) 0.043(6) 0.025(5) -0.001(5)
C41 0.054(5) 0.087(7) 0.075(6) 0.027(6) 0.015(5) -0.001(5)
C42 0.048(5) 0.091(7) 0.072(6) 0.026(6) 0.012(5) 0.004(5)
C43 0.038(4) 0.082(5) 0.060(5) 0.009(4) 0.022(4) -0.015(4)
C44 0.067(6) 0.080(6) 0.073(6) 0.004(5) 0.044(5) -0.019(5)
C45 0.040(5) 0.097(7) 0.069(6) 0.041(6) 0.006(4) -0.016(5)
C46 0.044(5) 0.080(6) 0.047(5) 0.014(5) 0.009(4) -0.009(4)
C47 0.048(5) 0.081(6) 0.079(6) 0.016(6) 0.020(5) -0.002(5)
C48 0.045(5) 0.077(6) 0.096(7) 0.018(6) 0.020(5) -0.018(5)
C49 0.047(4) 0.052(5) 0.083(6) 0.010(5) 0.029(4) -0.009(4)
C50 0.054(5) 0.063(6) 0.090(7) -0.001(6) 0.007(5) 0.004(5)
C51 0.060(5) 0.060(6) 0.078(6) 0.011(5) 0.023(5) 0.009(5)
C52 0.064(5) 0.066(6) 0.078(6) -0.005(5) 0.032(5) -0.010(5)
C53 0.066(6) 0.076(6) 0.085(7) -0.019(6) 0.040(5) -0.013(5)
C54 0.068(6) 0.091(7) 0.090(7) -0.030(6) 0.046(6) -0.016(6)
C55 0.061(5) 0.090(7) 0.104(7) -0.044(6) 0.039(5) -0.015(5)
C56 0.063(6) 0.108(8) 0.114(9) -0.047(7) 0.033(6) -0.031(6)
C57 0.059(7) 0.125(9) 0.119(9) -0.040(8) 0.023(6) -0.021(6)
C58 0.065(7) 0.121(9) 0.111(9) -0.023(8) 0.011(7) 0.005(7)
C59 0.062(6) 0.098(7) 0.094(7) -0.033(6) 0.014(5) -0.005(5)
C60 0.076(7) 0.088(8) 0.105(8) -0.019(7) -0.004(6) -0.002(6)
C61 0.062(6) 0.077(7) 0.089(7) 0.002(6) 0.005(6) -0.014(5)
C62 0.046(4) 0.057(5) 0.072(5) 0.000(5) 0.021(4) -0.011(4)
C63 0.043(4) 0.064(5) 0.075(5) -0.019(5) 0.021(4) -0.008(4)
C64 0.046(5) 0.066(6) 0.094(6) -0.035(5) 0.030(5) -0.009(4)
C65 0.038(4) 0.081(6) 0.100(6) -0.032(5) 0.033(4) -0.005(4)
C66 0.045(5) 0.087(6) 0.119(7) -0.038(6) 0.025(5) 0.002(5)
C67 0.043(5) 0.096(7) 0.131(7) -0.032(6) 0.025(5) 0.009(5)
C68 0.047(5) 0.096(7) 0.117(7) -0.030(6) 0.022(5) 0.003(5)
C69 0.050(5) 0.085(6) 0.112(7) -0.039(6) 0.026(5) 0.009(5)
C70 0.070(7) 0.113(9) 0.106(9) -0.039(7) 0.032(7) 0.007(7)
C71 0.057(5) 0.078(6) 0.100(7) -0.011(6) 0.028(5) 0.002(5)
C72 0.054(5) 0.068(6) 0.096(7) -0.007(6) 0.032(5) 0.006(5)
C73 0.038(4) 0.071(6) 0.064(5) -0.010(5) 0.019(4) 0.004(4)
C74 0.036(4) 0.071(5) 0.055(5) -0.003(4) 0.006(4) 0.008(4)
C75 0.051(5) 0.073(6) 0.072(5) 0.001(5) 0.025(4) 0.006(4)
C76 0.071(7) 0.065(6) 0.094(7) -0.005(6) 0.035(6) -0.005(6)
C77 0.046(5) 0.103(6) 0.055(5) 0.000(5) 0.014(4) -0.014(5)
C78 0.044(5) 0.098(6) 0.066(5) 0.006(5) 0.014(4) 0.000(5)
C79 0.040(5) 0.101(7) 0.073(6) -0.007(6) 0.010(4) -0.006(5)
C80 0.046(5) 0.105(7) 0.053(5) -0.004(5) 0.009(4) -0.017(5)
C81 0.053(5) 0.102(7) 0.059(5) -0.027(5) 0.005(4) -0.018(5)
C82 0.060(6) 0.113(8) 0.069(6) -0.036(7) 0.006(5) -0.021(6)
C83 0.081(7) 0.103(7) 0.091(7) 0.014(6) -0.003(6) -0.013(6)
C84 0.089(7) 0.121(9) 0.098(8) 0.022(7) 0.011(7) -0.027(7)
C85 0.082(7) 0.120(8) 0.082(7) 0.011(7) -0.003(6) -0.026(7)
C86 0.084(7) 0.101(7) 0.083(6) 0.019(6) -0.008(6) -0.022(6)
C87 0.078(6) 0.089(7) 0.099(7) 0.006(6) 0.000(6) -0.013(6)
C88 0.087(8) 0.101(9) 0.109(9) -0.001(8) 0.019(7) -0.010(8)
C89 0.089(7) 0.128(8) 0.102(7) 0.030(7) 0.002(6) -0.017(7)
C90 0.095(8) 0.150(10) 0.094(8) 0.016(8) 0.013(7) -0.029(8)
C91 0.089(8) 0.150(10) 0.083(7) 0.005(7) 0.013(6) -0.025(8)
C92 0.074(6) 0.137(8) 0.082(7) 0.018(7) 0.010(6) -0.019(7)
C93 0.092(8) 0.158(10) 0.116(9) 0.005(8) 0.001(7) -0.015(8)
C94 0.052(5) 0.122(7) 0.085(6) 0.004(6) 0.006(5) -0.005(6)
C95 0.067(6) 0.145(9) 0.070(6) -0.030(7) 0.024(5) -0.020(6)
C96 0.049(5) 0.128(8) 0.083(6) -0.038(6) 0.033(5) -0.031(6)
C97 0.050(5) 0.101(7) 0.086(6) -0.040(6) 0.024(5) -0.033(5)
C98 0.045(5) 0.081(6) 0.091(6) -0.025(5) 0.030(4) -0.014(5)
C99 0.049(5) 0.076(6) 0.101(7) -0.034(6) 0.031(5) -0.012(5)
C100 0.101(7) 0.153(8) 0.073(6) 0.033(7) 0.001(6) 0.040(7)
C101 0.097(7) 0.186(9) 0.072(6) 0.018(7) 0.010(6) 0.007(7)
C102 0.091(8) 0.166(9) 0.063(6) 0.017(7) 0.005(6) -0.008(7)
C103 0.067(6) 0.141(8) 0.060(5) 0.022(6) 0.011(5) -0.008(6)
C104 0.062(6) 0.142(8) 0.076(6) 0.021(7) 0.005(5) 0.026(6)
C105 0.062(7) 0.158(11) 0.089(8) 0.027(8) 0.014(6) 0.016(8)
C106 0.062(6) 0.123(8) 0.084(6) 0.027(6) -0.012(5) -0.020(6)
C107 0.069(7) 0.116(8) 0.120(8) 0.022(8) -0.013(6) -0.030(7)
C108 0.079(7) 0.108(8) 0.136(9) 0.030(8) -0.023(7) -0.020(7)
C109 0.083(7) 0.113(8) 0.126(8) 0.031(7) -0.021(6) -0.015(6)
C110 0.067(6) 0.122(8) 0.083(6) 0.033(6) 0.005(5) -0.031(6)
C111 0.066(7) 0.128(10) 0.071(7) 0.020(7) 0.005(6) -0.025(7)
C112 0.084(7) 0.120(8) 0.159(9) 0.015(8) -0.018(8) 0.006(7)
C113 0.078(8) 0.141(9) 0.194(10) 0.031(9) -0.027(8) -0.003(7)
C114 0.062(6) 0.136(9) 0.163(9) 0.043(8) -0.030(7) 0.004(7)
C115 0.056(6) 0.127(8) 0.113(8) 0.037(7) -0.006(6) -0.001(6)
C116 0.068(6) 0.121(8) 0.115(8) 0.013(7) 0.006(6) 0.008(6)
C117 0.082(8) 0.123(10) 0.125(10) 0.035(9) 0.009(8) 0.007(8)
C118 0.078(6) 0.125(8) 0.075(6) 0.038(6) 0.009(5) 0.000(6)
C119 0.090(7) 0.120(8) 0.073(6) 0.035(7) 0.005(6) 0.011(7)
C120 0.118(9) 0.130(9) 0.075(7) 0.045(7) 0.002(7) 0.009(8)
C121 0.162(9) 0.122(8) 0.097(7) 0.028(7) -0.012(8) 0.016(8)
C122 0.164(10) 0.125(9) 0.098(7) 0.044(7) 0.008(8) 0.006(8)
C123 0.195(13) 0.140(11) 0.111(10) 0.056(10) 0.011(11) 0.013(11)
C124 0.227(11) 0.135(9) 0.136(10) 0.008(8) -0.028(9) 0.055(9)
C125 0.235(12) 0.142(10) 0.124(10) 0.012(9) -0.015(10) 0.070(10)
C126 0.240(13) 0.137(10) 0.119(10) 0.000(9) -0.003(10) 0.066(11)
C127 0.240(11) 0.130(9) 0.131(10) 0.004(9) -0.015(9) 0.055(10)
C128 0.242(12) 0.129(9) 0.145(11) 0.015(9) -0.041(9) 0.049(10)
C129 0.253(15) 0.130(12) 0.170(14) 0.013(11) -0.053(13) 0.046(13)
C130 0.212(11) 0.145(9) 0.151(9) -0.008(9) 0.008(9) 0.074(9)
C131 0.210(11) 0.146(10) 0.134(10) -0.022(9) 0.034(10) 0.070(10)
C132 0.193(11) 0.151(10) 0.122(9) 0.008(8) 0.034(9) 0.066(9)
C133 0.158(9) 0.145(9) 0.090(8) 0.026(7) 0.010(8) 0.065(8)
C134 0.172(10) 0.137(9) 0.124(9) 0.024(8) 0.006(9) 0.070(9)
C135 0.170(13) 0.148(12) 0.140(12) 0.045(11) 0.009(11) 0.054(11)
C136 0.132(12) 0.177(13) 0.158(13) -0.009(12) -0.001(11) -0.003(12)
O37 0.083(7) 0.088(8) 0.086(8) -0.005(6) 0.022(6) -0.002(6)
O108 0.078(13) 0.070(13) 0.074(13) -0.010(11) 0.021(10) 0.002(11)
O116 0.085(13) 0.136(17) 0.126(16) -0.030(14) 0.017(12) -0.009(13)
O113 0.109(9) 0.105(9) 0.111(9) 0.004(6) 0.020(6) -0.007(6)
O120 0.164(15) 0.155(14) 0.178(16) -0.040(13) 0.070(13) -0.043(12)

loop_
_atom_type_symbol
_atom_type_description
_atom_type_scat_dispersion_real
_atom_type_scat_dispersion_imag
_atom_type_scat_source
C C 0.0137 0.0067 'International Tables Vol C Tables 4.2.6.8 and 6.1.1.4'
H H 0.0000 0.0000 'International Tables Vol C Tables 4.2.6.8 and 6.1.1.4'
Al Al 0.1771 0.1873 'International Tables Vol C Tables 4.2.6.8 and 6.1.1.4'
I I 0.0030 5.4350 'International Tables Vol C Tables 4.2.6.8 and 6.1.1.4'
Mo Mo -0.2130 2.1496 'International Tables Vol C Tables 4.2.6.8 and 6.1.1.4'
N N 0.0241 0.0134 'International Tables Vol C Tables 4.2.6.8 and 6.1.1.4'
Na Na 0.1104 0.0938 'International Tables Vol C Tables 4.2.6.8 and 6.1.1.4'
O O 0.0389 0.0241 'International Tables Vol C Tables 4.2.6.8 and 6.1.1.4'

loop_
_geom_angle_atom_site_label_1
_geom_angle_atom_site_label_2
_geom_angle_atom_site_label_3
_geom_angle
_geom_angle_site_symmetry_1
_geom_angle_site_symmetry_3
_geom_angle_publ_flag
O1 Mo1 O3 97.3(5) . . ?
O1 Mo1 O18 98.8(5) . . ?
O1 Mo1 O19 91.8(4) . . ?
O1 Mo1 O24 158.3(4) . . ?
O2 Mo1 O1 106.8(6) . . ?
O2 Mo1 O3 104.1(6) . . ?
O2 Mo1 O18 98.8(5) . . ?
O2 Mo1 O19 160.6(4) . . ?
O2 Mo1 O24 94.4(5) . . ?
O3 Mo1 O18 146.8(3) . . ?
O3 Mo1 O19 78.4(3) . . ?
O3 Mo1 O24 72.4(3) . . ?
O18 Mo1 O19 72.2(3) . . ?
O18 Mo1 O24 82.2(3) . . ?
O24 Mo1 O19 67.8(2) . . ?
O3 Mo2 O21 78.6(3) . . ?
O3 Mo2 O24 71.8(3) . . ?
O4 Mo2 O3 97.6(5) . . ?
O4 Mo2 O6 101.9(5) . . ?
O4 Mo2 O21 90.3(3) . . ?
O4 Mo2 O24 156.1(3) . . ?
O5 Mo2 O3 103.3(5) . . ?
O5 Mo2 O4 106.8(4) . . ?
O5 Mo2 O6 98.1(5) . . ?
O5 Mo2 O21 162.2(3) . . ?
O5 Mo2 O24 96.6(4) . . ?
O6 Mo2 O3 145.4(4) . . ?
O6 Mo2 O21 73.0(3) . . ?
O6 Mo2 O24 79.0(3) . . ?
O24 Mo2 O21 66.9(2) . . ?
O6 Mo3 O9 144.9(4) . . ?
O6 Mo3 O21 71.8(3) . . ?
O6 Mo3 O22 79.2(3) . . ?
O7 Mo3 O6 101.8(4) . . ?
O7 Mo3 O9 98.0(4) . . ?
O7 Mo3 O21 93.2(4) . . ?
O7 Mo3 O22 158.3(4) . . ?
O8 Mo3 O6 100.0(5) . . ?
O8 Mo3 O7 107.5(5) . . ?
O8 Mo3 O9 101.2(5) . . ?
O8 Mo3 O21 159.1(4) . . ?
O8 Mo3 O22 93.5(4) . . ?
O9 Mo3 O21 78.5(3) . . ?
O9 Mo3 O22 72.0(3) . . ?
O22 Mo3 O21 66.3(2) . . ?
O9 Mo4 O12 147.1(3) . . ?
O9 Mo4 O20 80.4(3) . . ?
O9 Mo4 O22 73.6(3) . . ?
O10 Mo4 O9 98.7(4) . . ?
O10 Mo4 O12 98.3(4) . . ?
O10 Mo4 O20 90.9(3) . . ?
O10 Mo4 O22 158.0(3) . . ?
O11 Mo4 O9 105.4(4) . . ?
O11 Mo4 O10 106.3(4) . . ?
O11 Mo4 O12 96.6(4) . . ?
O11 Mo4 O20 160.5(4) . . ?
O11 Mo4 O22 95.6(4) . . ?
O12 Mo4 O20 71.3(3) . . ?
O12 Mo4 O22 80.1(3) . . ?
O22 Mo4 O20 67.7(2) . . ?
O12 Mo5 O15 148.2(3) . . ?
O12 Mo5 O20 71.8(3) . . ?
O12 Mo5 O23 81.0(3) . . ?
O13 Mo5 O12 102.0(4) . . ?
O13 Mo5 O14 105.7(4) . . ?
O13 Mo5 O15 96.5(4) . . ?
O13 Mo5 O20 93.7(3) . . ?
O13 Mo5 O23 160.7(3) . . ?
O14 Mo5 O12 97.9(4) . . ?
O14 Mo5 O15 101.7(4) . . ?
O14 Mo5 O20 159.8(3) . . ?
O14 Mo5 O23 92.6(3) . . ?
O15 Mo5 O20 81.5(2) . . ?
O15 Mo5 O23 73.4(3) . . ?
O20 Mo5 O23 68.9(2) . . ?
O15 Mo6 O19 80.1(2) . . ?
O15 Mo6 O23 73.5(3) . . ?
O16 Mo6 O15 95.3(5) . . ?
O16 Mo6 O18 101.2(5) . . ?
O16 Mo6 O19 91.9(4) . . ?
O16 Mo6 O23 158.6(4) . . ?
O17 Mo6 O15 99.7(5) . . ?
O17 Mo6 O16 106.8(5) . . ?
O17 Mo6 O18 99.9(5) . . ?
O17 Mo6 O19 161.2(4) . . ?
O17 Mo6 O23 93.3(4) . . ?
O18 Mo6 O15 149.3(3) . . ?
O18 Mo6 O19 73.7(3) . . ?
O18 Mo6 O23 82.1(3) . . ?
O23 Mo6 O19 68.5(2) . . ?
O25 Mo7 Mo12 84.4(5) . . ?
O25 Mo7 O27 103.0(5) . . ?
O25 Mo7 O43 99.7(5) . . ?
O25 Mo7 O44 94.2(4) . . ?
O25 Mo7 O47 160.7(4) . . ?
O26 Mo7 Mo12 123.2(5) . . ?
O26 Mo7 O25 105.6(5) . . ?
O26 Mo7 O27 101.8(5) . . ?
O26 Mo7 O43 94.0(5) . . ?
O26 Mo7 O44 158.0(4) . . ?
O26 Mo7 O47 93.6(4) . . ?
O27 Mo7 Mo12 130.8(2) . . ?
O27 Mo7 O43 147.5(3) . . ?
O27 Mo7 O44 82.5(3) . . ?
O27 Mo7 O47 70.9(3) . . ?
O43 Mo7 Mo12 30.1(3) . . ?
O43 Mo7 O44 72.9(3) . . ?
O43 Mo7 O47 80.0(3) . . ?
O44 Mo7 Mo12 48.3(2) . . ?
O44 Mo7 O47 67.1(2) . . ?
O47 Mo7 Mo12 86.3(2) . . ?
O27 Mo8 Mo9A 130.2(2) . . ?
O27 Mo8 O30 146.3(4) . . ?
O27 Mo8 O46 81.7(3) . . ?
O27 Mo8 O47 71.1(3) . . ?
O28 Mo8 Mo9A 85.5(5) . . ?
O28 Mo8 O27 98.6(5) . . ?
O28 Mo8 O29 107.7(6) . . ?
O28 Mo8 O30 103.4(5) . . ?
O28 Mo8 O46 93.9(5) . . ?
O28 Mo8 O47 157.6(4) . . ?
O29 Mo8 Mo9A 127.9(4) . . ?
O29 Mo8 O27 98.2(4) . . ?
O29 Mo8 O30 98.9(5) . . ?
O29 Mo8 O46 158.1(4) . . ?
O29 Mo8 O47 93.6(4) . . ?
O30 Mo8 Mo9A 30.1(3) . . ?
O30 Mo8 O46 71.8(3) . . ?
O30 Mo8 O47 79.1(3) . . ?
O46 Mo8 Mo9A 48.51(17) . . ?
O47 Mo8 Mo9A 86.56(17) . . ?
O47 Mo8 O46 65.5(2) . . ?
O31 Mo9 O32 107.4(10) . . ?
O31 Mo9 O33 95.0(9) . . ?
O31 Mo9 O30 102.0(8) . . ?
O31 Mo9 O46 93.5(7) . . ?
O31 Mo9 O48 161.3(7) . . ?
O32 Mo9 O33 100.2(10) . . ?
O32 Mo9 O30 100.8(8) . . ?
O32 Mo9 O46 158.6(7) . . ?
O32 Mo9 O48 89.1(8) . . ?
O33 Mo9 O30 147.5(6) . . ?
O33 Mo9 O46 82.1(5) . . ?
O33 Mo9 O48 73.1(6) . . ?
O30 Mo9 O46 69.5(3) . . ?
O30 Mo9 O48 82.7(3) . . ?
O48 Mo9 O46 71.0(3) . . ?
O33 Mo10 O36 146.0(6) . . ?
O33 Mo10 O45 75.6(5) . . ?
O33 Mo10 O48 65.6(5) . . ?
O34 Mo10 O33 103.4(10) . . ?
O34 Mo10 O35 108.9(8) . . ?
O34 Mo10 O36 98.6(11) . . ?
O34 Mo10 O45 91.5(6) . . ?
O34 Mo10 O48 158.5(6) . . ?
O35 Mo10 O33 100.6(10) . . ?
O35 Mo10 O36 96.3(10) . . ?
O35 Mo10 O45 159.6(6) . . ?
O35 Mo10 O48 91.7(7) . . ?
O36 Mo10 O45 78.2(5) . . ?
O36 Mo10 O48 84.7(5) . . ?
O45 Mo10 O48 68.3(3) . . ?
O36 Mo11 O40 149.9(7) . . ?
O36 Mo11 O49 77.6(5) . . ?
O38 Mo11 O36 94.1(9) . . ?
O38 Mo11 O40 100.8(9) . . ?
O38 Mo11 O49 94.6(6) . . ?
O39 Mo11 O36 102.1(8) . . ?
O39 Mo11 O38 101.2(9) . . ?
O39 Mo11 O40 100.5(7) . . ?
O39 Mo11 O49 164.2(7) . . ?
O40 Mo11 O49 75.3(5) . . ?
O40 Mo12 Mo7 125.4(5) . . ?
O40 Mo12 O44 79.1(6) . . ?
O41 Mo12 Mo7 89.1(7) . . ?
O41 Mo12 O40 102.2(7) . . ?
O41 Mo12 O42 103.0(10) . . ?
O41 Mo12 O43 103.8(7) . . ?
O41 Mo12 O44 98.1(7) . . ?
O42 Mo12 Mo7 131.0(7) . . ?
O42 Mo12 O40 98.5(9) . . ?
O42 Mo12 O43 100.1(8) . . ?
O42 Mo12 O44 158.7(8) . . ?
O43 Mo12 Mo7 31.4(3) . . ?
O43 Mo12 O40 143.4(6) . . ?
O43 Mo12 O44 72.2(3) . . ?
O44 Mo12 Mo7 46.29(17) . . ?
O45 Al2 O44 92.2(4) . . ?
O45 Al2 O48 88.5(4) . . ?
O46 Al2 O44 94.2(4) . . ?
O46 Al2 O45 93.3(4) . . ?
O46 Al2 O48 87.5(4) . . ?
O46 Al2 O49 178.9(4) . . ?
O47 Al2 O44 87.5(3) . . ?
O47 Al2 O45 179.4(5) . . ?
O47 Al2 O46 86.2(4) . . ?
O47 Al2 O48 91.8(3) . . ?
O47 Al2 O49 92.9(4) . . ?
O48 Al2 O44 178.1(5) . . ?
O49 Al2 O44 86.4(4) . . ?
O49 Al2 O45 87.6(5) . . ?
O49 Al2 O48 91.9(5) . . ?
Mo9 O33 Mo10 122.9(8) . . ?
Mo11 O36 Mo10 116.0(8) . . ?
Mo11 O39 Na4 142.7(11) . . ?
Mo12 O40 Mo11 120.7(7) . . ?
O31A Mo9A Mo8 91.2(6) . . ?
O31A Mo9A O32A 109.3(9) . . ?
O31A Mo9A O33A 98.0(8) . . ?
O31A Mo9A O30 109.0(7) . . ?
O31A Mo9A O46 99.4(6) . . ?
O32A Mo9A Mo8 127.4(6) . . ?
O32A Mo9A O33A 99.7(8) . . ?
O32A Mo9A O30 94.6(7) . . ?
O32A Mo9A O46 151.2(8) . . ?
O33A Mo9A Mo8 125.5(5) . . ?
O33A Mo9A O46 77.1(5) . . ?
O30 Mo9A Mo8 33.0(3) . . ?
O30 Mo9A O33A 143.1(7) . . ?
O30 Mo9A O46 74.1(3) . . ?
O46 Mo9A Mo8 48.40(19) . . ?
O33A Mo13 O36A 146.2(7) . . ?
O33A Mo13 O48 78.5(5) . . ?
O34A Mo13 O33A 101.0(9) . . ?
O34A Mo13 O35A 106.2(8) . . ?
O34A Mo13 O36A 101.4(10) . . ?
O34A Mo13 O48 158.5(8) . . ?
O35A Mo13 O33A 99.1(9) . . ?
O35A Mo13 O36A 98.6(9) . . ?
O35A Mo13 O48 95.0(6) . . ?
O36A Mo13 O48 71.5(5) . . ?
O36A Mo14 O40A 148.1(8) . . ?
O36A Mo14 O45 78.8(7) . . ?
O36A Mo14 O49 83.3(5) . . ?
O38A Mo14 O36A 92.5(10) . . ?
O38A Mo14 O40A 101.0(11) . . ?
O38A Mo14 O45 155.8(8) . . ?
O38A Mo14 O49 87.5(8) . . ?
O39A Mo14 O36A 103.6(9) . . ?
O39A Mo14 O38A 103.9(10) . . ?
O39A Mo14 O40A 101.0(8) . . ?
O39A Mo14 O45 100.1(8) . . ?
O39A Mo14 O49 166.2(8) . . ?
O40A Mo14 O45 77.2(7) . . ?
O40A Mo14 O49 68.7(6) . . ?
O45 Mo14 O49 69.2(3) . . ?
O40A Mo15 O43 149.0(7) . . ?
O40A Mo15 O44 85.7(7) . . ?
O40A Mo15 O49 76.1(6) . . ?
O41A Mo15 O40A 98.3(10) . . ?
O41A Mo15 O42A 107.2(10) . . ?
O41A Mo15 O43 100.5(10) . . ?
O41A Mo15 O44 91.6(9) . . ?
O41A Mo15 O49 162.7(9) . . ?
O42A Mo15 O40A 102.0(10) . . ?
O42A Mo15 O43 95.8(9) . . ?
O42A Mo15 O44 158.2(8) . . ?
O42A Mo15 O49 90.0(7) . . ?
O43 Mo15 O44 69.3(3) . . ?
O49 Mo15 O43 78.7(3) . . ?
O49 Mo15 O44 71.9(3) . . ?
Mo9A O31A Na6 131.6(8) . . ?
Mo9A O33A Mo13 121.5(8) . . ?
Mo14 O36A Mo13 116.5(9) . . ?
Mo14 O39A Na4A 150.8(16) . . ?
Mo14 O40A Mo15 121.4(9) . . ?
O19 Al1 O20 94.3(3) . . ?
O19 Al1 O22 179.3(4) . . ?
O19 Al1 O23 88.1(3) . . ?
O19 Al1 O24 88.4(3) . . ?
O20 Al1 O22 86.3(3) . . ?
O20 Al1 O23 87.8(3) . . ?
O20 Al1 O24 177.4(4) . . ?
O21 Al1 O19 91.7(3) . . ?
O21 Al1 O20 91.6(3) . . ?
O21 Al1 O22 87.9(3) . . ?
O21 Al1 O23 179.3(4) . . ?
O21 Al1 O24 88.3(3) . . ?
O22 Al1 O23 92.4(3) . . ?
O24 Al1 O22 91.1(3) . . ?
O24 Al1 O23 92.3(3) . . ?
O12 Na1 Na2A 164.0(3) . 1_455 ?
O12 Na1 O55 118.2(3) . . ?
O12 Na1 O114 110.0(4) . . ?
O12 Na1 O117 71.4(3) . . ?
O12 Na1 O126 119.8(7) . 1_455 ?
O12 Na1 O37 131.5(6) . 1_455 ?
O55 Na1 Na2A 48.5(2) . 1_455 ?
O55 Na1 O117 81.8(4) . . ?
O55 Na1 O126 67.2(6) . 1_455 ?
O114 Na1 Na2A 81.1(4) . 1_455 ?
O114 Na1 O55 129.2(4) . . ?
O114 Na1 O117 130.1(5) . . ?
O114 Na1 O126 76.1(8) . 1_455 ?
O114 Na1 O37 65.7(7) . 1_455 ?
O117 Na1 Na2A 110.8(3) . 1_455 ?
O126 Na1 Na2A 50.2(6) 1_455 1_455 ?
O126 Na1 O117 148.8(7) 1_455 . ?
O37 Na1 O55 70.8(6) 1_455 . ?
O37 Na1 O117 150.4(6) 1_455 . ?
O113 Na1 Na2A 47.9(6) . 1_455 ?
O113 Na1 O12 144.8(7) . . ?
O113 Na1 O55 75.0(6) . . ?
O113 Na1 O114 74.9(6) . . ?
O113 Na1 O117 79.2(7) . . ?
O113 Na1 O126 95.4(9) . 1_455 ?
O113 Na1 O37 83.0(8) . 1_455 ?
O7 Na2 O4 68.2(3) . . ?
O7 Na2 O55 134.1(5) . 1_655 ?
O7 Na2 O116 117.4(7) . . ?
O55 Na2 O4 147.3(5) 1_655 . ?
O126 Na2 O4 105.5(8) . . ?
O126 Na2 O7 134.8(10) . . ?
O126 Na2 O55 75.6(8) . 1_655 ?
O126 Na2 O116 93.9(11) . . ?
O116 Na2 O4 61.4(7) . . ?
O116 Na2 O55 86.0(7) . 1_655 ?
O7 Na2A Na1 153.0(4) . 1_655 ?
O7 Na2A O55 125.4(4) . 1_655 ?
O7 Na2A O113 161.2(6) . 1_655 ?
O55 Na2A Na1 46.6(2) 1_655 1_655 ?
O56 Na2A Na1 99.2(3) 1_655 1_655 ?
O56 Na2A O7 94.9(4) 1_655 . ?
O56 Na2A O55 62.1(3) 1_655 1_655 ?
O56 Na2A O113 85.2(6) 1_655 1_655 ?
O37 Na2A O7 109.4(7) . . ?
O37 Na2A O113 83.3(8) . 1_655 ?
O113 Na2A Na1 44.1(5) 1_655 1_655 ?
O113 Na2A O55 71.1(6) 1_655 1_655 ?
O4 Na2B O55 158.5(11) . 1_655 ?
O108 Na2B O4 104.6(16) . . ?
O84 Na3 O27 114.4(8) . . ?
O84 Na3 O110 92.6(7) . . ?
O110 Na3 O27 150.0(7) . . ?
O39 Na4 Na5 133.6(6) . 1_655 ?
O95 Na4 O39 146.6(6) . . ?
O95 Na4 Na5 53.6(5) . 1_655 ?
O95 Na4 O125 67.0(6) . . ?
O95 Na4 O127 66.5(5) . . ?
O125 Na4 O39 117.0(6) . . ?
O125 Na4 Na5 109.3(4) . 1_655 ?
O127 Na4 O39 143.0(7) . . ?
O127 Na4 Na5 37.9(7) . 1_655 ?
O127 Na4 O125 87.7(8) . . ?
O94 Na4A O39A 114.3(17) . . ?
O94 Na4A Na5 79.4(10) . 1_655 ?
O43 Na5 Na4 129.8(7) . 1_455 ?
O43 Na5 Na4A 150.7(13) . 1_455 ?
O43 Na5 O122 114.6(9) . . ?
O43 Na5 O120 150.2(8) . . ?
O122 Na5 Na4 83.7(6) . 1_455 ?
O122 Na5 Na4A 74.8(9) . 1_455 ?
O127 Na5 Na4 37.4(6) 1_455 1_455 ?
O127 Na5 Na4A 53.6(11) 1_455 1_455 ?
O127 Na5 O43 100.8(8) 1_455 . ?
O127 Na5 O122 73.2(7) 1_455 . ?
O127 Na5 O120 107.3(9) 1_455 . ?
O120 Na5 Na4 73.1(6) . 1_455 ?
O120 Na5 Na4A 54.0(11) . 1_455 ?
O120 Na5 O122 83.5(6) . . ?
O31A Na6 O57 109.4(4) . . ?
O31A Na6 O118 73.2(7) . . ?
O57 Na6 O118 73.9(6) . . ?
O65 Na6 O31A 85.1(5) 1_655 . ?
O65 Na6 O57 136.5(3) 1_655 . ?
O65 Na6 O82 68.3(3) 1_655 . ?
O65 Na6 O118 148.2(6) 1_655 . ?
O82 Na6 O31A 101.3(4) . . ?
O82 Na6 O57 68.7(3) . . ?
O82 Na6 O118 137.8(5) . . ?
Mo1 O3 Mo2 118.3(4) . . ?
Mo2 O4 Na2 141.8(5) . . ?
Mo2 O4 Na2B 149.7(6) . . ?
Mo2 O6 Mo3 120.3(4) . . ?
Mo3 O7 Na2 149.7(6) . . ?
Mo3 O7 Na2A 165.8(6) . . ?
Mo4 O9 Mo3 117.8(4) . . ?
Mo4 O12 Na1 128.6(4) . . ?
Mo5 O12 Mo4 119.9(4) . . ?
Mo5 O12 Na1 106.9(3) . . ?
Mo5 O15 Mo6 116.3(4) . . ?
Mo6 O18 Mo1 120.5(4) . . ?
Mo6 O19 Mo1 88.6(2) . . ?
Al1 O19 Mo1 102.1(3) . . ?
Al1 O19 Mo6 101.4(3) . . ?
C2 O19 Mo1 120.4(6) . . ?
C2 O19 Mo6 118.4(6) . . ?
C2 O19 Al1 120.1(6) . . ?
Mo5 O20 Mo4 91.1(2) . . ?
Al1 O20 Mo4 103.1(3) . . ?
Al1 O20 Mo5 102.3(3) . . ?
C4 O20 Mo4 121.7(5) . . ?
C4 O20 Mo5 119.1(5) . . ?
C4 O20 Al1 115.4(5) . . ?
Mo2 O21 Mo3 87.2(2) . . ?
Al1 O21 Mo2 102.4(3) . . ?
Al1 O21 Mo3 102.6(3) . . ?
C3 O21 Mo2 117.8(5) . . ?
C3 O21 Mo3 119.4(6) . . ?
C3 O21 Al1 121.1(6) . . ?
Mo4 O22 Mo3 89.3(2) . . ?
Al1 O22 Mo3 103.2(3) . . ?
Al1 O22 Mo4 102.9(3) . . ?
C14 O22 Mo3 119.1(5) . . ?
C14 O22 Mo4 116.9(5) . . ?
C14 O22 Al1 120.2(6) . . ?
Mo6 O23 Mo5 91.1(2) . . ?
Al1 O23 Mo5 101.0(3) . . ?
Al1 O23 Mo6 101.9(3) . . ?
C13 O23 Mo5 119.1(6) . . ?
C13 O23 Mo6 118.4(6) . . ?
C13 O23 Al1 120.1(5) . . ?
Mo2 O24 Mo1 90.5(2) . . ?
Al1 O24 Mo1 101.7(3) . . ?
Al1 O24 Mo2 102.3(3) . . ?
C12 O24 Mo1 117.6(7) . . ?
C12 O24 Mo2 119.8(6) . . ?
C12 O24 Al1 119.8(6) . . ?
Mo7 O27 Mo8 122.9(5) . . ?
Mo7 O27 Na3 119.6(5) . . ?
Mo8 O27 Na3 117.2(5) . . ?
Mo8 O30 Mo9 119.9(4) . . ?
Mo9A O30 Mo8 116.9(5) . . ?
Mo7 O43 Mo15 115.5(4) . . ?
Mo7 O43 Na5 109.6(7) . . ?
Mo12 O43 Mo7 118.5(5) . . ?
Mo12 O43 Na5 121.0(6) . . ?
Mo15 O43 Na5 130.8(6) . . ?
Mo7 O44 Mo12 85.4(2) . . ?
Al2 O44 Mo7 102.4(3) . . ?
Al2 O44 Mo12 107.0(4) . . ?
Al2 O44 Mo15 98.2(4) . . ?
Mo15 O44 Mo7 98.7(3) . . ?
C36 O44 Mo7 119.8(6) . . ?
C36 O44 Mo12 119.1(7) . . ?
C36 O44 Al2 117.7(6) . . ?
C36 O44 Mo15 116.2(7) . . ?
Al2 O45 Mo10 106.3(4) . . ?
Al2 O45 Mo14 108.7(5) . . ?
C34 O45 Mo10 123.3(8) . . ?
C34 O45 Al2 117.9(7) . . ?
C34 O45 Mo14 120.2(9) . . ?
Mo8 O46 Mo9A 83.1(3) . . ?
Mo9 O46 Mo8 95.9(3) . . ?
Al2 O46 Mo8 102.9(3) . . ?
Al2 O46 Mo9 97.9(4) . . ?
Al2 O46 Mo9A 111.0(4) . . ?
C35 O46 Mo8 118.5(7) . . ?
C35 O46 Mo9 121.4(6) . . ?
C35 O46 Al2 116.1(7) . . ?
C35 O46 Mo9A 119.8(6) . . ?
Mo8 O47 Mo7 88.8(3) . . ?
Al2 O47 Mo7 103.0(3) . . ?
Al2 O47 Mo8 105.4(3) . . ?
C46 O47 Mo7 117.9(5) . . ?
C46 O47 Mo8 118.4(6) . . ?
C46 O47 Al2 118.5(7) . . ?
Mo9 O48 Mo10 93.5(3) . . ?
Al2 O48 Mo9 103.3(4) . . ?
Al2 O48 Mo10 96.2(3) . . ?
Al2 O48 Mo13 105.7(3) . . ?
C45 O48 Mo9 119.8(8) . . ?
C45 O48 Mo10 120.2(8) . . ?
C45 O48 Al2 118.8(7) . . ?
C45 O48 Mo13 126.0(7) . . ?
Al2 O49 Mo11 108.6(4) . . ?
Al2 O49 Mo14 93.5(4) . . ?
Al2 O49 Mo15 102.6(4) . . ?
Mo15 O49 Mo14 90.7(3) . . ?
C44 O49 Mo11 118.1(7) . . ?
C44 O49 Al2 118.9(7) . . ?
C44 O49 Mo14 118.9(7) . . ?
C44 O49 Mo15 125.0(8) . . ?
C17 O51 C16 116.4(8) . . ?
C49 O53 C48 116.2(9) . . ?
C65 O54 C97 122.0(8) . . ?
Na1 O55 Na2A 84.9(3) . 1_455 ?
Na1 O55 Na2B 108.7(6) . 1_455 ?
Na2 O55 Na1 98.1(4) 1_455 . ?
Na2 O55 Na2A 37.8(3) 1_455 1_455 ?
Na2 O55 Na2B 27.1(5) 1_455 1_455 ?
C66 O55 Na1 110.6(9) . . ?
C66 O55 Na2 131.2(8) . 1_455 ?
C66 O55 Na2A 105.2(8) . 1_455 ?
C66 O55 Na2B 138.2(9) . 1_455 ?
C67 O56 Na2A 119.0(8) . 1_455 ?
C65 O57 Na6 104.2(6) . . ?
C65 O57 C69 112.0(9) . . ?
C69 O57 Na6 143.5(8) . . ?
C71 O59 C68 118.3(12) . . ?
C75 O62 C71 114.5(10) . . ?
C74 O64 C77 120.1(8) . . ?
C78 O65 Na6 132.3(7) . 1_455 ?
C77 O67 C81 115.6(9) . . ?
C83 O69 C80 117.9(11) . . ?
C83 O72 C87 113.0(12) . . ?
C86 O74 C89 120.4(13) . . ?
C93 O77 C89 112.5(18) . . ?
C92 O78 C94 120.3(12) . . ?
C94 O81 C98 111.8(10) . . ?
C99 O82 Na6 129.8(9) . . ?
C133 O83 C100 121.1(13) . . ?
C101 O84 Na3 116.9(10) . . ?
C100 O86 C104 116.6(12) . . ?
C103 O88 C106 120.4(10) . . ?
C106 O91 C110 113.0(10) . . ?
C112 O93 C109 130(2) . . ?
C113 O94 Na4A 117.6(18) . . ?
C114 O95 Na4 117.3(12) . . ?
C112 O96 C116 109.8(19) . . ?
C115 O98 C118 121.3(13) . . ?
C118 O101 C122 119.4(14) . . ?
C124 O103 C121 113.8(15) . . ?
C128 O106 C124 111.2(14) . . ?
C132 O110 Na3 108.7(12) . . ?
C134 O111 C130 119.4(15) . . ?
C127 O119 C130 112.4(15) . . ?
Na2 O126 Na1 108.7(11) . 1_655 ?
Na4 O127 Na5 104.7(11) . 1_655 ?
C11 N1 H1 116.0 . . ?
C15 N1 H1 116.0 . . ?
C15 N1 C11 128.1(9) . . ?
C43 N2 H2 119.3 . . ?
C47 N2 H2 119.3 . . ?
C47 N2 C43 121.4(9) . . ?
C2 C1 C3 109.8(8) . . ?
C2 C1 C5 110.4(8) . . ?
C4 C1 C2 112.4(8) . . ?
C4 C1 C3 108.3(8) . . ?
C4 C1 C5 105.3(7) . . ?
C5 C1 C3 110.4(7) . . ?
O19 C2 C1 113.1(9) . . ?
O19 C2 H2A 109.0 . . ?
O19 C2 H2B 109.0 . . ?
C1 C2 H2A 109.0 . . ?
C1 C2 H2B 109.0 . . ?
H2A C2 H2B 107.8 . . ?
O21 C3 C1 110.9(7) . . ?
O21 C3 H3A 109.5 . . ?
O21 C3 H3B 109.5 . . ?
C1 C3 H3A 109.5 . . ?
C1 C3 H3B 109.5 . . ?
H3A C3 H3B 108.1 . . ?
O20 C4 C1 115.9(7) . . ?
O20 C4 H4A 108.3 . . ?
O20 C4 H4B 108.3 . . ?
C1 C4 H4A 108.3 . . ?
C1 C4 H4B 108.3 . . ?
H4A C4 H4B 107.4 . . ?
C6 C5 C1 128.4(9) . . ?
C6 C5 C10 114.1(8) . . ?
C10 C5 C1 117.5(7) . . ?
C5 C6 H6 117.3 . . ?
C7 C6 C5 125.4(9) . . ?
C7 C6 H6 117.3 . . ?
C6 C7 H7 121.1 . . ?
C6 C7 C8 117.8(9) . . ?
C8 C7 H7 121.1 . . ?
C7 C8 I1 117.7(7) . . ?
C9 C8 I1 122.8(7) . . ?
C9 C8 C7 119.4(9) . . ?
C8 C9 H9 118.8 . . ?
C10 C9 C8 122.4(9) . . ?
C10 C9 H9 118.8 . . ?
C5 C10 H10 120.2 . . ?
C9 C10 C5 119.7(9) . . ?
C9 C10 H10 120.2 . . ?
N1 C11 C12 107.9(8) . . ?
N1 C11 C13 108.3(7) . . ?
N1 C11 C14 107.0(9) . . ?
C12 C11 C13 111.7(9) . . ?
C12 C11 C14 111.3(8) . . ?
C13 C11 C14 110.5(8) . . ?
O24 C12 C11 112.5(9) . . ?
O24 C12 H12A 109.1 . . ?
O24 C12 H12B 109.1 . . ?
C11 C12 H12A 109.1 . . ?
C11 C12 H12B 109.1 . . ?
H12A C12 H12B 107.8 . . ?
O23 C13 C11 112.2(7) . . ?
O23 C13 H13A 109.2 . . ?
O23 C13 H13B 109.2 . . ?
C11 C13 H13A 109.2 . . ?
C11 C13 H13B 109.2 . . ?
H13A C13 H13B 107.9 . . ?
O22 C14 C11 110.0(8) . . ?
O22 C14 H14A 109.7 . . ?
O22 C14 H14B 109.7 . . ?
C11 C14 H14A 109.7 . . ?
C11 C14 H14B 109.7 . . ?
H14A C14 H14B 108.2 . . ?
O50 C15 N1 122.3(10) . . ?
O50 C15 C16 122.4(10) . . ?
N1 C15 C16 115.2(10) . . ?
O51 C16 C15 107.0(8) . . ?
O51 C16 H16A 110.3 . . ?
O51 C16 H16B 110.3 . . ?
C15 C16 H16A 110.3 . . ?
C15 C16 H16B 110.3 . . ?
H16A C16 H16B 108.6 . . ?
O51 C17 C18 126.9(10) . . ?
O51 C17 C30 116.2(10) . . ?
C18 C17 C30 116.8(10) . . ?
C17 C18 H18 119.8 . . ?
C17 C18 C19 120.5(10) . . ?
C19 C18 H18 119.8 . . ?
C18 C19 H19 119.2 . . ?
C20 C19 C18 121.6(11) . . ?
C20 C19 H19 119.2 . . ?
C19 C20 C21 119.7(11) . . ?
C19 C20 C31 120.5(10) . . ?
C31 C20 C21 118.5(10) . . ?
C20 C21 H21 120.5 . . ?
C22 C21 C20 119.0(12) . . ?
C22 C21 H21 120.5 . . ?
C21 C22 H22 118.6 . . ?
C21 C22 C23 122.9(10) . . ?
C23 C22 H22 118.6 . . ?
C24 C23 C22 121.1(13) . . ?
C24 C23 C32 120.9(15) . . ?
C32 C23 C22 117.9(11) . . ?
C23 C24 H24 119.9 . . ?
C23 C24 C25 120.3(15) . . ?
C25 C24 H24 119.9 . . ?
C24 C25 H25 121.0 . . ?
C24 C25 C26 118.1(13) . . ?
C26 C25 H25 120.9 . . ?
C25 C26 H26 121.1 . . ?
C27 C26 C25 117.7(16) . . ?
C27 C26 H26 121.1 . . ?
C26 C27 C28 116.4(14) . . ?
C32 C27 C26 122.5(13) . . ?
C32 C27 C28 120.9(11) . . ?
C27 C28 H28 120.0 . . ?
C29 C28 C27 119.9(13) . . ?
C29 C28 H28 120.0 . . ?
C28 C29 H29 120.4 . . ?
C28 C29 C30 119.1(13) . . ?
C30 C29 H29 120.4 . . ?
C17 C30 C29 118.6(10) . . ?
C31 C30 C17 122.1(10) . . ?
C31 C30 C29 119.3(10) . . ?
C30 C31 C20 117.9(10) . . ?
C30 C31 C32 121.0(11) . . ?
C32 C31 C20 120.9(10) . . ?
C23 C32 C31 120.0(12) . . ?
C27 C32 C23 120.2(11) . . ?
C27 C32 C31 119.8(11) . . ?
C34 C33 C35 108.0(11) . . ?
C34 C33 C37 113.7(9) . . ?
C36 C33 C34 113.0(13) . . ?
C36 C33 C35 109.8(9) . . ?
C36 C33 C37 105.6(9) . . ?
C37 C33 C35 106.6(11) . . ?
O45 C34 C33 115.8(9) . . ?
O45 C34 H34A 108.3 . . ?
O45 C34 H34B 108.3 . . ?
C33 C34 H34A 108.3 . . ?
C33 C34 H34B 108.3 . . ?
H34A C34 H34B 107.4 . . ?
O46 C35 C33 113.1(11) . . ?
O46 C35 H35A 109.0 . . ?
O46 C35 H35B 109.0 . . ?
C33 C35 H35A 109.0 . . ?
C33 C35 H35B 109.0 . . ?
H35A C35 H35B 107.8 . . ?
O44 C36 C33 114.2(9) . . ?
O44 C36 H36A 108.7 . . ?
O44 C36 H36B 108.7 . . ?
C33 C36 H36A 108.7 . . ?
C33 C36 H36B 108.7 . . ?
H36A C36 H36B 107.6 . . ?
C38 C37 C33 122.6(11) . . ?
C42 C37 C33 118.2(11) . . ?
C42 C37 C38 119.2(12) . . ?
C37 C38 H38 120.8 . . ?
C39 C38 C37 118.4(13) . . ?
C39 C38 H38 120.8 . . ?
C38 C39 H39 117.7 . . ?
C40 C39 C38 124.6(13) . . ?
C40 C39 H39 117.7 . . ?
C39 C40 I2 123.3(10) . . ?
C39 C40 I2A 125.6(10) . . ?
C39 C40 C41 120.7(12) . . ?
C41 C40 I2 115.7(10) . . ?
C41 C40 I2A 113.5(10) . . ?
C40 C41 H41 121.0 . . ?
C40 C41 C42 118.0(12) . . ?
C42 C41 H41 121.0 . . ?
C37 C42 C41 118.4(12) . . ?
C37 C42 H42 120.8 . . ?
C41 C42 H42 120.8 . . ?
N2 C43 C45 102.8(8) . . ?
C44 C43 N2 106.4(10) . . ?
C44 C43 C45 110.0(10) . . ?
C46 C43 N2 111.3(8) . . ?
C46 C43 C44 115.9(10) . . ?
C46 C43 C45 109.7(11) . . ?
O49 C44 C43 111.0(10) . . ?
O49 C44 H44A 109.4 . . ?
O49 C44 H44B 109.4 . . ?
C43 C44 H44A 109.4 . . ?
C43 C44 H44B 109.4 . . ?
H44A C44 H44B 108.0 . . ?
O48 C45 C43 111.4(9) . . ?
O48 C45 H45A 109.3 . . ?
O48 C45 H45B 109.3 . . ?
C43 C45 H45A 109.3 . . ?
C43 C45 H45B 109.3 . . ?
H45A C45 H45B 108.0 . . ?
O47 C46 H46A 109.0 . . ?
O47 C46 H46B 109.0 . . ?
C43 C46 O47 113.0(9) . . ?
C43 C46 H46A 109.0 . . ?
C43 C46 H46B 109.0 . . ?
H46A C46 H46B 107.8 . . ?
O52 C47 N2 125.2(11) . . ?
O52 C47 C48 121.6(11) . . ?
N2 C47 C48 113.2(11) . . ?
O53 C48 C47 103.5(10) . . ?
O53 C48 H48A 111.1 . . ?
O53 C48 H48B 111.1 . . ?
C47 C48 H48A 111.1 . . ?
C47 C48 H48B 111.1 . . ?
H48A C48 H48B 109.0 . . ?
O53 C49 C62 112.6(10) . . ?
C50 C49 O53 121.8(10) . . ?
C50 C49 C62 124.9(11) . . ?
C49 C50 H50 121.5 . . ?
C49 C50 C51 117.0(11) . . ?
C51 C50 H50 121.5 . . ?
C50 C51 H51 118.0 . . ?
C50 C51 C52 124.1(12) . . ?
C52 C51 H51 118.0 . . ?
C53 C52 C51 124.9(13) . . ?
C63 C52 C51 115.5(11) . . ?
C63 C52 C53 119.5(12) . . ?
C52 C53 H53 119.1 . . ?
C54 C53 C52 121.7(15) . . ?
C54 C53 H53 119.1 . . ?
C53 C54 H54 118.4 . . ?
C53 C54 C55 123.1(15) . . ?
C55 C54 H54 118.4 . . ?
C54 C55 C64 119.4(13) . . ?
C56 C55 C54 124.1(16) . . ?
C56 C55 C64 116.3(17) . . ?
C55 C56 H56 119.0 . . ?
C57 C56 C55 121.9(17) . . ?
C57 C56 H56 119.0 . . ?
C56 C57 H57 116.7 . . ?
C56 C57 C58 126.6(15) . . ?
C58 C57 H57 116.7 . . ?
C57 C58 H58 122.1 . . ?
C57 C58 C59 115.7(17) . . ?
C59 C58 H58 122.1 . . ?
C60 C59 C58 122.7(17) . . ?
C64 C59 C58 115.6(16) . . ?
C64 C59 C60 121.7(13) . . ?
C59 C60 H60 121.2 . . ?
C61 C60 C59 117.6(16) . . ?
C61 C60 H60 121.2 . . ?
C60 C61 H61 117.0 . . ?
C60 C61 C62 126.0(14) . . ?
C62 C61 H61 117.0 . . ?
C49 C62 C63 113.7(10) . . ?
C61 C62 C49 127.6(11) . . ?
C61 C62 C63 118.3(10) . . ?
C52 C63 C62 124.8(10) . . ?
C52 C63 C64 120.0(11) . . ?
C62 C63 C64 115.2(11) . . ?
C55 C64 C63 115.9(13) . . ?
C59 C64 C55 123.3(12) . . ?
C59 C64 C63 120.5(12) . . ?
O54 C65 O57 106.9(10) . . ?
O54 C65 H65 108.0 . . ?
O54 C65 C66 112.7(11) . . ?
O57 C65 H65 108.0 . . ?
O57 C65 C66 113.0(12) . . ?
C66 C65 H65 108.0 . . ?
O55 C66 C65 106.6(13) . . ?
O55 C66 H66 112.4 . . ?
O55 C66 C67 109.0(12) . . ?
C65 C66 H66 112.4 . . ?
C65 C66 C67 103.4(11) . . ?
C67 C66 H66 112.4 . . ?
O56 C67 C66 106.9(12) . . ?
O56 C67 H67 111.0 . . ?
C66 C67 H67 111.0 . . ?
C68 C67 O56 105.5(13) . . ?
C68 C67 C66 111.3(13) . . ?
C68 C67 H67 111.0 . . ?
O59 C68 C67 108.2(13) . . ?
O59 C68 H68 110.8 . . ?
O59 C68 C69 107.5(12) . . ?
C67 C68 H68 110.8 . . ?
C67 C68 C69 108.5(13) . . ?
C69 C68 H68 110.8 . . ?
O57 C69 C68 115.3(11) . . ?
O57 C69 H69 105.8 . . ?
O57 C69 C70 104.2(10) . . ?
C68 C69 H69 105.8 . . ?
C68 C69 C70 118.9(14) . . ?
C70 C69 H69 105.8 . . ?
O58 C70 C69 108.0(14) . . ?
O58 C70 H70A 110.1 . . ?
O58 C70 H70B 110.1 . . ?
C69 C70 H70A 110.1 . . ?
C69 C70 H70B 110.1 . . ?
H70A C70 H70B 108.4 . . ?
O59 C71 O62 109.9(11) . . ?
O59 C71 H71 109.8 . . ?
O59 C71 C72 109.5(12) . . ?
O62 C71 H71 109.8 . . ?
O62 C71 C72 108.1(10) . . ?
C72 C71 H71 109.8 . . ?
O60 C72 C71 108.8(10) . . ?
O60 C72 H72 110.6 . . ?
O60 C72 C73 104.8(11) . . ?
C71 C72 H72 110.6 . . ?
C73 C72 C71 111.2(11) . . ?
C73 C72 H72 110.6 . . ?
O61 C73 C72 111.1(10) . . ?
O61 C73 H73 108.8 . . ?
O61 C73 C74 106.0(8) . . ?
C72 C73 H73 108.8 . . ?
C72 C73 C74 113.2(10) . . ?
C74 C73 H73 108.8 . . ?
O64 C74 C73 108.0(9) . . ?
O64 C74 H74 109.5 . . ?
O64 C74 C75 112.1(9) . . ?
C73 C74 H74 109.5 . . ?
C75 C74 C73 108.4(9) . . ?
C75 C74 H74 109.5 . . ?
O62 C75 C74 112.1(10) . . ?
O62 C75 H75 108.1 . . ?
O62 C75 C76 107.5(10) . . ?
C74 C75 H75 108.1 . . ?
C74 C75 C76 112.9(10) . . ?
C76 C75 H75 108.1 . . ?
O63 C76 C75 110.0(11) . . ?
O63 C76 H76A 109.7 . . ?
O63 C76 H76B 109.7 . . ?
C75 C76 H76A 109.7 . . ?
C75 C76 H76B 109.7 . . ?
H76A C76 H76B 108.2 . . ?
O64 C77 H77 108.5 . . ?
O64 C77 C78 111.0(10) . . ?
O67 C77 O64 110.8(10) . . ?
O67 C77 H77 108.5 . . ?
O67 C77 C78 109.6(11) . . ?
C78 C77 H77 108.5 . . ?
O65 C78 C77 108.3(11) . . ?
O65 C78 H78 110.0 . . ?
O65 C78 C79 113.0(11) . . ?
C77 C78 H78 110.0 . . ?
C77 C78 C79 105.5(9) . . ?
C79 C78 H78 110.0 . . ?
O66 C79 C78 104.0(9) . . ?
O66 C79 H79 108.5 . . ?
C78 C79 H79 108.5 . . ?
C80 C79 O66 112.3(12) . . ?
C80 C79 C78 114.8(11) . . ?
C80 C79 H79 108.5 . . ?
O69 C80 H80 110.2 . . ?
O69 C80 C81 106.4(9) . . ?
C79 C80 O69 107.1(11) . . ?
C79 C80 H80 110.2 . . ?
C79 C80 C81 112.6(12) . . ?
C81 C80 H80 110.2 . . ?
O67 C81 C80 107.2(10) . . ?
O67 C81 H81 110.2 . . ?
O67 C81 C82 106.0(10) . . ?
C80 C81 H81 110.2 . . ?
C82 C81 C80 112.7(12) . . ?
C82 C81 H81 110.2 . . ?
O68 C82 C81 112.2(12) . . ?
O68 C82 H82A 109.2 . . ?
O68 C82 H82B 109.2 . . ?
C81 C82 H82A 109.2 . . ?
C81 C82 H82B 109.2 . . ?
H82A C82 H82B 107.9 . . ?
O69 C83 O72 116.5(15) . . ?
O69 C83 H83 107.7 . . ?
O69 C83 C84 108.2(15) . . ?
O72 C83 H83 107.7 . . ?
O72 C83 C84 108.8(15) . . ?
C84 C83 H83 107.7 . . ?
O70 C84 C83 115.5(16) . . ?
O70 C84 H84 108.0 . . ?
O70 C84 C85 113.3(18) . . ?
C83 C84 H84 108.0 . . ?
C85 C84 C83 103.7(15) . . ?
C85 C84 H84 108.0 . . ?
O71 C85 C84 108.3(14) . . ?
O71 C85 H85 109.4 . . ?
C84 C85 H85 109.4 . . ?
C86 C85 O71 105.7(14) . . ?
C86 C85 C84 114.4(17) . . ?
C86 C85 H85 109.4 . . ?
O74 C86 C85 105.2(14) . . ?
O74 C86 H86 109.0 . . ?
O74 C86 C87 109.8(14) . . ?
C85 C86 H86 109.0 . . ?
C87 C86 C85 114.7(14) . . ?
C87 C86 H86 109.0 . . ?
O72 C87 H87 109.1 . . ?
C86 C87 O72 103.8(14) . . ?
C86 C87 H87 109.1 . . ?
C88 C87 O72 106.2(14) . . ?
C88 C87 C86 119.3(16) . . ?
C88 C87 H87 109.1 . . ?
O73 C88 C87 117.0(17) . . ?
O73 C88 H88A 108.0 . . ?
O73 C88 H88B 108.0 . . ?
C87 C88 H88A 108.0 . . ?
C87 C88 H88B 108.0 . . ?
H88A C88 H88B 107.3 . . ?
O74 C89 H89 110.0 . . ?
O77 C89 O74 113.2(14) . . ?
O77 C89 H89 110.0 . . ?
O77 C89 C90 109.6(17) . . ?
C90 C89 O74 103.8(18) . . ?
C90 C89 H89 110.0 . . ?
O75 C90 H90 106.9 . . ?
O75 C90 C91 108.5(19) . . ?
C89 C90 O75 113.6(17) . . ?
C89 C90 H90 106.9 . . ?
C89 C90 C91 113.7(16) . . ?
C91 C90 H90 106.9 . . ?
O76 C91 C90 110.9(15) . . ?
O76 C91 H91 107.2 . . ?
O76 C91 C92 114.9(16) . . ?
C90 C91 H91 107.2 . . ?
C92 C91 C90 109.2(19) . . ?
C92 C91 H91 107.2 . . ?
O78 C92 C91 106.2(18) . . ?
O78 C92 H92 108.9 . . ?
O78 C92 C93 113.8(16) . . ?
C91 C92 H92 108.9 . . ?
C91 C92 C93 109.9(16) . . ?
C93 C92 H92 108.9 . . ?
O77 C93 C92 119.6(19) . . ?
O77 C93 H93 104.2 . . ?
O77 C93 C136 96(2) . . ?
C92 C93 H93 104.2 . . ?
C92 C93 C136 126.6(18) . . ?
C136 C93 H93 104.2 . . ?
O78 C94 H94 109.5 . . ?
O78 C94 C95 108.2(12) . . ?
O81 C94 O78 110.6(11) . . ?
O81 C94 H94 109.5 . . ?
O81 C94 C95 109.5(13) . . ?
C95 C94 H94 109.5 . . ?
O79 C95 C94 105.4(16) . . ?
O79 C95 H95 110.2 . . ?
O79 C95 C96 111.0(15) . . ?
C94 C95 H95 110.2 . . ?
C96 C95 C94 109.7(12) . . ?
C96 C95 H95 110.2 . . ?
O80 C96 C95 117.1(13) . . ?
O80 C96 H96 107.2 . . ?
O80 C96 C97 107.8(13) . . ?
C95 C96 H96 107.2 . . ?
C95 C96 C97 110.0(13) . . ?
C97 C96 H96 107.2 . . ?
O54 C97 C96 105.0(11) . . ?
O54 C97 H97 111.3 . . ?
C96 C97 H97 111.3 . . ?
C98 C97 O54 103.9(10) . . ?
C98 C97 C96 113.6(13) . . ?
C98 C97 H97 111.3 . . ?
O81 C98 C97 103.4(11) . . ?
O81 C98 H98 111.1 . . ?
O81 C98 C99 105.8(10) . . ?
C97 C98 H98 111.1 . . ?
C97 C98 C99 113.8(12) . . ?
C99 C98 H98 111.1 . . ?
O82 C99 C98 117.1(10) . . ?
O82 C99 H99A 108.0 . . ?
O82 C99 H99B 108.0 . . ?
C98 C99 H99A 108.0 . . ?
C98 C99 H99B 108.0 . . ?
H99A C99 H99B 107.3 . . ?
O83 C100 H100 110.4 . . ?
O83 C100 C101 105.7(13) . . ?
O86 C100 O83 112.2(15) . . ?
O86 C100 H100 110.4 . . ?
O86 C100 C101 107.6(17) . . ?
C101 C100 H100 110.4 . . ?
O84 C101 C100 109.6(17) . . ?
O84 C101 H101 105.0 . . ?
O84 C101 C102 118.6(16) . . ?
C100 C101 H101 105.0 . . ?
C102 C101 C100 112.4(17) . . ?
C102 C101 H101 105.0 . . ?
O85 C102 C101 109.1(17) . . ?
O85 C102 H102 109.7 . . ?
O85 C102 C103 113.4(15) . . ?
C101 C102 H102 109.7 . . ?
C103 C102 C101 105.0(15) . . ?
C103 C102 H102 109.7 . . ?
O88 C103 C102 100.3(12) . . ?
O88 C103 H103 109.7 . . ?
O88 C103 C104 107.3(12) . . ?
C102 C103 H103 109.7 . . ?
C104 C103 C102 119.4(16) . . ?
C104 C103 H103 109.7 . . ?
O86 C104 C103 105.1(14) . . ?
O86 C104 H104 110.8 . . ?
O86 C104 C105 104.9(12) . . ?
C103 C104 H104 110.8 . . ?
C103 C104 C105 114.0(16) . . ?
C105 C104 H104 110.8 . . ?
O87 C105 C104 112.8(13) . . ?
O87 C105 H10A 109.0 . . ?
O87 C105 H10B 109.0 . . ?
C104 C105 H10A 109.0 . . ?
C104 C105 H10B 109.0 . . ?
H10A C105 H10B 107.8 . . ?
O88 C106 H106 108.6 . . ?
O88 C106 C107 108.5(14) . . ?
O91 C106 O88 109.4(13) . . ?
O91 C106 H106 108.6 . . ?
O91 C106 C107 113.2(15) . . ?
C107 C106 H106 108.6 . . ?
O89 C107 C106 112.3(17) . . ?
O89 C107 H107 107.3 . . ?
O89 C107 C108 113.4(17) . . ?
C106 C107 H107 107.3 . . ?
C108 C107 C106 109.0(14) . . ?
C108 C107 H107 107.3 . . ?
O90 C108 C107 105.3(15) . . ?
O90 C108 H108 109.9 . . ?
O90 C108 C109 110.9(19) . . ?
C107 C108 H108 109.9 . . ?
C107 C108 C109 110.7(16) . . ?
C109 C108 H108 109.9 . . ?
O93 C109 C108 111.2(16) . . ?
O93 C109 H109 105.9 . . ?
O93 C109 C110 113.9(15) . . ?
C108 C109 H109 105.9 . . ?
C110 C109 C108 113.3(17) . . ?
C110 C109 H109 105.9 . . ?
O91 C110 C109 112.3(13) . . ?
O91 C110 H110 107.9 . . ?
O91 C110 C111 107.3(11) . . ?
C109 C110 H110 107.9 . . ?
C109 C110 C111 113.2(17) . . ?
C111 C110 H110 107.9 . . ?
O92 C111 C110 113.0(15) . . ?
O92 C111 H11A 109.0 . . ?
O92 C111 H11B 109.0 . . ?
C110 C111 H11A 109.0 . . ?
C110 C111 H11B 109.0 . . ?
H11A C111 H11B 107.8 . . ?
O93 C112 H112 107.2 . . ?
O93 C112 C113 99(2) . . ?
O96 C112 O93 126(2) . . ?
O96 C112 H112 107.2 . . ?
O96 C112 C113 109.4(16) . . ?
C113 C112 H112 107.2 . . ?
O94 C113 C112 103.4(17) . . ?
O94 C113 H113 102.6 . . ?
C112 C113 H113 102.6 . . ?
C114 C113 O94 134(3) . . ?
C114 C113 C112 107(2) . . ?
C114 C113 H113 102.6 . . ?
O95 C114 C115 111.0(15) . . ?
C113 C114 O95 106(2) . . ?
C113 C114 C115 124(3) . . ?
O98 C115 C114 115.0(19) . . ?
O98 C115 H115 109.4 . . ?
O98 C115 C116 102.2(15) . . ?
C114 C115 H115 109.4 . . ?
C114 C115 C116 111.2(14) . . ?
C116 C115 H115 109.4 . . ?
O96 C116 C115 106.8(15) . . ?
O96 C116 H116 110.8 . . ?
C115 C116 H116 110.8 . . ?
C117 C116 O96 101.3(17) . . ?
C117 C116 C115 115.8(14) . . ?
C117 C116 H116 110.8 . . ?
O97 C117 H11C 109.0 . . ?
O97 C117 H11D 109.0 . . ?
C116 C117 O97 113.1(16) . . ?
C116 C117 H11C 109.0 . . ?
C116 C117 H11D 109.0 . . ?
H11C C117 H11D 107.8 . . ?
O98 C118 H118 110.7 . . ?
O101 C118 O98 104.6(12) . . ?
O101 C118 H118 110.7 . . ?
O101 C118 C119 111.5(17) . . ?
C119 C118 O98 108.4(14) . . ?
C119 C118 H118 110.7 . . ?
O99 C119 C118 113.1(16) . . ?
O99 C119 H119 108.1 . . ?
O99 C119 C120 106.5(14) . . ?
C118 C119 H119 108.1 . . ?
C118 C119 C120 112.7(13) . . ?
C120 C119 H119 108.1 . . ?
O100 C120 C119 110.2(13) . . ?
O100 C120 H120 107.9 . . ?
O100 C120 C121 109.9(19) . . ?
C119 C120 H120 107.9 . . ?
C121 C120 C119 113.0(17) . . ?
C121 C120 H120 107.9 . . ?
O103 C121 H121 110.1 . . ?
O103 C121 C122 102.1(16) . . ?
C120 C121 O103 109.5(18) . . ?
C120 C121 H121 110.1 . . ?
C120 C121 C122 114.5(18) . . ?
C122 C121 H121 110.1 . . ?
O101 C122 C121 107.4(14) . . ?
O101 C122 H122 105.3 . . ?
O101 C122 C123 118(2) . . ?
C121 C122 H122 105.3 . . ?
C123 C122 C121 114(2) . . ?
C123 C122 H122 105.3 . . ?
O102 C123 C122 97.4(19) . . ?
O102 C123 H12C 112.3 . . ?
O102 C123 H12D 112.3 . . ?
C122 C123 H12C 112.3 . . ?
C122 C123 H12D 112.3 . . ?
H12C C123 H12D 109.9 . . ?
O103 C124 O106 113.9(15) . . ?
O103 C124 H124 109.4 . . ?
O103 C124 C125 105.1(17) . . ?
O106 C124 H124 109.4 . . ?
O106 C124 C125 109.5(13) . . ?
C125 C124 H124 109.4 . . ?
O104 C125 C124 112.2(14) . . ?
O104 C125 H125 108.3 . . ?
O104 C125 C126 109.6(14) . . ?
C124 C125 H125 108.3 . . ?
C124 C125 C126 110.0(14) . . ?
C126 C125 H125 108.3 . . ?
O105 C126 C125 107.0(15) . . ?
O105 C126 H126 110.8 . . ?
O105 C126 C127 109.2(14) . . ?
C125 C126 H126 110.8 . . ?
C125 C126 C127 108.2(13) . . ?
C127 C126 H126 110.8 . . ?
O119 C127 C126 99.4(14) . . ?
O119 C127 H127 112.3 . . ?
O119 C127 C128 111.3(18) . . ?
C126 C127 H127 112.3 . . ?
C126 C127 C128 108.7(13) . . ?
C128 C127 H127 112.3 . . ?
O106 C128 C127 110.1(18) . . ?
O106 C128 H128 109.9 . . ?
O106 C128 C129 104.4(17) . . ?
C127 C128 H128 109.9 . . ?
C129 C128 C127 112.5(15) . . ?
C129 C128 H128 109.9 . . ?
O107 C129 C128 108.9(15) . . ?
O107 C129 H12E 109.9 . . ?
O107 C129 H12F 109.9 . . ?
C128 C129 H12E 109.9 . . ?
C128 C129 H12F 109.9 . . ?
H12E C129 H12F 108.3 . . ?
O111 C130 H130 111.3 . . ?
O111 C130 C131 106.5(16) . . ?
O119 C130 O111 112.7(18) . . ?
O119 C130 H130 111.3 . . ?
O119 C130 C131 103.5(14) . . ?
C131 C130 H130 111.3 . . ?
O109 C131 C130 110.4(16) . . ?
O109 C131 H131 107.9 . . ?
O109 C131 C132 110.7(15) . . ?
C130 C131 H131 107.9 . . ?
C132 C131 C130 111.8(14) . . ?
C132 C131 H131 107.9 . . ?
O110 C132 C131 107.0(15) . . ?
O110 C132 H132 109.2 . . ?
O110 C132 C133 110.5(16) . . ?
C131 C132 H132 109.2 . . ?
C131 C132 C133 111.6(13) . . ?
C133 C132 H132 109.2 . . ?
O83 C133 C132 106.3(12) . . ?
O83 C133 H133 109.4 . . ?
O83 C133 C134 109.5(16) . . ?
C132 C133 H133 109.4 . . ?
C134 C133 C132 112.7(13) . . ?
C134 C133 H133 109.4 . . ?
O111 C134 C133 110.6(17) . . ?
O111 C134 H134 105.9 . . ?
O111 C134 C135 118.4(19) . . ?
C133 C134 H134 105.9 . . ?
C133 C134 C135 109.4(15) . . ?
C135 C134 H134 105.9 . . ?
O112 C135 H13C 112.3 . . ?
O112 C135 H13D 112.3 . . ?
C134 C135 O112 97.5(18) . . ?
C134 C135 H13C 112.3 . . ?
C134 C135 H13D 112.3 . . ?
H13C C135 H13D 109.9 . . ?
O115 C136 C93 113.7(17) . . ?
O115 C136 H13E 108.8 . . ?
O115 C136 H13F 108.8 . . ?
C93 C136 H13E 108.8 . . ?
C93 C136 H13F 108.8 . . ?
H13E C136 H13F 107.7 . . ?
Na1 O113 Na2A 88.0(8) . 1_455 ?

loop_
_geom_bond_atom_site_label_1
_geom_bond_atom_site_label_2
_geom_bond_distance
_geom_bond_site_symmetry_2
_geom_bond_publ_flag
I1 C8 2.072(9) . ?
I2 C40 2.210(13) . ?
I2A C40 2.303(14) . ?
Mo1 O1 1.729(10) . ?
Mo1 O2 1.612(11) . ?
Mo1 O3 1.922(11) . ?
Mo1 O18 1.946(9) . ?
Mo1 O19 2.367(6) . ?
Mo1 O24 2.348(8) . ?
Mo2 O3 1.962(11) . ?
Mo2 O4 1.712(8) . ?
Mo2 O5 1.646(9) . ?
Mo2 O6 1.898(10) . ?
Mo2 O21 2.392(7) . ?
Mo2 O24 2.348(7) . ?
Mo3 O6 1.930(10) . ?
Mo3 O7 1.710(8) . ?
Mo3 O8 1.672(9) . ?
Mo3 O9 1.964(9) . ?
Mo3 O21 2.422(8) . ?
Mo3 O22 2.352(6) . ?
Mo4 O9 1.884(7) . ?
Mo4 O10 1.721(8) . ?
Mo4 O11 1.673(9) . ?
Mo4 O12 1.927(8) . ?
Mo4 O20 2.345(6) . ?
Mo4 O22 2.336(7) . ?
Mo5 O12 1.923(8) . ?
Mo5 O13 1.686(8) . ?
Mo5 O14 1.687(8) . ?
Mo5 O15 1.934(8) . ?
Mo5 O20 2.325(6) . ?
Mo5 O23 2.345(7) . ?
Mo6 O15 1.976(8) . ?
Mo6 O16 1.714(9) . ?
Mo6 O17 1.705(9) . ?
Mo6 O18 1.859(9) . ?
Mo6 O19 2.364(7) . ?
Mo6 O23 2.308(6) . ?
Mo7 Mo12 3.208(3) . ?
Mo7 O25 1.714(10) . ?
Mo7 O26 1.701(9) . ?
Mo7 O27 1.843(10) . ?
Mo7 O43 1.903(10) . ?
Mo7 O44 2.326(7) . ?
Mo7 O47 2.368(6) . ?
Mo8 Mo9A 3.142(3) . ?
Mo8 O27 1.896(8) . ?
Mo8 O28 1.676(10) . ?
Mo8 O29 1.717(9) . ?
Mo8 O30 1.920(9) . ?
Mo8 O46 2.367(8) . ?
Mo8 O47 2.325(9) . ?
Mo9 O31 1.630(16) . ?
Mo9 O32 1.791(14) . ?
Mo9 O33 1.922(18) . ?
Mo9 O30 2.110(10) . ?
Mo9 O46 2.332(7) . ?
Mo9 O48 2.155(11) . ?
Mo10 O33 1.93(2) . ?
Mo10 O34 1.697(16) . ?
Mo10 O35 1.764(16) . ?
Mo10 O36 2.02(2) . ?
Mo10 O45 2.211(8) . ?
Mo10 O48 2.484(8) . ?
Mo11 O36 1.867(18) . ?
Mo11 O38 1.732(17) . ?
Mo11 O39 1.699(14) . ?
Mo11 O40 1.924(17) . ?
Mo11 O49 2.309(8) . ?
Mo12 O40 1.898(16) . ?
Mo12 O41 1.721(16) . ?
Mo12 O42 1.775(18) . ?
Mo12 O43 1.829(10) . ?
Mo12 O44 2.403(9) . ?
Al2 O44 1.911(7) . ?
Al2 O45 1.891(8) . ?
Al2 O46 1.871(10) . ?
Al2 O47 1.842(7) . ?
Al2 O48 1.902(8) . ?
Al2 O49 1.878(11) . ?
O39 Na4 2.952(19) . ?
Mo9A O31A 1.624(17) . ?
Mo9A O32A 1.762(16) . ?
Mo9A O33A 1.905(18) . ?
Mo9A O30 1.766(9) . ?
Mo9A O46 2.371(7) . ?
Mo13 O33A 1.93(2) . ?
Mo13 O34A 1.680(15) . ?
Mo13 O35A 1.771(15) . ?
Mo13 O36A 2.01(2) . ?
Mo13 O48 2.321(7) . ?
Mo14 O36A 1.867(18) . ?
Mo14 O38A 1.77(2) . ?
Mo14 O39A 1.669(16) . ?
Mo14 O40A 1.887(19) . ?
Mo14 O45 2.060(12) . ?
Mo14 O49 2.492(9) . ?
Mo15 O40A 1.917(19) . ?
Mo15 O41A 1.699(18) . ?
Mo15 O42A 1.754(18) . ?
Mo15 O43 2.205(11) . ?
Mo15 O44 2.255(10) . ?
Mo15 O49 2.160(9) . ?
O31A Na6 2.770(19) . ?
O39A Na4A 2.81(5) . ?
Al1 O19 1.868(8) . ?
Al1 O20 1.898(7) . ?
Al1 O21 1.849(7) . ?
Al1 O22 1.914(7) . ?
Al1 O23 1.915(7) . ?
Al1 O24 1.904(7) . ?
Na1 Na2A 3.897(7) 1_455 ?
Na1 O12 2.748(8) . ?
Na1 O55 2.841(11) . ?
Na1 O114 2.784(16) . ?
Na1 O117 2.937(16) . ?
Na1 O126 2.93(3) 1_455 ?
Na1 O37 2.79(3) 1_455 ?
Na1 O113 2.72(3) . ?
Na2 O4 2.997(13) . ?
Na2 O7 2.614(13) . ?
Na2 O55 2.838(13) 1_655 ?
Na2 O126 2.33(3) . ?
Na2 O116 2.66(4) . ?
Na2A O7 2.718(10) . ?
Na2A O55 2.931(13) 1_655 ?
Na2A O56 2.696(13) 1_655 ?
Na2A O37 2.59(3) . ?
Na2A O113 2.89(3) 1_655 ?
Na2B O4 2.78(2) . ?
Na2B O55 2.92(2) 1_655 ?
Na2B O108 2.31(6) . ?
Na3 O27 2.764(18) . ?
Na3 O84 2.569(15) . ?
Na3 O110 2.65(3) . ?
Na4 Na5 4.19(3) 1_655 ?
Na4 O95 2.59(2) . ?
Na4 O125 2.73(3) . ?
Na4 O127 2.63(2) . ?
Na4A Na5 3.80(4) 1_655 ?
Na4A O94 2.78(5) . ?
Na5 O43 2.81(2) . ?
Na5 O122 2.94(2) . ?
Na5 O127 2.67(3) 1_455 ?
Na5 O120 2.88(3) . ?
Na6 O57 2.815(9) . ?
Na6 O65 2.596(10) 1_655 ?
Na6 O82 2.678(11) . ?
Na6 O118 2.83(3) . ?
O19 C2 1.431(12) . ?
O20 C4 1.476(11) . ?
O21 C3 1.453(10) . ?
O22 C14 1.454(12) . ?
O23 C13 1.405(11) . ?
O24 C12 1.421(12) . ?
O44 C36 1.423(14) . ?
O45 C34 1.390(17) . ?
O46 C35 1.480(13) . ?
O47 C46 1.462(13) . ?
O48 C45 1.429(13) . ?
O49 C44 1.460(13) . ?
O50 C15 1.252(15) . ?
O51 C16 1.461(11) . ?
O51 C17 1.326(13) . ?
O52 C47 1.262(15) . ?
O53 C48 1.440(14) . ?
O53 C49 1.390(13) . ?
O54 C65 1.401(18) . ?
O54 C97 1.502(19) . ?
O55 C66 1.440(18) . ?
O56 C67 1.510(17) . ?
O57 C65 1.406(16) . ?
O57 C69 1.444(15) . ?
O58 C70 1.37(2) . ?
O59 C68 1.402(16) . ?
O59 C71 1.402(18) . ?
O60 C72 1.456(17) . ?
O61 C73 1.447(12) . ?
O62 C71 1.462(17) . ?
O62 C75 1.421(15) . ?
O63 C76 1.381(19) . ?
O64 C74 1.389(14) . ?
O64 C77 1.405(14) . ?
O65 C78 1.407(17) . ?
O66 C79 1.504(14) . ?
O67 C77 1.381(18) . ?
O67 C81 1.447(17) . ?
O68 C82 1.431(16) . ?
O69 C80 1.474(14) . ?
O69 C83 1.334(19) . ?
O70 C84 1.30(2) . ?
O71 C85 1.51(2) . ?
O72 C83 1.40(2) . ?
O72 C87 1.519(19) . ?
O73 C88 1.43(2) . ?
O74 C86 1.418(18) . ?
O74 C89 1.58(2) . ?
O75 C90 1.47(3) . ?
O76 C91 1.40(2) . ?
O77 C89 1.39(3) . ?
O77 C93 1.35(3) . ?
O78 C92 1.38(2) . ?
O78 C94 1.474(16) . ?
O79 C95 1.416(19) . ?
O80 C96 1.40(2) . ?
O81 C94 1.429(18) . ?
O81 C98 1.483(18) . ?
O82 C99 1.342(14) . ?
O83 C100 1.49(2) . ?
O83 C133 1.407(12) . ?
O84 C101 1.41(2) . ?
O85 C102 1.40(2) . ?
O86 C100 1.41(2) . ?
O86 C104 1.415(19) . ?
O87 C105 1.43(2) . ?
O88 C103 1.47(2) . ?
O88 C106 1.49(2) . ?
O89 C107 1.33(2) . ?
O90 C108 1.45(2) . ?
O91 C106 1.404(19) . ?
O91 C110 1.428(17) . ?
O92 C111 1.36(2) . ?
O93 C109 1.374(19) . ?
O93 C112 1.25(3) . ?
O94 C113 1.28(3) . ?
O95 C114 1.45(2) . ?
O96 C112 1.24(3) . ?
O96 C116 1.50(2) . ?
O97 C117 1.51(2) . ?
O98 C115 1.36(2) . ?
O98 C118 1.470(19) . ?
O99 C119 1.45(2) . ?
O100 C120 1.39(2) . ?
O101 C118 1.40(2) . ?
O101 C122 1.49(3) . ?
O102 C123 1.52(3) . ?
O103 C121 1.423(13) . ?
O103 C124 1.422(13) . ?
O104 C125 1.412(12) . ?
O105 C126 1.415(13) . ?
O106 C124 1.432(12) . ?
O106 C128 1.420(13) . ?
O107 C129 1.412(13) . ?
O109 C131 1.39(2) . ?
O110 C132 1.35(2) . ?
O111 C130 1.45(3) . ?
O111 C134 1.41(3) . ?
O112 C135 1.56(3) . ?
O115 C136 1.389(13) . ?
O119 C127 1.409(13) . ?
O119 C130 1.418(13) . ?
N1 H1 0.8800 . ?
N1 C11 1.442(13) . ?
N1 C15 1.321(14) . ?
N2 H2 0.8800 . ?
N2 C43 1.531(14) . ?
N2 C47 1.349(15) . ?
C1 C2 1.512(14) . ?
C1 C3 1.568(13) . ?
C1 C4 1.500(13) . ?
C1 C5 1.518(12) . ?
C2 H2A 0.9900 . ?
C2 H2B 0.9900 . ?
C3 H3A 0.9900 . ?
C3 H3B 0.9900 . ?
C4 H4A 0.9900 . ?
C4 H4B 0.9900 . ?
C5 C6 1.383(12) . ?
C5 C10 1.440(14) . ?
C6 H6 0.9500 . ?
C6 C7 1.358(16) . ?
C7 H7 0.9500 . ?
C7 C8 1.379(14) . ?
C8 C9 1.369(14) . ?
C9 H9 0.9500 . ?
C9 C10 1.361(14) . ?
C10 H10 0.9500 . ?
C11 C12 1.543(15) . ?
C11 C13 1.565(14) . ?
C11 C14 1.588(15) . ?
C12 H12A 0.9900 . ?
C12 H12B 0.9900 . ?
C13 H13A 0.9900 . ?
C13 H13B 0.9900 . ?
C14 H14A 0.9900 . ?
C14 H14B 0.9900 . ?
C15 C16 1.484(15) . ?
C16 H16A 0.9900 . ?
C16 H16B 0.9900 . ?
C17 C18 1.383(16) . ?
C17 C30 1.414(14) . ?
C18 H18 0.9500 . ?
C18 C19 1.447(14) . ?
C19 H19 0.9500 . ?
C19 C20 1.303(16) . ?
C20 C21 1.462(15) . ?
C20 C31 1.428(17) . ?
C21 H21 0.9500 . ?
C21 C22 1.341(17) . ?
C22 H22 0.9500 . ?
C22 C23 1.47(2) . ?
C23 C24 1.370(18) . ?
C23 C32 1.403(18) . ?
C24 H24 0.9500 . ?
C24 C25 1.44(2) . ?
C25 H25 0.9500 . ?
C25 C26 1.44(2) . ?
C26 H26 0.9500 . ?
C26 C27 1.419(17) . ?
C27 C28 1.45(2) . ?
C27 C32 1.338(19) . ?
C28 H28 0.9500 . ?
C28 C29 1.384(19) . ?
C29 H29 0.9500 . ?
C29 C30 1.419(17) . ?
C30 C31 1.407(16) . ?
C31 C32 1.410(16) . ?
C33 C34 1.489(17) . ?
C33 C35 1.601(18) . ?
C33 C36 1.486(16) . ?
C33 C37 1.561(18) . ?
C34 H34A 0.9900 . ?
C34 H34B 0.9900 . ?
C35 H35A 0.9900 . ?
C35 H35B 0.9900 . ?
C36 H36A 0.9900 . ?
C36 H36B 0.9900 . ?
C37 C38 1.395(17) . ?
C37 C42 1.380(19) . ?
C38 H38 0.9500 . ?
C38 C39 1.300(19) . ?
C39 H39 0.9500 . ?
C39 C40 1.29(2) . ?
C40 C41 1.360(18) . ?
C41 H41 0.9500 . ?
C41 C42 1.411(18) . ?
C42 H42 0.9500 . ?
C43 C44 1.511(17) . ?
C43 C45 1.551(16) . ?
C43 C46 1.439(17) . ?
C44 H44A 0.9900 . ?
C44 H44B 0.9900 . ?
C45 H45A 0.9900 . ?
C45 H45B 0.9900 . ?
C46 H46A 0.9900 . ?
C46 H46B 0.9900 . ?
C47 C48 1.528(18) . ?
C48 H48A 0.9900 . ?
C48 H48B 0.9900 . ?
C49 C50 1.375(18) . ?
C49 C62 1.412(16) . ?
C50 H50 0.9500 . ?
C50 C51 1.390(19) . ?
C51 H51 0.9500 . ?
C51 C52 1.446(18) . ?
C52 C53 1.426(18) . ?
C52 C63 1.344(19) . ?
C53 H53 0.9500 . ?
C53 C54 1.319(19) . ?
C54 H54 0.9500 . ?
C54 C55 1.34(2) . ?
C55 C56 1.33(2) . ?
C55 C64 1.47(2) . ?
C56 H56 0.9500 . ?
C56 C57 1.32(3) . ?
C57 H57 0.9500 . ?
C57 C58 1.37(3) . ?
C58 H58 0.9500 . ?
C58 C59 1.49(2) . ?
C59 C60 1.41(2) . ?
C59 C64 1.40(2) . ?
C60 H60 0.9500 . ?
C60 C61 1.35(2) . ?
C61 H61 0.9500 . ?
C61 C62 1.383(19) . ?
C62 C63 1.484(16) . ?
C63 C64 1.485(16) . ?
C65 H65 1.0000 . ?
C65 C66 1.504(19) . ?
C66 H66 1.0000 . ?
C66 C67 1.536(17) . ?
C67 H67 1.0000 . ?
C67 C68 1.47(2) . ?
C68 H68 1.0000 . ?
C68 C69 1.535(19) . ?
C69 H69 1.0000 . ?
C69 C70 1.56(2) . ?
C70 H70A 0.9900 . ?
C70 H70B 0.9900 . ?
C71 H71 1.0000 . ?
C71 C72 1.525(17) . ?
C72 H72 1.0000 . ?
C72 C73 1.485(18) . ?
C73 H73 1.0000 . ?
C73 C74 1.533(16) . ?
C74 H74 1.0000 . ?
C74 C75 1.529(15) . ?
C75 H75 1.0000 . ?
C75 C76 1.592(19) . ?
C76 H76A 0.9900 . ?
C76 H76B 0.9900 . ?
C77 H77 1.0000 . ?
C77 C78 1.544(16) . ?
C78 H78 1.0000 . ?
C78 C79 1.598(18) . ?
C79 H79 1.0000 . ?
C79 C80 1.39(2) . ?
C80 H80 1.0000 . ?
C80 C81 1.616(17) . ?
C81 H81 1.0000 . ?
C81 C82 1.54(2) . ?
C82 H82A 0.9900 . ?
C82 H82B 0.9900 . ?
C83 H83 1.0000 . ?
C83 C84 1.56(3) . ?
C84 H84 1.0000 . ?
C84 C85 1.52(2) . ?
C85 H85 1.0000 . ?
C85 C86 1.51(3) . ?
C86 H86 1.0000 . ?
C86 C87 1.48(2) . ?
C87 H87 1.0000 . ?
C87 C88 1.43(3) . ?
C88 H88A 0.9900 . ?
C88 H88B 0.9900 . ?
C89 H89 1.0000 . ?
C89 C90 1.40(3) . ?
C90 H90 1.0000 . ?
C90 C91 1.61(3) . ?
C91 H91 1.0000 . ?
C91 C92 1.42(3) . ?
C92 H92 1.0000 . ?
C92 C93 1.44(3) . ?
C93 H93 1.0000 . ?
C93 C136 1.532(13) . ?
C94 H94 1.0000 . ?
C94 C95 1.60(3) . ?
C95 H95 1.0000 . ?
C95 C96 1.43(2) . ?
C96 H96 1.0000 . ?
C96 C97 1.565(19) . ?
C97 H97 1.0000 . ?
C97 C98 1.493(19) . ?
C98 H98 1.0000 . ?
C98 C99 1.538(18) . ?
C99 H99A 0.9900 . ?
C99 H99B 0.9900 . ?
C100 H100 1.0000 . ?
C100 C101 1.58(3) . ?
C101 H101 1.0000 . ?
C101 C102 1.500(13) . ?
C102 H102 1.0000 . ?
C102 C103 1.50(2) . ?
C103 H103 1.0000 . ?
C103 C104 1.50(3) . ?
C104 H104 1.0000 . ?
C104 C105 1.60(2) . ?
C105 H10A 0.9900 . ?
C105 H10B 0.9900 . ?
C106 H106 1.0000 . ?
C106 C107 1.58(3) . ?
C107 H107 1.0000 . ?
C107 C108 1.51(2) . ?
C108 H108 1.0000 . ?
C108 C109 1.52(3) . ?
C109 H109 1.0000 . ?
C109 C110 1.48(3) . ?
C110 H110 1.0000 . ?
C110 C111 1.524(19) . ?
C111 H11A 0.9900 . ?
C111 H11B 0.9900 . ?
C112 H112 1.0000 . ?
C112 C113 1.89(3) . ?
C113 H113 1.0000 . ?
C113 C114 1.21(4) . ?
C114 C115 1.48(3) . ?
C115 H115 1.0000 . ?
C115 C116 1.66(2) . ?
C116 H116 1.0000 . ?
C116 C117 1.44(3) . ?
C117 H11C 0.9900 . ?
C117 H11D 0.9900 . ?
C118 H118 1.0000 . ?
C118 C119 1.46(2) . ?
C119 H119 1.0000 . ?
C119 C120 1.57(3) . ?
C120 H120 1.0000 . ?
C120 C121 1.42(3) . ?
C121 H121 1.0000 . ?
C121 C122 1.59(3) . ?
C122 H122 1.0000 . ?
C122 C123 1.53(3) . ?
C123 H12C 0.9900 . ?
C123 H12D 0.9900 . ?
C124 H124 1.0000 . ?
C124 C125 1.522(13) . ?
C125 H125 1.0000 . ?
C125 C126 1.539(13) . ?
C126 H126 1.0000 . ?
C126 C127 1.540(13) . ?
C127 H127 1.0000 . ?
C127 C128 1.542(13) . ?
C128 H128 1.0000 . ?
C128 C129 1.538(13) . ?
C129 H12E 0.9900 . ?
C129 H12F 0.9900 . ?
C130 H130 1.0000 . ?
C130 C131 1.545(13) . ?
C131 H131 1.0000 . ?
C131 C132 1.545(13) . ?
C132 H132 1.0000 . ?
C132 C133 1.554(12) . ?
C133 H133 1.0000 . ?
C133 C134 1.545(13) . ?
C134 H134 1.0000 . ?
C134 C135 1.552(13) . ?
C135 H13C 0.9900 . ?
C135 H13D 0.9900 . ?
C136 H13E 0.9900 . ?
C136 H13F 0.9900 . ?

loop_
_geom_torsion_atom_site_label_1
_geom_torsion_atom_site_label_2
_geom_torsion_atom_site_label_3
_geom_torsion_atom_site_label_4
_geom_torsion
_geom_torsion_site_symmetry_1
_geom_torsion_site_symmetry_2
_geom_torsion_site_symmetry_3
_geom_torsion_site_symmetry_4
_geom_torsion_publ_flag
I1 C8 C9 C10 -171.9(9) . . . . ?
I2 C40 C41 C42 172.1(11) . . . . ?
I2A C40 C41 C42 -178.7(11) . . . . ?
Mo1 O19 C2 C1 -128.1(7) . . . . ?
Mo1 O24 C12 C11 -124.7(8) . . . . ?
Mo2 O21 C3 C1 127.8(7) . . . . ?
Mo2 O24 C12 C11 127.2(8) . . . . ?
Mo3 O21 C3 C1 -128.6(7) . . . . ?
Mo3 O22 C14 C11 -126.0(6) . . . . ?
Mo4 O20 C4 C1 126.1(7) . . . . ?
Mo4 O22 C14 C11 128.5(6) . . . . ?
Mo5 O20 C4 C1 -122.3(8) . . . . ?
Mo5 O23 C13 C11 -125.2(7) . . . . ?
Mo6 O19 C2 C1 125.4(8) . . . . ?
Mo6 O23 C13 C11 125.8(7) . . . . ?
Mo7 Mo12 O40 Mo11 88.2(10) . . . . ?
Mo7 Mo12 O43 Na5 140.5(9) . . . . ?
Mo7 O44 C36 C33 127.1(9) . . . . ?
Mo7 O47 C46 C43 123.9(8) . . . . ?
Mo8 Mo9A O31A Na6 119.3(10) . . . . ?
Mo8 O46 C35 C33 -123.5(8) . . . . ?
Mo8 O47 C46 C43 -131.0(8) . . . . ?
Mo9 O46 C35 C33 118.5(8) . . . . ?
Mo9 O48 C45 C43 130.2(10) . . . . ?
Mo10 O45 C34 C33 -138.4(11) . . . . ?
Mo10 O48 C45 C43 -115.3(10) . . . . ?
Mo11 O49 C44 C43 139.4(9) . . . . ?
Mo12 Mo7 O27 Mo8 -90.7(5) . . . . ?
Mo12 Mo7 O27 Na3 95.9(6) . . . . ?
Mo12 O44 C36 C33 -130.5(9) . . . . ?
Al2 O44 C36 C33 1.6(14) . . . . ?
Al2 O45 C34 C33 -1.7(19) . . . . ?
Al2 O46 C35 C33 -0.2(11) . . . . ?
Al2 O47 C46 C43 -1.4(12) . . . . ?
Al2 O48 C45 C43 2.2(16) . . . . ?
Al2 O49 C44 C43 4.3(14) . . . . ?
O36 Mo11 O39 Na4 -65.6(16) . . . . ?
O38 Mo11 O36 Mo10 178.2(8) . . . . ?
O38 Mo11 O39 Na4 -162.3(15) . . . . ?
O39 Mo11 O36 Mo10 75.8(10) . . . . ?
O40 Mo11 O36 Mo10 -61.9(17) . . . . ?
O40 Mo11 O39 Na4 94.4(15) . . . . ?
O40 Mo12 O43 Mo7 70.0(11) . . . . ?
O40 Mo12 O43 Na5 -149.5(10) . . . . ?
O41 Mo12 O40 Mo11 -174.2(11) . . . . ?
O41 Mo12 O43 Mo7 -64.2(8) . . . . ?
O41 Mo12 O43 Na5 76.3(10) . . . . ?
O42 Mo12 O40 Mo11 -68.8(12) . . . . ?
O42 Mo12 O43 Mo7 -170.5(9) . . . . ?
O42 Mo12 O43 Na5 -30.0(10) . . . . ?
Mo9A Mo8 O27 Mo7 92.1(5) . . . . ?
Mo9A Mo8 O27 Na3 -94.4(6) . . . . ?
Mo9A O46 C35 C33 137.6(7) . . . . ?
Mo13 O48 C45 C43 -139.1(9) . . . . ?
Mo14 O45 C34 C33 135.0(12) . . . . ?
Mo14 O49 C44 C43 117.0(10) . . . . ?
Mo15 O44 C36 C33 -114.4(10) . . . . ?
Mo15 O49 C44 C43 -129.3(9) . . . . ?
O31A Mo9A O30 Mo8 60.7(8) . . . . ?
O32A Mo9A O31A Na6 -11.3(14) . . . . ?
O32A Mo9A O30 Mo8 172.9(9) . . . . ?
O33A Mo9A O31A Na6 -114.6(11) . . . . ?
O33A Mo9A O30 Mo8 -74.1(12) . . . . ?
O36A Mo14 O39A Na4A 162(3) . . . . ?
O36A Mo14 O40A Mo15 -46(2) . . . . ?
O38A Mo14 O36A Mo13 175.1(10) . . . . ?
O38A Mo14 O39A Na4A 66(3) . . . . ?
O38A Mo14 O40A Mo15 67.4(14) . . . . ?
O39A Mo14 O36A Mo13 70.1(11) . . . . ?
O39A Mo14 O40A Mo15 174.1(13) . . . . ?
O40A Mo14 O36A Mo13 -69.3(19) . . . . ?
O40A Mo14 O39A Na4A -39(3) . . . . ?
Al1 O19 C2 C1 0.4(12) . . . . ?
Al1 O20 C4 C1 0.0(11) . . . . ?
Al1 O21 C3 C1 0.7(11) . . . . ?
Al1 O22 C14 C11 2.7(9) . . . . ?
Al1 O23 C13 C11 -0.1(11) . . . . ?
Al1 O24 C12 C11 -0.5(13) . . . . ?
Na1 O55 C66 C65 97.5(11) . . . . ?
Na1 O55 C66 C67 -151.5(10) . . . . ?
Na2 O55 C66 C65 -140.6(10) 1_455 . . . ?
Na2 O55 C66 C67 -29(2) 1_455 . . . ?
Na2A O55 C66 C65 -172.3(8) 1_455 . . . ?
Na2A O55 C66 C67 -61.2(14) 1_455 . . . ?
Na2A O56 C67 C66 -37.6(17) 1_455 . . . ?
Na2A O56 C67 C68 -156.2(10) 1_455 . . . ?
Na2B O55 C66 C65 -103.4(14) 1_455 . . . ?
Na2B O55 C66 C67 8(2) 1_455 . . . ?
Na3 O84 C101 C100 -81.1(16) . . . . ?
Na3 O84 C101 C102 50(2) . . . . ?
Na3 O110 C132 C131 -150.6(13) . . . . ?
Na3 O110 C132 C133 87.7(16) . . . . ?
Na4 O95 C114 C113 -61(3) . . . . ?
Na4 O95 C114 C115 161.8(16) . . . . ?
Na4A O94 C113 C112 -176.4(19) . . . . ?
Na4A O94 C113 C114 -45(4) . . . . ?
Na6 O57 C65 O54 -118.9(7) . . . . ?
Na6 O57 C65 C66 116.6(9) . . . . ?
Na6 O57 C69 C68 -123.6(13) . . . . ?
Na6 O57 C69 C70 9(2) . . . . ?
Na6 O65 C78 C77 117.2(9) 1_455 . . . ?
Na6 O65 C78 C79 -126.3(9) 1_455 . . . ?
Na6 O82 C99 C98 -116.1(12) . . . . ?
O3 Mo2 O4 Na2 110.9(9) . . . . ?
O3 Mo2 O4 Na2B 64.5(17) . . . . ?
O3 Mo2 O6 Mo3 -62.0(8) . . . . ?
O4 Mo2 O6 Mo3 60.9(5) . . . . ?
O5 Mo2 O4 Na2 -142.7(9) . . . . ?
O5 Mo2 O4 Na2B 170.9(16) . . . . ?
O5 Mo2 O6 Mo3 170.1(5) . . . . ?
O6 Mo2 O4 Na2 -40.4(10) . . . . ?
O6 Mo2 O4 Na2B -86.8(17) . . . . ?
O6 Mo3 O7 Na2 55.4(11) . . . . ?
O6 Mo3 O7 Na2A -173(2) . . . . ?
O8 Mo3 O7 Na2 160.1(10) . . . . ?
O8 Mo3 O7 Na2A -68(2) . . . . ?
O9 Mo3 O7 Na2 -95.5(11) . . . . ?
O9 Mo3 O7 Na2A 36(2) . . . . ?
O10 Mo4 O9 Mo3 176.9(5) . . . . ?
O11 Mo4 O9 Mo3 67.2(6) . . . . ?
O12 Mo4 O9 Mo3 -62.8(8) . . . . ?
O15 Mo6 O18 Mo1 -53.1(9) . . . . ?
O16 Mo6 O18 Mo1 68.1(6) . . . . ?
O17 Mo6 O18 Mo1 177.7(5) . . . . ?
O19 Mo6 O18 Mo1 -20.5(4) . . . . ?
O19 Al1 O20 Mo4 -179.0(3) . . . . ?
O19 Al1 O20 Mo5 87.0(3) . . . . ?
O19 Al1 O20 C4 -44.0(6) . . . . ?
O19 Al1 O21 Mo2 -88.4(3) . . . . ?
O19 Al1 O21 Mo3 -178.4(3) . . . . ?
O19 Al1 O21 C3 45.4(8) . . . . ?
O20 Mo4 O9 Mo3 -93.7(5) . . . . ?
O20 Al1 O19 Mo1 -178.7(3) . . . . ?
O20 Al1 O19 Mo6 -87.7(3) . . . . ?
O20 Al1 O19 C2 45.0(7) . . . . ?
O20 Al1 O21 Mo2 177.3(3) . . . . ?
O20 Al1 O21 Mo3 87.3(3) . . . . ?
O20 Al1 O21 C3 -48.9(8) . . . . ?
O21 Mo2 O4 Na2 32.3(9) . . . . ?
O21 Mo2 O4 Na2B -14.1(17) . . . . ?
O21 Mo2 O6 Mo3 -25.7(4) . . . . ?
O21 Mo3 O7 Na2 -16.6(11) . . . . ?
O21 Mo3 O7 Na2A 115(2) . . . . ?
O21 Al1 O19 Mo1 89.5(3) . . . . ?
O21 Al1 O19 Mo6 -179.5(3) . . . . ?
O21 Al1 O19 C2 -46.8(8) . . . . ?
O21 Al1 O20 Mo4 -87.2(3) . . . . ?
O21 Al1 O20 Mo5 178.8(3) . . . . ?
O21 Al1 O20 C4 47.8(6) . . . . ?
O22 Mo3 O7 Na2 -35.0(19) . . . . ?
O22 Mo3 O7 Na2A 97(2) . . . . ?
O22 Mo4 O9 Mo3 -24.3(4) . . . . ?
O22 Al1 O20 Mo4 0.5(3) . . . . ?
O22 Al1 O20 Mo5 -93.5(3) . . . . ?
O22 Al1 O20 C4 135.6(6) . . . . ?
O22 Al1 O21 Mo2 91.0(3) . . . . ?
O22 Al1 O21 Mo3 1.1(3) . . . . ?
O22 Al1 O21 C3 -135.2(7) . . . . ?
O23 Mo6 O18 Mo1 -90.4(5) . . . . ?
O23 Al1 O19 Mo1 -91.1(3) . . . . ?
O23 Al1 O19 Mo6 -0.1(3) . . . . ?
O23 Al1 O19 C2 132.6(7) . . . . ?
O23 Al1 O20 Mo4 93.0(3) . . . . ?
O23 Al1 O20 Mo5 -1.0(3) . . . . ?
O23 Al1 O20 C4 -131.9(6) . . . . ?
O24 Mo2 O4 Na2 49.3(18) . . . . ?
O24 Mo2 O4 Na2B 3(3) . . . . ?
O24 Mo2 O6 Mo3 -94.7(4) . . . . ?
O24 Al1 O19 Mo1 1.3(3) . . . . ?
O24 Al1 O19 Mo6 92.3(3) . . . . ?
O24 Al1 O19 C2 -135.0(7) . . . . ?
O24 Al1 O21 Mo2 -0.1(3) . . . . ?
O24 Al1 O21 Mo3 -90.1(3) . . . . ?
O24 Al1 O21 C3 133.7(8) . . . . ?
O25 Mo7 O27 Mo8 175.5(5) . . . . ?
O25 Mo7 O27 Na3 2.1(7) . . . . ?
O26 Mo7 O27 Mo8 66.2(6) . . . . ?
O26 Mo7 O27 Na3 -107.2(6) . . . . ?
O28 Mo8 O27 Mo7 -176.5(6) . . . . ?
O28 Mo8 O27 Na3 -2.9(7) . . . . ?
O29 Mo8 O27 Mo7 -67.1(6) . . . . ?
O29 Mo8 O27 Na3 106.5(6) . . . . ?
O30 Mo8 O27 Mo7 52.8(8) . . . . ?
O30 Mo8 O27 Na3 -133.6(7) . . . . ?
O30 Mo9A O31A Na6 90.9(11) . . . . ?
O43 Mo7 O27 Mo8 -51.3(9) . . . . ?
O43 Mo7 O27 Na3 135.3(7) . . . . ?
O43 Mo12 O40 Mo11 51.3(16) . . . . ?
O44 Mo7 O27 Mo8 -91.9(5) . . . . ?
O44 Mo7 O27 Na3 94.7(6) . . . . ?
O44 Mo12 O40 Mo11 89.8(10) . . . . ?
O44 Mo12 O43 Mo7 30.0(4) . . . . ?
O44 Mo12 O43 Na5 170.5(7) . . . . ?
O44 Al2 O45 Mo10 -170.9(5) . . . . ?
O44 Al2 O45 Mo14 -95.5(5) . . . . ?
O44 Al2 O45 C34 45.8(12) . . . . ?
O44 Al2 O46 Mo8 85.4(3) . . . . ?
O44 Al2 O46 Mo9 -176.7(3) . . . . ?
O44 Al2 O46 Mo9A 172.8(3) . . . . ?
O44 Al2 O46 C35 -45.8(7) . . . . ?
O44 Al2 O47 Mo7 -0.1(4) . . . . ?
O44 Al2 O47 Mo8 -92.5(4) . . . . ?
O44 Al2 O47 C46 132.2(7) . . . . ?
O44 Al2 O49 Mo11 86.7(4) . . . . ?
O44 Al2 O49 Mo14 99.6(3) . . . . ?
O44 Al2 O49 Mo15 8.2(4) . . . . ?
O44 Al2 O49 C44 -134.5(9) . . . . ?
O45 Al2 O46 Mo8 177.9(3) . . . . ?
O45 Al2 O46 Mo9 -84.2(4) . . . . ?
O45 Al2 O46 Mo9A -94.7(4) . . . . ?
O45 Al2 O46 C35 46.7(7) . . . . ?
O45 Al2 O49 Mo11 -5.7(4) . . . . ?
O45 Al2 O49 Mo14 7.2(3) . . . . ?
O45 Al2 O49 Mo15 -84.2(4) . . . . ?
O45 Al2 O49 C44 133.1(9) . . . . ?
O45 Mo14 O36A Mo13 -27.7(7) . . . . ?
O45 Mo14 O39A Na4A -117(3) . . . . ?
O45 Mo14 O40A Mo15 -87.9(12) . . . . ?
O46 Mo8 O27 Mo7 90.8(5) . . . . ?
O46 Mo8 O27 Na3 -95.7(5) . . . . ?
O46 Al2 O45 Mo10 94.8(5) . . . . ?
O46 Al2 O45 Mo14 170.2(4) . . . . ?
O46 Al2 O45 C34 -48.6(12) . . . . ?
O46 Al2 O47 Mo7 94.3(4) . . . . ?
O46 Al2 O47 Mo8 1.9(3) . . . . ?
O46 Al2 O47 C46 -133.4(7) . . . . ?
O46 Mo9A O31A Na6 167.3(9) . . . . ?
O46 Mo9A O30 Mo8 -34.1(5) . . . . ?
O47 Mo7 O27 Mo8 -23.6(4) . . . . ?
O47 Mo7 O27 Na3 163.0(6) . . . . ?
O47 Mo8 O27 Mo7 24.0(4) . . . . ?
O47 Mo8 O27 Na3 -162.5(6) . . . . ?
O47 Al2 O46 Mo8 -1.8(3) . . . . ?
O47 Al2 O46 Mo9 96.1(3) . . . . ?
O47 Al2 O46 Mo9A 85.6(3) . . . . ?
O47 Al2 O46 C35 -133.0(7) . . . . ?
O47 Al2 O49 Mo11 174.0(4) . . . . ?
O47 Al2 O49 Mo14 -173.1(3) . . . . ?
O47 Al2 O49 Mo15 95.5(4) . . . . ?
O47 Al2 O49 C44 -47.2(9) . . . . ?
O48 Al2 O45 Mo10 7.3(6) . . . . ?
O48 Al2 O45 Mo14 82.7(5) . . . . ?
O48 Al2 O45 C34 -136.0(12) . . . . ?
O48 Al2 O46 Mo8 -93.8(3) . . . . ?
O48 Al2 O46 Mo9 4.2(3) . . . . ?
O48 Al2 O46 Mo9A -6.3(4) . . . . ?
O48 Al2 O46 C35 135.1(7) . . . . ?
O48 Al2 O47 Mo7 -178.3(4) . . . . ?
O48 Al2 O47 Mo8 89.3(4) . . . . ?
O48 Al2 O47 C46 -46.0(8) . . . . ?
O48 Al2 O49 Mo11 -94.1(4) . . . . ?
O48 Al2 O49 Mo14 -81.2(3) . . . . ?
O48 Al2 O49 Mo15 -172.6(4) . . . . ?
O48 Al2 O49 C44 44.7(9) . . . . ?
O49 Mo11 O36 Mo10 -88.0(7) . . . . ?
O49 Mo11 O39 Na4 22(4) . . . . ?
O49 Al2 O45 Mo10 -84.6(5) . . . . ?
O49 Al2 O45 Mo14 -9.2(5) . . . . ?
O49 Al2 O45 C34 132.0(12) . . . . ?
O49 Al2 O47 Mo7 -86.3(4) . . . . ?
O49 Al2 O47 Mo8 -178.7(3) . . . . ?
O49 Al2 O47 C46 45.9(8) . . . . ?
O49 Mo14 O36A Mo13 -97.7(8) . . . . ?
O49 Mo14 O39A Na4A -79(5) . . . . ?
O49 Mo14 O40A Mo15 -15.5(10) . . . . ?
O50 C15 C16 O51 14.3(15) . . . . ?
O51 C17 C18 C19 179.3(12) . . . . ?
O51 C17 C30 C29 1.3(18) . . . . ?
O51 C17 C30 C31 -177.3(11) . . . . ?
O52 C47 C48 O53 -18.4(18) . . . . ?
O53 C49 C50 C51 -171.4(12) . . . . ?
O53 C49 C62 C61 -13.6(19) . . . . ?
O53 C49 C62 C63 173.4(10) . . . . ?
O54 C65 C66 O55 57.9(13) . . . . ?
O54 C65 C66 C67 -57.0(16) . . . . ?
O54 C97 C98 O81 -173.8(9) . . . . ?
O54 C97 C98 C99 71.9(12) . . . . ?
O55 C66 C67 O56 68.3(17) . . . . ?
O55 C66 C67 C68 -177.0(14) . . . . ?
O56 C67 C68 O59 -72.0(16) . . . . ?
O56 C67 C68 C69 171.7(12) . . . . ?
O57 C65 C66 O55 179.3(10) . . . . ?
O57 C65 C66 C67 64.4(16) . . . . ?
O57 C69 C70 O58 -77.8(15) . . . . ?
O59 C68 C69 O57 -164.1(13) . . . . ?
O59 C68 C69 C70 71.1(19) . . . . ?
O59 C71 C72 O60 50.4(15) . . . . ?
O59 C71 C72 C73 -64.6(14) . . . . ?
O60 C72 C73 O61 69.1(12) . . . . ?
O60 C72 C73 C74 -171.7(9) . . . . ?
O61 C73 C74 O64 -65.2(11) . . . . ?
O61 C73 C74 C75 173.2(10) . . . . ?
O62 C71 C72 O60 170.2(11) . . . . ?
O62 C71 C72 C73 55.2(15) . . . . ?
O62 C75 C76 O63 -61.9(13) . . . . ?
O64 C74 C75 O62 -171.4(9) . . . . ?
O64 C74 C75 C76 67.0(12) . . . . ?
O64 C77 C78 O65 56.7(13) . . . . ?
O64 C77 C78 C79 -64.6(14) . . . . ?
O65 C78 C79 O66 65.4(12) . . . . ?
O65 C78 C79 C80 -171.5(10) . . . . ?
O66 C79 C80 O69 -75.0(11) . . . . ?
O66 C79 C80 C81 168.3(9) . . . . ?
O67 C77 C78 O65 179.4(9) . . . . ?
O67 C77 C78 C79 58.2(13) . . . . ?
O67 C81 C82 O68 -64.6(15) . . . . ?
O69 C80 C81 O67 -165.7(10) . . . . ?
O69 C80 C81 C82 78.0(12) . . . . ?
O69 C83 C84 O70 58(2) . . . . ?
O69 C83 C84 C85 -66.7(19) . . . . ?
O70 C84 C85 O71 65(2) . . . . ?
O70 C84 C85 C86 -177.6(15) . . . . ?
O71 C85 C86 O74 -67.3(16) . . . . ?
O71 C85 C86 C87 171.9(14) . . . . ?
O72 C83 C84 O70 -174.7(15) . . . . ?
O72 C83 C84 C85 60.8(19) . . . . ?
O72 C87 C88 O73 -60(2) . . . . ?
O74 C86 C87 O72 -170.0(13) . . . . ?
O74 C86 C87 C88 72(2) . . . . ?
O74 C89 C90 O75 57(2) . . . . ?
O74 C89 C90 C91 -68(2) . . . . ?
O75 C90 C91 O76 55(2) . . . . ?
O75 C90 C91 C92 -177.3(14) . . . . ?
O76 C91 C92 O78 -67(2) . . . . ?
O76 C91 C92 C93 168.9(19) . . . . ?
O77 C89 C90 O75 178.3(16) . . . . ?
O77 C89 C90 C91 54(2) . . . . ?
O77 C93 C136 O115 -112(3) . . . . ?
O78 C92 C93 O77 -170.8(16) . . . . ?
O78 C92 C93 C136 65(3) . . . . ?
O78 C94 C95 O79 55.4(16) . . . . ?
O78 C94 C95 C96 -64.2(15) . . . . ?
O79 C95 C96 O80 69.9(17) . . . . ?
O79 C95 C96 C97 -166.7(13) . . . . ?
O80 C96 C97 O54 -60.8(12) . . . . ?
O80 C96 C97 C98 -173.7(11) . . . . ?
O81 C94 C95 O79 176.0(12) . . . . ?
O81 C94 C95 C96 56.4(15) . . . . ?
O81 C98 C99 O82 -78.5(15) . . . . ?
O83 C100 C101 O84 70.3(17) . . . . ?
O83 C100 C101 C102 -63.9(19) . . . . ?
O83 C133 C134 O111 -163.8(13) . . . . ?
O83 C133 C134 C135 64(2) . . . . ?
O84 C101 C102 O85 58(2) . . . . ?
O84 C101 C102 C103 -179.9(17) . . . . ?
O85 C102 C103 O88 -70.9(16) . . . . ?
O85 C102 C103 C104 172.3(13) . . . . ?
O86 C100 C101 O84 -169.7(12) . . . . ?
O86 C100 C101 C102 56.1(17) . . . . ?
O86 C104 C105 O87 -62(2) . . . . ?
O88 C103 C104 O86 -168.5(11) . . . . ?
O88 C103 C104 C105 77.1(14) . . . . ?
O88 C106 C107 O89 58.5(17) . . . . ?
O88 C106 C107 C108 -68(2) . . . . ?
O89 C107 C108 O90 65(3) . . . . ?
O89 C107 C108 C109 -175.2(19) . . . . ?
O90 C108 C109 O93 -62(2) . . . . ?
O90 C108 C109 C110 168.1(17) . . . . ?
O91 C106 C107 O89 -179.9(14) . . . . ?
O91 C106 C107 C108 53(2) . . . . ?
O91 C110 C111 O92 -57(2) . . . . ?
O93 C109 C110 O91 178.2(17) . . . . ?
O93 C109 C110 C111 56(3) . . . . ?
O93 C112 C113 O94 67(3) . . . . ?
O93 C112 C113 C114 -79(2) . . . . ?
O94 C113 C114 O95 59(4) . . . . ?
O94 C113 C114 C115 -171(2) . . . . ?
O95 C114 C115 O98 -72(2) . . . . ?
O95 C114 C115 C116 172.9(19) . . . . ?
O96 C112 C113 O94 -160(2) . . . . ?
O96 C112 C113 C114 54(3) . . . . ?
O96 C116 C117 O97 -67.0(19) . . . . ?
O98 C115 C116 O96 -171.2(13) . . . . ?
O98 C115 C116 C117 77(2) . . . . ?
O98 C118 C119 O99 57.0(19) . . . . ?
O98 C118 C119 C120 -64(2) . . . . ?
O99 C119 C120 O100 62(2) . . . . ?
O99 C119 C120 C121 -174.5(15) . . . . ?
O100 C120 C121 O103 -75(2) . . . . ?
O100 C120 C121 C122 171.1(18) . . . . ?
O101 C118 C119 O99 171.6(13) . . . . ?
O101 C118 C119 C120 51(2) . . . . ?
O101 C122 C123 O102 -53(3) . . . . ?
O103 C121 C122 O101 -164.1(17) . . . . ?
O103 C121 C122 C123 63(3) . . . . ?
O103 C124 C125 O104 59(2) . . . . ?
O103 C124 C125 C126 -63.7(17) . . . . ?
O104 C125 C126 O105 63(2) . . . . ?
O104 C125 C126 C127 -179.6(17) . . . . ?
O105 C126 C127 O119 -72(2) . . . . ?
O105 C126 C127 C128 171.2(18) . . . . ?
O106 C124 C125 O104 -178.5(17) . . . . ?
O106 C124 C125 C126 59(2) . . . . ?
O106 C128 C129 O107 -64(3) . . . . ?
O109 C131 C132 O110 64(2) . . . . ?
O109 C131 C132 C133 -175.0(17) . . . . ?
O110 C132 C133 O83 -75(2) . . . . ?
O110 C132 C133 C134 164.6(18) . . . . ?
O111 C130 C131 O109 179.1(16) . . . . ?
O111 C130 C131 C132 55(2) . . . . ?
O111 C134 C135 O112 -52(2) . . . . ?
O119 C127 C128 O106 -168.1(15) . . . . ?
O119 C127 C128 C129 76(2) . . . . ?
O119 C130 C131 O109 60(2) . . . . ?
O119 C130 C131 C132 -64(2) . . . . ?
N1 C11 C12 O24 -179.7(9) . . . . ?
N1 C11 C13 O23 -179.7(8) . . . . ?
N1 C11 C14 O22 178.3(7) . . . . ?
N1 C15 C16 O51 -167.0(9) . . . . ?
N2 C43 C44 O49 -177.5(9) . . . . ?
N2 C43 C45 O48 176.3(11) . . . . ?
N2 C43 C46 O47 177.9(8) . . . . ?
N2 C47 C48 O53 164.1(12) . . . . ?
C1 C5 C6 C7 -169.7(12) . . . . ?
C1 C5 C10 C9 174.5(10) . . . . ?
C2 C1 C3 O21 -61.6(11) . . . . ?
C2 C1 C4 O20 59.5(12) . . . . ?
C2 C1 C5 C6 -116.7(12) . . . . ?
C2 C1 C5 C10 61.0(11) . . . . ?
C3 C1 C2 O19 61.1(11) . . . . ?
C3 C1 C4 O20 -62.1(10) . . . . ?
C3 C1 C5 C6 4.9(14) . . . . ?
C3 C1 C5 C10 -177.3(9) . . . . ?
C4 C1 C2 O19 -59.6(12) . . . . ?
C4 C1 C3 O21 61.5(10) . . . . ?
C4 C1 C5 C6 121.7(11) . . . . ?
C4 C1 C5 C10 -60.5(11) . . . . ?
C5 C1 C2 O19 -176.9(8) . . . . ?
C5 C1 C3 O21 176.4(8) . . . . ?
C5 C1 C4 O20 179.7(8) . . . . ?
C5 C6 C7 C8 -8(2) . . . . ?
C6 C5 C10 C9 -7.4(15) . . . . ?
C6 C7 C8 I1 176.4(10) . . . . ?
C6 C7 C8 C9 -1.1(19) . . . . ?
C7 C8 C9 C10 5.5(18) . . . . ?
C8 C9 C10 C5 -0.9(17) . . . . ?
C10 C5 C6 C7 12.4(18) . . . . ?
C11 N1 C15 O50 4.6(19) . . . . ?
C11 N1 C15 C16 -174.1(10) . . . . ?
C12 C11 C13 O23 -61.0(11) . . . . ?
C12 C11 C14 O22 60.6(10) . . . . ?
C13 C11 C12 O24 61.3(12) . . . . ?
C13 C11 C14 O22 -64.1(9) . . . . ?
C14 C11 C12 O24 -62.7(12) . . . . ?
C14 C11 C13 O23 63.4(11) . . . . ?
C15 N1 C11 C12 -172.9(11) . . . . ?
C15 N1 C11 C13 -51.8(14) . . . . ?
C15 N1 C11 C14 67.3(13) . . . . ?
C16 O51 C17 C18 -10.9(18) . . . . ?
C16 O51 C17 C30 172.1(10) . . . . ?
C17 O51 C16 C15 -168.7(10) . . . . ?
C17 C18 C19 C20 4.8(19) . . . . ?
C17 C30 C31 C20 -7.6(17) . . . . ?
C17 C30 C31 C32 177.6(11) . . . . ?
C18 C17 C30 C29 -176.0(12) . . . . ?
C18 C17 C30 C31 5.4(19) . . . . ?
C18 C19 C20 C21 -173.8(11) . . . . ?
C18 C19 C20 C31 -7.1(18) . . . . ?
C19 C20 C21 C22 175.8(12) . . . . ?
C19 C20 C31 C30 8.4(17) . . . . ?
C19 C20 C31 C32 -176.8(11) . . . . ?
C20 C21 C22 C23 -6.1(18) . . . . ?
C20 C31 C32 C23 8.0(16) . . . . ?
C20 C31 C32 C27 -172.6(12) . . . . ?
C21 C20 C31 C30 175.3(10) . . . . ?
C21 C20 C31 C32 -9.9(16) . . . . ?
C21 C22 C23 C24 179.8(12) . . . . ?
C21 C22 C23 C32 4.1(17) . . . . ?
C22 C23 C24 C25 -177.2(12) . . . . ?
C22 C23 C32 C27 175.8(11) . . . . ?
C22 C23 C32 C31 -4.8(16) . . . . ?
C23 C24 C25 C26 -1(2) . . . . ?
C24 C23 C32 C27 0.0(18) . . . . ?
C24 C23 C32 C31 179.4(12) . . . . ?
C24 C25 C26 C27 5(2) . . . . ?
C25 C26 C27 C28 178.4(14) . . . . ?
C25 C26 C27 C32 -7(2) . . . . ?
C26 C27 C28 C29 172.7(15) . . . . ?
C26 C27 C32 C23 4(2) . . . . ?
C26 C27 C32 C31 -175.1(13) . . . . ?
C27 C28 C29 C30 3(2) . . . . ?
C28 C27 C32 C23 178.9(12) . . . . ?
C28 C27 C32 C31 -1(2) . . . . ?
C28 C29 C30 C17 179.8(14) . . . . ?
C28 C29 C30 C31 -2(2) . . . . ?
C29 C30 C31 C20 173.8(12) . . . . ?
C29 C30 C31 C32 -1.0(18) . . . . ?
C30 C17 C18 C19 -3.7(18) . . . . ?
C30 C31 C32 C23 -177.3(11) . . . . ?
C30 C31 C32 C27 2.1(18) . . . . ?
C31 C20 C21 C22 8.8(17) . . . . ?
C32 C23 C24 C25 -2(2) . . . . ?
C32 C27 C28 C29 -2(2) . . . . ?
C33 C37 C38 C39 179.3(15) . . . . ?
C33 C37 C42 C41 -173.5(13) . . . . ?
C34 C33 C35 O46 -61.2(12) . . . . ?
C34 C33 C36 O44 58.2(14) . . . . ?
C34 C33 C37 C38 4(2) . . . . ?
C34 C33 C37 C42 -177.8(14) . . . . ?
C35 C33 C34 O45 62.5(17) . . . . ?
C35 C33 C36 O44 -62.4(14) . . . . ?
C35 C33 C37 C38 123.3(14) . . . . ?
C35 C33 C37 C42 -59.0(15) . . . . ?
C36 C33 C34 O45 -59.1(17) . . . . ?
C36 C33 C35 O46 62.4(13) . . . . ?
C36 C33 C37 C38 -120.0(14) . . . . ?
C36 C33 C37 C42 57.7(17) . . . . ?
C37 C33 C34 O45 -179.5(13) . . . . ?
C37 C33 C35 O46 176.3(8) . . . . ?
C37 C33 C36 O44 -177.0(10) . . . . ?
C37 C38 C39 C40 -9(3) . . . . ?
C38 C37 C42 C41 4(2) . . . . ?
C38 C39 C40 I2 -165.0(15) . . . . ?
C38 C39 C40 I2A -175.1(15) . . . . ?
C38 C39 C40 C41 9(3) . . . . ?
C39 C40 C41 C42 -3(2) . . . . ?
C40 C41 C42 C37 -4(2) . . . . ?
C42 C37 C38 C39 2(2) . . . . ?
C43 N2 C47 O52 0(2) . . . . ?
C43 N2 C47 C48 177.5(11) . . . . ?
C44 C43 C45 O48 63.4(15) . . . . ?
C44 C43 C46 O47 -60.4(13) . . . . ?
C45 C43 C44 O49 -66.9(14) . . . . ?
C45 C43 C46 O47 64.8(12) . . . . ?
C46 C43 C44 O49 58.2(13) . . . . ?
C46 C43 C45 O48 -65.2(14) . . . . ?
C47 N2 C43 C44 -71.4(14) . . . . ?
C47 N2 C43 C45 173.0(12) . . . . ?
C47 N2 C43 C46 55.7(16) . . . . ?
C48 O53 C49 C50 -1.3(18) . . . . ?
C48 O53 C49 C62 -172.4(12) . . . . ?
C49 O53 C48 C47 172.1(11) . . . . ?
C49 C50 C51 C52 0(2) . . . . ?
C49 C62 C63 C52 -2.6(18) . . . . ?
C49 C62 C63 C64 179.4(10) . . . . ?
C50 C49 C62 C61 175.6(14) . . . . ?
C50 C49 C62 C63 2.7(19) . . . . ?
C50 C51 C52 C53 178.5(13) . . . . ?
C50 C51 C52 C63 0(2) . . . . ?
C51 C52 C53 C54 -178.6(13) . . . . ?
C51 C52 C63 C62 1.2(19) . . . . ?
C51 C52 C63 C64 179.1(11) . . . . ?
C52 C53 C54 C55 -3(2) . . . . ?
C52 C63 C64 C55 1.9(17) . . . . ?
C52 C63 C64 C59 176.0(13) . . . . ?
C53 C52 C63 C62 -177.1(11) . . . . ?
C53 C52 C63 C64 0.8(18) . . . . ?
C53 C54 C55 C56 -178.3(14) . . . . ?
C53 C54 C55 C64 6(2) . . . . ?
C54 C55 C56 C57 175.2(16) . . . . ?
C54 C55 C64 C59 -179.0(13) . . . . ?
C54 C55 C64 C63 -5.1(18) . . . . ?
C55 C56 C57 C58 8(3) . . . . ?
C56 C55 C64 C59 5(2) . . . . ?
C56 C55 C64 C63 178.7(12) . . . . ?
C56 C57 C58 C59 -3(3) . . . . ?
C57 C58 C59 C60 178.4(16) . . . . ?
C57 C58 C59 C64 -1(2) . . . . ?
C58 C59 C60 C61 173.1(16) . . . . ?
C58 C59 C64 C55 0(2) . . . . ?
C58 C59 C64 C63 -173.6(12) . . . . ?
C59 C60 C61 C62 8(3) . . . . ?
C60 C59 C64 C55 -179.4(14) . . . . ?
C60 C59 C64 C63 7(2) . . . . ?
C60 C61 C62 C49 -179.9(16) . . . . ?
C60 C61 C62 C63 -7(2) . . . . ?
C61 C62 C63 C52 -176.2(13) . . . . ?
C61 C62 C63 C64 5.8(17) . . . . ?
C62 C49 C50 C51 -1(2) . . . . ?
C62 C63 C64 C55 180.0(10) . . . . ?
C62 C63 C64 C59 -5.9(17) . . . . ?
C63 C52 C53 C54 0(2) . . . . ?
C64 C55 C56 C57 -9(2) . . . . ?
C64 C59 C60 C61 -7(2) . . . . ?
C65 O54 C97 C96 131.3(11) . . . . ?
C65 O54 C97 C98 -109.1(12) . . . . ?
C65 O57 C69 C68 48.3(19) . . . . ?
C65 O57 C69 C70 -179.6(13) . . . . ?
C65 C66 C67 O56 -178.5(13) . . . . ?
C65 C66 C67 C68 -63.8(18) . . . . ?
C66 C67 C68 O59 172.4(13) . . . . ?
C66 C67 C68 C69 56.1(19) . . . . ?
C67 C68 C69 O57 -47(2) . . . . ?
C67 C68 C69 C70 -172.1(14) . . . . ?
C68 O59 C71 O62 107.5(13) . . . . ?
C68 O59 C71 C72 -133.8(12) . . . . ?
C68 C69 C70 O58 52.2(18) . . . . ?
C69 O57 C65 O54 66.1(13) . . . . ?
C69 O57 C65 C66 -58.5(15) . . . . ?
C71 O59 C68 C67 129.1(14) . . . . ?
C71 O59 C68 C69 -113.9(14) . . . . ?
C71 O62 C75 C74 59.7(13) . . . . ?
C71 O62 C75 C76 -175.7(9) . . . . ?
C71 C72 C73 O61 -173.4(10) . . . . ?
C71 C72 C73 C74 -54.3(14) . . . . ?
C72 C73 C74 O64 172.7(9) . . . . ?
C72 C73 C74 C75 51.1(12) . . . . ?
C73 C74 C75 O62 -52.4(13) . . . . ?
C73 C74 C75 C76 -174.0(10) . . . . ?
C74 O64 C77 O67 114.7(11) . . . . ?
C74 O64 C77 C78 -123.3(11) . . . . ?
C74 C75 C76 O63 62.2(14) . . . . ?
C75 O62 C71 O59 60.2(13) . . . . ?
C75 O62 C71 C72 -59.2(14) . . . . ?
C77 O64 C74 C73 135.1(10) . . . . ?
C77 O64 C74 C75 -105.6(11) . . . . ?
C77 O67 C81 C80 58.6(13) . . . . ?
C77 O67 C81 C82 179.2(10) . . . . ?
C77 C78 C79 O66 -176.4(10) . . . . ?
C77 C78 C79 C80 -53.3(14) . . . . ?
C78 C79 C80 O69 166.4(9) . . . . ?
C78 C79 C80 C81 49.7(13) . . . . ?
C79 C80 C81 O67 -48.6(13) . . . . ?
C79 C80 C81 C82 -164.9(10) . . . . ?
C80 O69 C83 O72 96.2(15) . . . . ?
C80 O69 C83 C84 -140.9(13) . . . . ?
C80 C81 C82 O68 52.4(15) . . . . ?
C81 O67 C77 O64 55.3(13) . . . . ?
C81 O67 C77 C78 -67.5(12) . . . . ?
C83 O69 C80 C79 133.3(14) . . . . ?
C83 O69 C80 C81 -106.0(15) . . . . ?
C83 O72 C87 C86 63.9(17) . . . . ?
C83 O72 C87 C88 -169.6(15) . . . . ?
C83 C84 C85 O71 -169.2(16) . . . . ?
C83 C84 C85 C86 -52(2) . . . . ?
C84 C85 C86 O74 173.6(13) . . . . ?
C84 C85 C86 C87 53(2) . . . . ?
C85 C86 C87 O72 -51.7(18) . . . . ?
C85 C86 C87 C88 -169.5(16) . . . . ?
C86 O74 C89 O77 105.8(19) . . . . ?
C86 O74 C89 C90 -135.5(17) . . . . ?
C86 C87 C88 O73 56(2) . . . . ?
C87 O72 C83 O69 50.7(18) . . . . ?
C87 O72 C83 C84 -71.8(17) . . . . ?
C89 O74 C86 C85 129.3(16) . . . . ?
C89 O74 C86 C87 -106.8(17) . . . . ?
C89 O77 C93 C92 57(2) . . . . ?
C89 O77 C93 C136 -164.9(15) . . . . ?
C89 C90 C91 O76 -177.5(19) . . . . ?
C89 C90 C91 C92 -50(2) . . . . ?
C90 C91 C92 O78 167.2(13) . . . . ?
C90 C91 C92 C93 44(2) . . . . ?
C91 C92 C93 O77 -52(3) . . . . ?
C91 C92 C93 C136 -176(2) . . . . ?
C92 O78 C94 O81 115.2(15) . . . . ?
C92 O78 C94 C95 -124.9(15) . . . . ?
C92 C93 C136 O115 22(4) . . . . ?
C93 O77 C89 O74 60(2) . . . . ?
C93 O77 C89 C90 -56(2) . . . . ?
C94 O78 C92 C91 124.7(15) . . . . ?
C94 O78 C92 C93 -114.2(17) . . . . ?
C94 O81 C98 C97 65.9(13) . . . . ?
C94 O81 C98 C99 -174.2(11) . . . . ?
C94 C95 C96 O80 -174.0(11) . . . . ?
C94 C95 C96 C97 -50.6(15) . . . . ?
C95 C96 C97 O54 170.5(11) . . . . ?
C95 C96 C97 C98 57.6(15) . . . . ?
C96 C97 C98 O81 -60.4(13) . . . . ?
C96 C97 C98 C99 -174.7(11) . . . . ?
C97 O54 C65 O57 101.6(11) . . . . ?
C97 O54 C65 C66 -133.7(11) . . . . ?
C97 C98 C99 O82 34.4(18) . . . . ?
C98 O81 C94 O78 54.3(17) . . . . ?
C98 O81 C94 C95 -64.8(13) . . . . ?
C100 O83 C133 C132 141.0(16) . . . . ?
C100 O83 C133 C134 -97.0(18) . . . . ?
C100 O86 C104 C103 59.4(19) . . . . ?
C100 O86 C104 C105 179.9(16) . . . . ?
C100 C101 C102 O85 -172.1(13) . . . . ?
C100 C101 C102 C103 -50.2(19) . . . . ?
C101 C102 C103 O88 170.0(15) . . . . ?
C101 C102 C103 C104 53.3(19) . . . . ?
C102 C103 C104 O86 -55.5(17) . . . . ?
C102 C103 C104 C105 -169.9(13) . . . . ?
C103 O88 C106 O91 100.3(14) . . . . ?
C103 O88 C106 C107 -135.8(13) . . . . ?
C103 C104 C105 O87 52.0(19) . . . . ?
C104 O86 C100 O83 54(2) . . . . ?
C104 O86 C100 C101 -61.8(19) . . . . ?
C106 O88 C103 C102 131.1(14) . . . . ?
C106 O88 C103 C104 -103.5(15) . . . . ?
C106 O91 C110 C109 56(2) . . . . ?
C106 O91 C110 C111 -178.8(16) . . . . ?
C106 C107 C108 O90 -169.2(19) . . . . ?
C106 C107 C108 C109 -49(3) . . . . ?
C107 C108 C109 O93 -178.7(19) . . . . ?
C107 C108 C109 C110 52(3) . . . . ?
C108 C109 C110 O91 -53(2) . . . . ?
C108 C109 C110 C111 -175.1(16) . . . . ?
C109 O93 C112 O96 105(3) . . . . ?
C109 O93 C112 C113 -133.3(19) . . . . ?
C109 C110 C111 O92 67.2(19) . . . . ?
C110 O91 C106 O88 64.4(17) . . . . ?
C110 O91 C106 C107 -57(2) . . . . ?
C112 O93 C109 C108 129(2) . . . . ?
C112 O93 C109 C110 -101(3) . . . . ?
C112 O96 C116 C115 67.0(18) . . . . ?
C112 O96 C116 C117 -171.4(16) . . . . ?
C112 C113 C114 O95 -170.9(17) . . . . ?
C112 C113 C114 C115 -41(3) . . . . ?
C113 C114 C115 O98 161(2) . . . . ?
C113 C114 C115 C116 45(3) . . . . ?
C114 C115 C116 O96 -48(2) . . . . ?
C114 C115 C116 C117 -160(2) . . . . ?
C115 O98 C118 O101 108.9(17) . . . . ?
C115 O98 C118 C119 -132.1(16) . . . . ?
C115 C116 C117 O97 48(3) . . . . ?
C116 O96 C112 O93 51(3) . . . . ?
C116 O96 C112 C113 -66(2) . . . . ?
C118 O98 C115 C114 130.1(14) . . . . ?
C118 O98 C115 C116 -109.4(14) . . . . ?
C118 O101 C122 C121 50(2) . . . . ?
C118 O101 C122 C123 -178.5(18) . . . . ?
C118 C119 C120 O100 -173.2(17) . . . . ?
C118 C119 C120 C121 -50(2) . . . . ?
C119 C120 C121 O103 161.5(15) . . . . ?
C119 C120 C121 C122 48(2) . . . . ?
C120 C121 C122 O101 -46(3) . . . . ?
C120 C121 C122 C123 -179(2) . . . . ?
C121 O103 C124 O106 109.0(18) . . . . ?
C121 O103 C124 C125 -131.1(15) . . . . ?
C121 C122 C123 O102 75(3) . . . . ?
C122 O101 C118 O98 61.7(19) . . . . ?
C122 O101 C118 C119 -55(2) . . . . ?
C124 O103 C121 C120 125.8(18) . . . . ?
C124 O103 C121 C122 -112.5(19) . . . . ?
C124 O106 C128 C127 64(2) . . . . ?
C124 O106 C128 C129 -174.9(16) . . . . ?
C124 C125 C126 O105 -173.3(16) . . . . ?
C124 C125 C126 C127 -56(2) . . . . ?
C125 C126 C127 O119 171.5(17) . . . . ?
C125 C126 C127 C128 55(2) . . . . ?
C126 C127 C128 O106 -60(2) . . . . ?
C126 C127 C128 C129 -175.6(18) . . . . ?
C127 O119 C130 O111 120(2) . . . . ?
C127 O119 C130 C131 -125.3(19) . . . . ?
C127 C128 C129 O107 55(3) . . . . ?
C128 O106 C124 O103 54(2) . . . . ?
C128 O106 C124 C125 -64(2) . . . . ?
C130 O111 C134 C133 57(2) . . . . ?
C130 O111 C134 C135 -175.9(16) . . . . ?
C130 O119 C127 C126 136.4(17) . . . . ?
C130 O119 C127 C128 -109.2(19) . . . . ?
C130 C131 C132 O110 -172.5(16) . . . . ?
C130 C131 C132 C133 -51(2) . . . . ?
C131 C132 C133 O83 165.7(17) . . . . ?
C131 C132 C133 C134 46(2) . . . . ?
C132 C133 C134 O111 -46(2) . . . . ?
C132 C133 C134 C135 -177.8(17) . . . . ?
C133 O83 C100 O86 97.5(19) . . . . ?
C133 O83 C100 C101 -145.5(15) . . . . ?
C133 C134 C135 O112 76(2) . . . . ?
C134 O111 C130 O119 52(2) . . . . ?
C134 O111 C130 C131 -61(2) . . . . ?

loop_
_twin_individual_id
_twin_individual_mass_fraction_refined
1 0.778(7)
2 0.222(7)

loop_
_smtbx_masks_void_nr
_smtbx_masks_void_average_x
_smtbx_masks_void_average_y
_smtbx_masks_void_average_z
_smtbx_masks_void_volume
_smtbx_masks_void_count_electrons
_smtbx_masks_void_content
1 -0.432 -0.070 -0.120 1703.1 683.8 '68 H2O'
2 -0.664 0.430 0.208 1703.1 683.1 '68 H2O'
